data_4302612
loop_
_publ_author_name
'Christian Vogt'
'Rolf-Dieter Hoffmann'
'Ute Ch. Rodewald'
'Georg Eickerling'
'Manuel Presnitz'
'Volker Eyert'
'Wolfgang Scherer'
'Rainer P\"ottgen'

_publ_section_title
;
High- and Low-Temperature Modifications of Sc3RuC4 and
Sc3OsC4-Relativistic Effects, Structure, and Chemical Bonding
;
_journal_name_full 'Inorganic Chemistry'
_journal_page_first 6436
_journal_page_last 6451
_journal_paper_doi 10.1021/ic9002143
_journal_volume 48
_journal_year 2009
_chemical_formula_sum 'C4 Os Sc3'
_chemical_formula_weight 373.12
_chemical_name_systematic
; 
 ? 
;
_space_group_IT_number 12
_symmetry_cell_setting monoclinic
_symmetry_space_group_name_Hall '-C 2y'
_symmetry_space_group_name_H-M 'C 1 2/m 1'
_atom_sites_solution_hydrogens geom
_atom_sites_solution_primary direct
_atom_sites_solution_secondary difmap
_audit_creation_method SHELXL-97
_cell_angle_alpha 90.00
_cell_angle_beta 105.0679(1)
_cell_angle_gamma 90.00
_cell_formula_units_Z 4
_cell_length_a 12.795(3)
_cell_length_b 4.4856(9)
_cell_length_c 6.6527(10)
_cell_measurement_temperature 293(2)
_cell_volume 368.69(13)
_computing_cell_refinement 'IPDS package'
_computing_data_collection 'IPDS package'
_computing_data_reduction 'IPDS package'
_computing_molecular_graphics 'DIAMOND (Brandenburg, 1996)'
_computing_publication_material 'SHELXL-97 (Sheldrick, 1997)'
_computing_structure_refinement 'SHELXL-97 (Sheldrick, 1997)'
_computing_structure_solution 'SHELXS-97 (Sheldrick, 1990)'
_diffrn_ambient_temperature 293(2)
_diffrn_measured_fraction_theta_full 0.982
_diffrn_measured_fraction_theta_max 0.982
_diffrn_measurement_device_type 'STOE IPDS-II'
_diffrn_measurement_method 'oscillation mode'
_diffrn_radiation_monochromator graphite
_diffrn_radiation_source 'fine-focus sealed tube'
_diffrn_radiation_type MoK\a
_diffrn_radiation_wavelength 0.71073
_diffrn_reflns_av_R_equivalents 0.0000
_diffrn_reflns_av_sigmaI/netI 0.0270
_diffrn_reflns_limit_h_max 0
_diffrn_reflns_limit_h_min -18
_diffrn_reflns_limit_k_max 0
_diffrn_reflns_limit_k_min -6
_diffrn_reflns_limit_l_max 9
_diffrn_reflns_limit_l_min -9
_diffrn_reflns_number 1042
_diffrn_reflns_theta_full 31.89
_diffrn_reflns_theta_max 31.89
_diffrn_reflns_theta_min 3.17
_exptl_absorpt_coefficient_mu 39.4
_exptl_absorpt_correction_type numerical
_exptl_crystal_colour silvery
_exptl_crystal_density_diffrn 6.72
_exptl_crystal_density_method 'not measured'
_exptl_crystal_description irregular
_exptl_crystal_F_000 652
_exptl_crystal_size_max 0.090
_exptl_crystal_size_mid 0.070
_exptl_crystal_size_min 0.010
_refine_diff_density_max 2.017
_refine_diff_density_min -2.532
_refine_diff_density_rms 0.380
_refine_ls_extinction_coef 0.00137(7)
_refine_ls_extinction_expression Fc^*^=kFc[1+0.001xFc^2^\l^3^/sin(2\q)]^-1/4^
_refine_ls_extinction_method SHELXL
_refine_ls_goodness_of_fit_ref 1.594
_refine_ls_hydrogen_treatment mixed
_refine_ls_matrix_type full
_refine_ls_number_parameters 37
_refine_ls_number_reflns 1042
_refine_ls_number_restraints 0
_refine_ls_restrained_S_all 1.594
_refine_ls_R_factor_all 0.0284
_refine_ls_R_factor_gt 0.0213
_refine_ls_shift/su_max 0.000
_refine_ls_shift/su_mean 0.000
_refine_ls_structure_factor_coef Fsqd
_refine_ls_weighting_details 'calc w=1/[\s^2^(Fo^2^)+(0.0040P)^2^+0.0000P] where P=(Fo^2^+2Fc^2^)/3'
_refine_ls_weighting_scheme calc
_refine_ls_wR_factor_gt 0.0358
_refine_ls_wR_factor_ref 0.0363
_reflns_number_gt 878
_reflns_number_total 1042
_reflns_threshold_expression >2sigma(I)
_cod_data_source_file ic9002143_si_002_3.cif
_cod_data_source_block sc3osc4_LT
_cod_original_cell_volume 368.70(12)
_cod_original_sg_symbol_H-M 'C 2/m'
_cod_original_formula_sum Sc3OsC4
_cod_database_code 4302612

loop_
_symmetry_equiv_pos_as_xyz
'x, y, z'
'-x, y, -z'
'x+1/2, y+1/2, z'
'-x+1/2, y+1/2, -z'
'-x, -y, -z'
'x, -y, z'
'-x+1/2, -y+1/2, -z'
'x+1/2, -y+1/2, z'

loop_
_atom_site_label
_atom_site_type_symbol
_atom_site_fract_x
_atom_site_fract_y
_atom_site_fract_z
_atom_site_U_iso_or_equiv
_atom_site_adp_type
_atom_site_occupancy
_atom_site_symmetry_multiplicity
_atom_site_calc_flag
_atom_site_refinement_flags
_atom_site_disorder_assembly
_atom_site_disorder_group
Sc1 Sc 0.0000 0.5000 0.0000 0.0025(3) Uani 1 4 d S . .
Sc2 Sc 0.5000 0.0000 0.5000 0.0018(3) Uani 1 4 d S . .
Sc3 Sc 0.18996(10) 0.0000 0.0959(7) 0.00228(19) Uani 1 2 d S . .
Sc4 Sc 0.19208(10) 0.0000 0.5976(7) 0.00236(19) Uani 1 2 d S . .
Os Os 0.49968(4) 0.5000 0.26210(3) 0.00220(5) Uani 1 2 d S . .
C1 C 0.1284(4) 0.6622(8) 0.315(3) 0.0036(6) Uiso 1 1 d . . .
C2 C 0.3707(4) 0.1619(8) 0.186(3) 0.0034(6) Uiso 1 1 d . . .

loop_
_atom_site_aniso_label
_atom_site_aniso_U_11
_atom_site_aniso_U_22
_atom_site_aniso_U_33
_atom_site_aniso_U_23
_atom_site_aniso_U_13
_atom_site_aniso_U_12
Sc1 0.0014(7) 0.0033(6) 0.0023(8) 0.000 -0.0004(15) 0.000
Sc2 0.0009(7) 0.0010(6) 0.0028(8) 0.000 -0.0006(15) 0.000
Sc3 0.0022(5) 0.0019(4) 0.0033(6) 0.000 0.0018(10) 0.000
Sc4 0.0026(5) 0.0018(4) 0.0033(6) 0.000 0.0019(11) 0.000
Os 0.00160(9) 0.00181(6) 0.00300(12) 0.000 0.0003(2) 0.000

loop_
_atom_type_symbol
_atom_type_description
_atom_type_scat_dispersion_real
_atom_type_scat_dispersion_imag
_atom_type_scat_source
C C 0.0033 0.0016 'International Tables Vol C Tables 4.2.6.8 and 6.1.1.4'
Sc Sc 0.2519 0.3716 'International Tables Vol C Tables 4.2.6.8 and 6.1.1.4'
Os Os -1.2165 7.6030 'International Tables Vol C Tables 4.2.6.8 and 6.1.1.4'

loop_
_geom_angle_atom_site_label_1
_geom_angle_atom_site_label_2
_geom_angle_atom_site_label_3
_geom_angle
_geom_angle_site_symmetry_1
_geom_angle_site_symmetry_3
_geom_angle_publ_flag
C1 Sc1 C1 180.0 . 5_565 ?
C1 Sc1 C1 35.1(2) . 6_565 ?
C1 Sc1 C1 144.9(2) 5_565 6_565 ?
C1 Sc1 C1 144.9(2) . 2 ?
C1 Sc1 C1 35.1(2) 5_565 2 ?
C1 Sc1 C1 180.0 6_565 2 ?
C1 Sc1 C2 92.80(12) . 8_455 ?
C1 Sc1 C2 87.20(12) 5_565 8_455 ?
C1 Sc1 C2 82.41(11) 6_565 8_455 ?
C1 Sc1 C2 97.59(11) 2 8_455 ?
C1 Sc1 C2 87.20(12) . 4 ?
C1 Sc1 C2 92.80(12) 5_565 4 ?
C1 Sc1 C2 97.59(11) 6_565 4 ?
C1 Sc1 C2 82.41(11) 2 4 ?
C2 Sc1 C2 180.00(17) 8_455 4 ?
C1 Sc1 C2 97.59(11) . 7 ?
C1 Sc1 C2 82.41(11) 5_565 7 ?
C1 Sc1 C2 87.20(12) 6_565 7 ?
C1 Sc1 C2 92.80(12) 2 7 ?
C2 Sc1 C2 145.1(3) 8_455 7 ?
C2 Sc1 C2 34.9(3) 4 7 ?
C1 Sc1 C2 82.41(11) . 3_455 ?
C1 Sc1 C2 97.59(11) 5_565 3_455 ?
C1 Sc1 C2 92.80(12) 6_565 3_455 ?
C1 Sc1 C2 87.20(12) 2 3_455 ?
C2 Sc1 C2 34.9(3) 8_455 3_455 ?
C2 Sc1 C2 145.1(3) 4 3_455 ?
C2 Sc1 C2 180.0(2) 7 3_455 ?
C1 Sc1 Os 131.37(13) . 7 ?
C1 Sc1 Os 48.63(13) 5_565 7 ?
C1 Sc1 Os 100.7(2) 6_565 7 ?
C1 Sc1 Os 79.3(2) 2 7 ?
C2 Sc1 Os 100.8(2) 8_455 7 ?
C2 Sc1 Os 79.2(2) 4 7 ?
C2 Sc1 Os 48.65(13) 7 7 ?
C2 Sc1 Os 131.35(13) 3_455 7 ?
C1 Sc1 Os 48.63(13) . 3_455 ?
C1 Sc1 Os 131.37(13) 5_565 3_455 ?
C1 Sc1 Os 79.3(2) 6_565 3_455 ?
C1 Sc1 Os 100.7(2) 2 3_455 ?
C2 Sc1 Os 79.2(2) 8_455 3_455 ?
C2 Sc1 Os 100.8(2) 4 3_455 ?
C2 Sc1 Os 131.35(13) 7 3_455 ?
C2 Sc1 Os 48.65(13) 3_455 3_455 ?
Os Sc1 Os 180.000(16) 7 3_455 ?
C1 Sc1 Os 100.7(2) . 7_565 ?
C1 Sc1 Os 79.3(2) 5_565 7_565 ?
C1 Sc1 Os 131.37(13) 6_565 7_565 ?
C1 Sc1 Os 48.63(13) 2 7_565 ?
C2 Sc1 Os 131.35(13) 8_455 7_565 ?
C2 Sc1 Os 48.65(13) 4 7_565 ?
C2 Sc1 Os 79.2(2) 7 7_565 ?
C2 Sc1 Os 100.8(2) 3_455 7_565 ?
Os Sc1 Os 104.239(15) 7 7_565 ?
Os Sc1 Os 75.761(15) 3_455 7_565 ?
C1 Sc1 Os 79.3(2) . 3_445 ?
C1 Sc1 Os 100.7(2) 5_565 3_445 ?
C1 Sc1 Os 48.63(13) 6_565 3_445 ?
C1 Sc1 Os 131.37(13) 2 3_445 ?
C2 Sc1 Os 48.65(13) 8_455 3_445 ?
C2 Sc1 Os 131.35(13) 4 3_445 ?
C2 Sc1 Os 100.8(2) 7 3_445 ?
C2 Sc1 Os 79.2(2) 3_455 3_445 ?
Os Sc1 Os 75.761(15) 7 3_445 ?
Os Sc1 Os 104.239(15) 3_455 3_445 ?
Os Sc1 Os 180.0 7_565 3_445 ?
C1 Sc1 Sc3 133.2(3) . 5 ?
C1 Sc1 Sc3 46.8(3) 5_565 5 ?
C1 Sc1 Sc3 105.57(14) 6_565 5 ?
C1 Sc1 Sc3 74.43(14) 2 5 ?
C2 Sc1 Sc3 46.9(3) 8_455 5 ?
C2 Sc1 Sc3 133.1(3) 4 5 ?
C2 Sc1 Sc3 105.58(14) 7 5 ?
C2 Sc1 Sc3 74.42(14) 3_455 5 ?
Os Sc1 Sc3 56.94(6) 7 5 ?
Os Sc1 Sc3 123.06(6) 3_455 5 ?
Os Sc1 Sc3 123.03(6) 7_565 5 ?
Os Sc1 Sc3 56.97(6) 3_445 5 ?
C1 Sc1 Sc3 46.8(3) . 1_565 ?
C1 Sc1 Sc3 133.2(3) 5_565 1_565 ?
C1 Sc1 Sc3 74.43(14) 6_565 1_565 ?
C1 Sc1 Sc3 105.57(14) 2 1_565 ?
C2 Sc1 Sc3 133.1(3) 8_455 1_565 ?
C2 Sc1 Sc3 46.9(3) 4 1_565 ?
C2 Sc1 Sc3 74.42(14) 7 1_565 ?
C2 Sc1 Sc3 105.58(14) 3_455 1_565 ?
Os Sc1 Sc3 123.06(6) 7 1_565 ?
Os Sc1 Sc3 56.94(6) 3_455 1_565 ?
Os Sc1 Sc3 56.97(6) 7_565 1_565 ?
Os Sc1 Sc3 123.03(6) 3_445 1_565 ?
Sc3 Sc1 Sc3 180.00(15) 5 1_565 ?
C1 Sc1 Sc3 105.57(14) . 5_565 ?
C1 Sc1 Sc3 74.43(14) 5_565 5_565 ?
C1 Sc1 Sc3 133.2(3) 6_565 5_565 ?
C1 Sc1 Sc3 46.8(3) 2 5_565 ?
C2 Sc1 Sc3 74.42(14) 8_455 5_565 ?
C2 Sc1 Sc3 105.58(14) 4 5_565 ?
C2 Sc1 Sc3 133.1(3) 7 5_565 ?
C2 Sc1 Sc3 46.9(3) 3_455 5_565 ?
Os Sc1 Sc3 123.03(6) 7 5_565 ?
Os Sc1 Sc3 56.97(6) 3_455 5_565 ?
Os Sc1 Sc3 56.94(6) 7_565 5_565 ?
Os Sc1 Sc3 123.06(6) 3_445 5_565 ?
Sc3 Sc1 Sc3 87.40(3) 5 5_565 ?
Sc3 Sc1 Sc3 92.60(3) 1_565 5_565 ?
C1 Sc1 Sc3 74.43(14) . . ?
C1 Sc1 Sc3 105.57(14) 5_565 . ?
C1 Sc1 Sc3 46.8(3) 6_565 . ?
C1 Sc1 Sc3 133.2(3) 2 . ?
C2 Sc1 Sc3 105.58(14) 8_455 . ?
C2 Sc1 Sc3 74.42(14) 4 . ?
C2 Sc1 Sc3 46.9(3) 7 . ?
C2 Sc1 Sc3 133.1(3) 3_455 . ?
Os Sc1 Sc3 56.97(6) 7 . ?
Os Sc1 Sc3 123.03(6) 3_455 . ?
Os Sc1 Sc3 123.06(6) 7_565 . ?
Os Sc1 Sc3 56.94(6) 3_445 . ?
Sc3 Sc1 Sc3 92.60(3) 5 . ?
Sc3 Sc1 Sc3 87.40(3) 1_565 . ?
Sc3 Sc1 Sc3 180.0 5_565 . ?
C1 Sc1 Sc2 46.3(3) . 3_455 ?
C1 Sc1 Sc2 133.7(3) 5_565 3_455 ?
C1 Sc1 Sc2 46.3(3) 6_565 3_455 ?
C1 Sc1 Sc2 133.7(3) 2 3_455 ?
C2 Sc1 Sc2 46.5(3) 8_455 3_455 ?
C2 Sc1 Sc2 133.5(3) 4 3_455 ?
C2 Sc1 Sc2 133.5(3) 7 3_455 ?
C2 Sc1 Sc2 46.5(3) 3_455 3_455 ?
Os Sc1 Sc2 127.880(8) 7 3_455 ?
Os Sc1 Sc2 52.120(8) 3_455 3_455 ?
Os Sc1 Sc2 127.880(8) 7_565 3_455 ?
Os Sc1 Sc2 52.120(8) 3_445 3_455 ?
Sc3 Sc1 Sc2 90.11(8) 5 3_455 ?
Sc3 Sc1 Sc2 89.89(8) 1_565 3_455 ?
Sc3 Sc1 Sc2 90.11(8) 5_565 3_455 ?
Sc3 Sc1 Sc2 89.89(8) . 3_455 ?
C1 Sc1 Sc2 133.7(3) . 3_454 ?
C1 Sc1 Sc2 46.3(3) 5_565 3_454 ?
C1 Sc1 Sc2 133.7(3) 6_565 3_454 ?
C1 Sc1 Sc2 46.3(3) 2 3_454 ?
C2 Sc1 Sc2 133.5(3) 8_455 3_454 ?
C2 Sc1 Sc2 46.5(3) 4 3_454 ?
C2 Sc1 Sc2 46.5(3) 7 3_454 ?
C2 Sc1 Sc2 133.5(3) 3_455 3_454 ?
Os Sc1 Sc2 52.120(8) 7 3_454 ?
Os Sc1 Sc2 127.880(8) 3_455 3_454 ?
Os Sc1 Sc2 52.120(8) 7_565 3_454 ?
Os Sc1 Sc2 127.880(8) 3_445 3_454 ?
Sc3 Sc1 Sc2 89.89(8) 5 3_454 ?
Sc3 Sc1 Sc2 90.11(8) 1_565 3_454 ?
Sc3 Sc1 Sc2 89.89(8) 5_565 3_454 ?
Sc3 Sc1 Sc2 90.11(8) . 3_454 ?
Sc2 Sc1 Sc2 180.0 3_455 3_454 ?
C1 Sc1 Sc4 28.6(2) . 7_556 ?
C1 Sc1 Sc4 151.4(2) 5_565 7_556 ?
C1 Sc1 Sc4 28.6(2) 6_565 7_556 ?
C1 Sc1 Sc4 151.4(2) 2 7_556 ?
C2 Sc1 Sc4 109.3(3) 8_455 7_556 ?
C2 Sc1 Sc4 70.7(3) 4 7_556 ?
C2 Sc1 Sc4 70.7(3) 7 7_556 ?
C2 Sc1 Sc4 109.3(3) 3_455 7_556 ?
Os Sc1 Sc4 104.09(4) 7 7_556 ?
Os Sc1 Sc4 75.91(4) 3_455 7_556 ?
Os Sc1 Sc4 104.09(4) 7_565 7_556 ?
Os Sc1 Sc4 75.91(4) 3_445 7_556 ?
Sc3 Sc1 Sc4 131.60(6) 5 7_556 ?
Sc3 Sc1 Sc4 48.40(6) 1_565 7_556 ?
Sc3 Sc1 Sc4 131.60(6) 5_565 7_556 ?
Sc3 Sc1 Sc4 48.40(6) . 7_556 ?
Sc2 Sc1 Sc4 66.52(6) 3_455 7_556 ?
Sc2 Sc1 Sc4 113.48(6) 3_454 7_556 ?
C1 Sc1 Sc4 151.4(2) . 3_454 ?
C1 Sc1 Sc4 28.6(2) 5_565 3_454 ?
C1 Sc1 Sc4 151.4(2) 6_565 3_454 ?
C1 Sc1 Sc4 28.6(2) 2 3_454 ?
C2 Sc1 Sc4 70.7(3) 8_455 3_454 ?
C2 Sc1 Sc4 109.3(3) 4 3_454 ?
C2 Sc1 Sc4 109.3(3) 7 3_454 ?
C2 Sc1 Sc4 70.7(3) 3_455 3_454 ?
Os Sc1 Sc4 75.91(4) 7 3_454 ?
Os Sc1 Sc4 104.09(4) 3_455 3_454 ?
Os Sc1 Sc4 75.91(4) 7_565 3_454 ?
Os Sc1 Sc4 104.09(4) 3_445 3_454 ?
Sc3 Sc1 Sc4 48.40(6) 5 3_454 ?
Sc3 Sc1 Sc4 131.60(6) 1_565 3_454 ?
Sc3 Sc1 Sc4 48.40(6) 5_565 3_454 ?
Sc3 Sc1 Sc4 131.60(6) . 3_454 ?
Sc2 Sc1 Sc4 113.48(6) 3_455 3_454 ?
Sc2 Sc1 Sc4 66.52(6) 3_454 3_454 ?
Sc4 Sc1 Sc4 180.0 7_556 3_454 ?
C1 Sc1 Sc3 70.9(3) . 7 ?
C1 Sc1 Sc3 109.1(3) 5_565 7 ?
C1 Sc1 Sc3 70.9(3) 6_565 7 ?
C1 Sc1 Sc3 109.1(3) 2 7 ?
C2 Sc1 Sc3 151.7(2) 8_455 7 ?
C2 Sc1 Sc3 28.3(2) 4 7 ?
C2 Sc1 Sc3 28.3(2) 7 7 ?
C2 Sc1 Sc3 151.7(2) 3_455 7 ?
Os Sc1 Sc3 75.72(3) 7 7 ?
Os Sc1 Sc3 104.28(3) 3_455 7 ?
Os Sc1 Sc3 75.72(3) 7_565 7 ?
Os Sc1 Sc3 104.28(3) 3_445 7 ?
Sc3 Sc1 Sc3 131.45(6) 5 7 ?
Sc3 Sc1 Sc3 48.55(6) 1_565 7 ?
Sc3 Sc1 Sc3 131.45(6) 5_565 7 ?
Sc3 Sc1 Sc3 48.55(6) . 7 ?
Sc2 Sc1 Sc3 113.55(6) 3_455 7 ?
Sc2 Sc1 Sc3 66.45(6) 3_454 7 ?
Sc4 Sc1 Sc3 47.03(2) 7_556 7 ?
Sc4 Sc1 Sc3 132.97(2) 3_454 7 ?
C1 Sc1 Sc3 109.1(3) . 3_455 ?
C1 Sc1 Sc3 70.9(3) 5_565 3_455 ?
C1 Sc1 Sc3 109.1(3) 6_565 3_455 ?
C1 Sc1 Sc3 70.9(3) 2 3_455 ?
C2 Sc1 Sc3 28.3(2) 8_455 3_455 ?
C2 Sc1 Sc3 151.7(2) 4 3_455 ?
C2 Sc1 Sc3 151.7(2) 7 3_455 ?
C2 Sc1 Sc3 28.3(2) 3_455 3_455 ?
Os Sc1 Sc3 104.28(3) 7 3_455 ?
Os Sc1 Sc3 75.72(3) 3_455 3_455 ?
Os Sc1 Sc3 104.28(3) 7_565 3_455 ?
Os Sc1 Sc3 75.72(3) 3_445 3_455 ?
Sc3 Sc1 Sc3 48.55(6) 5 3_455 ?
Sc3 Sc1 Sc3 131.45(6) 1_565 3_455 ?
Sc3 Sc1 Sc3 48.55(6) 5_565 3_455 ?
Sc3 Sc1 Sc3 131.45(6) . 3_455 ?
Sc2 Sc1 Sc3 66.45(6) 3_455 3_455 ?
Sc2 Sc1 Sc3 113.55(6) 3_454 3_455 ?
Sc4 Sc1 Sc3 132.97(2) 7_556 3_455 ?
Sc4 Sc1 Sc3 47.03(2) 3_454 3_455 ?
Sc3 Sc1 Sc3 180.000(5) 7 3_455 ?
C1 Sc1 C1 40.98(12) . 6_575 ?
C1 Sc1 C1 139.02(12) 5_565 6_575 ?
C1 Sc1 C1 76.1(2) 6_565 6_575 ?
C1 Sc1 C1 103.9(2) 2 6_575 ?
C2 Sc1 C1 103.47(11) 8_455 6_575 ?
C2 Sc1 C1 76.53(11) 4 6_575 ?
C2 Sc1 C1 106.18(11) 7 6_575 ?
C2 Sc1 C1 73.82(11) 3_455 6_575 ?
Os Sc1 C1 154.80(15) 7 6_575 ?
Os Sc1 C1 25.20(15) 3_455 6_575 ?
Os Sc1 C1 63.79(19) 7_565 6_575 ?
Os Sc1 C1 116.21(19) 3_445 6_575 ?
Sc3 Sc1 C1 148.25(15) 5 6_575 ?
Sc3 Sc1 C1 31.75(15) 1_565 6_575 ?
Sc3 Sc1 C1 70.84(7) 5_565 6_575 ?
Sc3 Sc1 C1 109.16(7) . 6_575 ?
Sc2 Sc1 C1 67.8(2) 3_455 6_575 ?
Sc2 Sc1 C1 112.2(2) 3_454 6_575 ?
Sc4 Sc1 C1 61.26(8) 7_556 6_575 ?
Sc4 Sc1 C1 118.74(8) 3_454 6_575 ?
Sc3 Sc1 C1 79.68(12) 7 6_575 ?
Sc3 Sc1 C1 100.32(12) 3_455 6_575 ?
C1 Sc1 C1 139.02(12) . 2_545 ?
C1 Sc1 C1 40.98(12) 5_565 2_545 ?
C1 Sc1 C1 103.9(2) 6_565 2_545 ?
C1 Sc1 C1 76.1(2) 2 2_545 ?
C2 Sc1 C1 76.53(11) 8_455 2_545 ?
C2 Sc1 C1 103.47(11) 4 2_545 ?
C2 Sc1 C1 73.82(11) 7 2_545 ?
C2 Sc1 C1 106.18(11) 3_455 2_545 ?
Os Sc1 C1 25.20(15) 7 2_545 ?
Os Sc1 C1 154.80(15) 3_455 2_545 ?
Os Sc1 C1 116.21(19) 7_565 2_545 ?
Os Sc1 C1 63.79(19) 3_445 2_545 ?
Sc3 Sc1 C1 31.75(15) 5 2_545 ?
Sc3 Sc1 C1 148.25(15) 1_565 2_545 ?
Sc3 Sc1 C1 109.16(7) 5_565 2_545 ?
Sc3 Sc1 C1 70.84(7) . 2_545 ?
Sc2 Sc1 C1 112.2(2) 3_455 2_545 ?
Sc2 Sc1 C1 67.8(2) 3_454 2_545 ?
Sc4 Sc1 C1 118.74(8) 7_556 2_545 ?
Sc4 Sc1 C1 61.26(8) 3_454 2_545 ?
Sc3 Sc1 C1 100.32(12) 7 2_545 ?
Sc3 Sc1 C1 79.68(12) 3_455 2_545 ?
C1 Sc1 C1 180.0 6_575 2_545 ?
C1 Sc1 C1 103.9(2) . 5_575 ?
C1 Sc1 C1 76.1(2) 5_565 5_575 ?
C1 Sc1 C1 139.02(12) 6_565 5_575 ?
C1 Sc1 C1 40.98(12) 2 5_575 ?
C2 Sc1 C1 106.18(11) 8_455 5_575 ?
C2 Sc1 C1 73.82(11) 4 5_575 ?
C2 Sc1 C1 103.47(12) 7 5_575 ?
C2 Sc1 C1 76.53(11) 3_455 5_575 ?
Os Sc1 C1 116.21(19) 7 5_575 ?
Os Sc1 C1 63.79(19) 3_455 5_575 ?
Os Sc1 C1 25.20(15) 7_565 5_575 ?
Os Sc1 C1 154.80(15) 3_445 5_575 ?
Sc3 Sc1 C1 109.16(7) 5 5_575 ?
Sc3 Sc1 C1 70.84(7) 1_565 5_575 ?
Sc3 Sc1 C1 31.75(15) 5_565 5_575 ?
Sc3 Sc1 C1 148.25(15) . 5_575 ?
Sc2 Sc1 C1 112.2(2) 3_455 5_575 ?
Sc2 Sc1 C1 67.8(2) 3_454 5_575 ?
Sc4 Sc1 C1 118.74(8) 7_556 5_575 ?
Sc4 Sc1 C1 61.26(8) 3_454 5_575 ?
Sc3 Sc1 C1 100.32(12) 7 5_575 ?
Sc3 Sc1 C1 79.68(12) 3_455 5_575 ?
C1 Sc1 C1 62.9(3) 6_575 5_575 ?
C1 Sc1 C1 117.1(3) 2_545 5_575 ?
C1 Sc1 C1 76.1(2) . 1_545 ?
C1 Sc1 C1 103.9(2) 5_565 1_545 ?
C1 Sc1 C1 40.98(12) 6_565 1_545 ?
C1 Sc1 C1 139.02(12) 2 1_545 ?
C2 Sc1 C1 73.82(11) 8_455 1_545 ?
C2 Sc1 C1 106.18(11) 4 1_545 ?
C2 Sc1 C1 76.53(12) 7 1_545 ?
C2 Sc1 C1 103.47(11) 3_455 1_545 ?
Os Sc1 C1 63.79(19) 7 1_545 ?
Os Sc1 C1 116.21(19) 3_455 1_545 ?
Os Sc1 C1 154.80(15) 7_565 1_545 ?
Os Sc1 C1 25.20(15) 3_445 1_545 ?
Sc3 Sc1 C1 70.84(7) 5 1_545 ?
Sc3 Sc1 C1 109.16(7) 1_565 1_545 ?
Sc3 Sc1 C1 148.25(15) 5_565 1_545 ?
Sc3 Sc1 C1 31.75(15) . 1_545 ?
Sc2 Sc1 C1 67.8(2) 3_455 1_545 ?
Sc2 Sc1 C1 112.2(2) 3_454 1_545 ?
Sc4 Sc1 C1 61.26(8) 7_556 1_545 ?
Sc4 Sc1 C1 118.74(8) 3_454 1_545 ?
Sc3 Sc1 C1 79.68(12) 7 1_545 ?
Sc3 Sc1 C1 100.32(12) 3_455 1_545 ?
C1 Sc1 C1 117.1(3) 6_575 1_545 ?
C1 Sc1 C1 62.9(3) 2_545 1_545 ?
C1 Sc1 C1 180.0 5_575 1_545 ?
C1 Sc1 C2 76.46(11) . 7_565 ?
C1 Sc1 C2 103.54(11) 5_565 7_565 ?
C1 Sc1 C2 106.25(11) 6_565 7_565 ?
C1 Sc1 C2 73.75(11) 2 7_565 ?
C2 Sc1 C2 139.01(12) 8_455 7_565 ?
C2 Sc1 C2 40.99(12) 4 7_565 ?
C2 Sc1 C2 75.9(2) 7 7_565 ?
C2 Sc1 C2 104.1(2) 3_455 7_565 ?
Os Sc1 C2 116.1(2) 7 7_565 ?
Os Sc1 C2 63.9(2) 3_455 7_565 ?
Os Sc1 C2 25.16(15) 7_565 7_565 ?
Os Sc1 C2 154.84(15) 3_445 7_565 ?
Sc3 Sc1 C2 148.18(16) 5 7_565 ?
Sc3 Sc1 C2 31.82(16) 1_565 7_565 ?
Sc3 Sc1 C2 70.87(7) 5_565 7_565 ?
Sc3 Sc1 C2 109.13(7) . 7_565 ?
Sc2 Sc1 C2 112.2(2) 3_455 7_565 ?
Sc2 Sc1 C2 67.8(2) 3_454 7_565 ?
Sc4 Sc1 C2 79.55(12) 7_556 7_565 ?
Sc4 Sc1 C2 100.45(12) 3_454 7_565 ?
Sc3 Sc1 C2 61.13(8) 7 7_565 ?
Sc3 Sc1 C2 118.87(8) 3_455 7_565 ?
C1 Sc1 C2 44.42(7) 6_575 7_565 ?
C1 Sc1 C2 135.58(7) 2_545 7_565 ?
C1 Sc1 C2 42.33(6) 5_575 7_565 ?
C1 Sc1 C2 137.67(6) 1_545 7_565 ?
C1 Sc1 C2 103.54(11) . 3_445 ?
C1 Sc1 C2 76.46(11) 5_565 3_445 ?
C1 Sc1 C2 73.75(11) 6_565 3_445 ?
C1 Sc1 C2 106.25(11) 2 3_445 ?
C2 Sc1 C2 40.99(12) 8_455 3_445 ?
C2 Sc1 C2 139.01(12) 4 3_445 ?
C2 Sc1 C2 104.1(2) 7 3_445 ?
C2 Sc1 C2 75.9(2) 3_455 3_445 ?
Os Sc1 C2 63.9(2) 7 3_445 ?
Os Sc1 C2 116.1(2) 3_455 3_445 ?
Os Sc1 C2 154.84(15) 7_565 3_445 ?
Os Sc1 C2 25.16(15) 3_445 3_445 ?
Sc3 Sc1 C2 31.82(16) 5 3_445 ?
Sc3 Sc1 C2 148.18(16) 1_565 3_445 ?
Sc3 Sc1 C2 109.13(7) 5_565 3_445 ?
Sc3 Sc1 C2 70.87(7) . 3_445 ?
Sc2 Sc1 C2 67.8(2) 3_455 3_445 ?
Sc2 Sc1 C2 112.2(2) 3_454 3_445 ?
Sc4 Sc1 C2 100.45(12) 7_556 3_445 ?
Sc4 Sc1 C2 79.55(12) 3_454 3_445 ?
Sc3 Sc1 C2 118.87(8) 7 3_445 ?
Sc3 Sc1 C2 61.13(8) 3_455 3_445 ?
C1 Sc1 C2 135.58(7) 6_575 3_445 ?
C1 Sc1 C2 44.42(7) 2_545 3_445 ?
C1 Sc1 C2 137.67(6) 5_575 3_445 ?
C1 Sc1 C2 42.33(6) 1_545 3_445 ?
C2 Sc1 C2 180.0 7_565 3_445 ?
C1 Sc1 C2 73.75(11) . 8_465 ?
C1 Sc1 C2 106.25(11) 5_565 8_465 ?
C1 Sc1 C2 103.54(11) 6_565 8_465 ?
C1 Sc1 C2 76.46(11) 2 8_465 ?
C2 Sc1 C2 75.9(2) 8_455 8_465 ?
C2 Sc1 C2 104.1(2) 4 8_465 ?
C2 Sc1 C2 139.01(12) 7 8_465 ?
C2 Sc1 C2 40.99(12) 3_455 8_465 ?
Os Sc1 C2 154.84(15) 7 8_465 ?
Os Sc1 C2 25.16(15) 3_455 8_465 ?
Os Sc1 C2 63.9(2) 7_565 8_465 ?
Os Sc1 C2 116.1(2) 3_445 8_465 ?
Sc3 Sc1 C2 109.13(7) 5 8_465 ?
Sc3 Sc1 C2 70.87(7) 1_565 8_465 ?
Sc3 Sc1 C2 31.82(16) 5_565 8_465 ?
Sc3 Sc1 C2 148.18(16) . 8_465 ?
Sc2 Sc1 C2 67.8(2) 3_455 8_465 ?
Sc2 Sc1 C2 112.2(2) 3_454 8_465 ?
Sc4 Sc1 C2 100.45(12) 7_556 8_465 ?
Sc4 Sc1 C2 79.55(12) 3_454 8_465 ?
Sc3 Sc1 C2 118.87(8) 7 8_465 ?
Sc3 Sc1 C2 61.13(8) 3_455 8_465 ?
C1 Sc1 C2 42.33(6) 6_575 8_465 ?
C1 Sc1 C2 137.67(6) 2_545 8_465 ?
C1 Sc1 C2 44.42(7) 5_575 8_465 ?
C1 Sc1 C2 135.58(7) 1_545 8_465 ?
C2 Sc1 C2 63.1(3) 7_565 8_465 ?
C2 Sc1 C2 116.9(3) 3_445 8_465 ?
C1 Sc1 C2 106.25(11) . 4_545 ?
C1 Sc1 C2 73.75(11) 5_565 4_545 ?
C1 Sc1 C2 76.46(11) 6_565 4_545 ?
C1 Sc1 C2 103.54(11) 2 4_545 ?
C2 Sc1 C2 104.1(2) 8_455 4_545 ?
C2 Sc1 C2 75.9(2) 4 4_545 ?
C2 Sc1 C2 40.99(12) 7 4_545 ?
C2 Sc1 C2 139.01(12) 3_455 4_545 ?
Os Sc1 C2 25.16(15) 7 4_545 ?
Os Sc1 C2 154.84(15) 3_455 4_545 ?
Os Sc1 C2 116.1(2) 7_565 4_545 ?
Os Sc1 C2 63.9(2) 3_445 4_545 ?
Sc3 Sc1 C2 70.87(7) 5 4_545 ?
Sc3 Sc1 C2 109.13(7) 1_565 4_545 ?
Sc3 Sc1 C2 148.18(16) 5_565 4_545 ?
Sc3 Sc1 C2 31.82(16) . 4_545 ?
Sc2 Sc1 C2 112.2(2) 3_455 4_545 ?
Sc2 Sc1 C2 67.8(2) 3_454 4_545 ?
Sc4 Sc1 C2 79.55(12) 7_556 4_545 ?
Sc4 Sc1 C2 100.45(12) 3_454 4_545 ?
Sc3 Sc1 C2 61.13(8) 7 4_545 ?
Sc3 Sc1 C2 118.87(8) 3_455 4_545 ?
C1 Sc1 C2 137.67(6) 6_575 4_545 ?
C1 Sc1 C2 42.33(6) 2_545 4_545 ?
C1 Sc1 C2 135.58(7) 5_575 4_545 ?
C1 Sc1 C2 44.42(7) 1_545 4_545 ?
C2 Sc1 C2 116.9(3) 7_565 4_545 ?
C2 Sc1 C2 63.1(3) 3_445 4_545 ?
C2 Sc1 C2 180.0 8_465 4_545 ?
C1 Sc2 C1 180.000(1) 7_556 3_545 ?
C1 Sc2 C1 144.9(3) 7_556 8 ?
C1 Sc2 C1 35.1(3) 3_545 8 ?
C1 Sc2 C1 35.1(3) 7_556 4_546 ?
C1 Sc2 C1 144.9(3) 3_545 4_546 ?
C1 Sc2 C1 180.000(1) 8 4_546 ?
C1 Sc2 C2 97.40(12) 7_556 . ?
C1 Sc2 C2 82.61(12) 3_545 . ?
C1 Sc2 C2 93.03(12) 8 . ?
C1 Sc2 C2 86.97(12) 4_546 . ?
C1 Sc2 C2 86.97(12) 7_556 6 ?
C1 Sc2 C2 93.03(12) 3_545 6 ?
C1 Sc2 C2 82.61(12) 8 6 ?
C1 Sc2 C2 97.39(12) 4_546 6 ?
C2 Sc2 C2 35.0(3) . 6 ?
C1 Sc2 C2 93.03(12) 7_556 2_656 ?
C1 Sc2 C2 86.97(12) 3_545 2_656 ?
C1 Sc2 C2 97.39(12) 8 2_656 ?
C1 Sc2 C2 82.61(12) 4_546 2_656 ?
C2 Sc2 C2 145.0(3) . 2_656 ?
C2 Sc2 C2 180.0(6) 6 2_656 ?
C1 Sc2 C2 82.61(12) 7_556 5_656 ?
C1 Sc2 C2 97.39(12) 3_545 5_656 ?
C1 Sc2 C2 86.97(12) 8 5_656 ?
C1 Sc2 C2 93.03(12) 4_546 5_656 ?
C2 Sc2 C2 180.000(1) . 5_656 ?
C2 Sc2 C2 145.0(3) 6 5_656 ?
C2 Sc2 C2 35.0(3) 2_656 5_656 ?
C1 Sc2 Os 81.4(2) 7_556 5_666 ?
C1 Sc2 Os 98.6(2) 3_545 5_666 ?
C1 Sc2 Os 130.02(11) 8 5_666 ?
C1 Sc2 Os 49.98(12) 4_546 5_666 ?
C2 Sc2 Os 98.7(2) . 5_666 ?
C2 Sc2 Os 129.99(12) 6 5_666 ?
C2 Sc2 Os 50.01(12) 2_656 5_666 ?
C2 Sc2 Os 81.3(2) 5_656 5_666 ?
C1 Sc2 Os 98.6(2) 7_556 1_545 ?
C1 Sc2 Os 81.4(2) 3_545 1_545 ?
C1 Sc2 Os 49.98(11) 8 1_545 ?
C1 Sc2 Os 130.02(12) 4_546 1_545 ?
C2 Sc2 Os 81.3(2) . 1_545 ?
C2 Sc2 Os 50.01(12) 6 1_545 ?
C2 Sc2 Os 129.99(12) 2_656 1_545 ?
C2 Sc2 Os 98.7(2) 5_656 1_545 ?
Os Sc2 Os 180.0 5_666 1_545 ?
C1 Sc2 Os 130.02(11) 7_556 . ?
C1 Sc2 Os 49.98(11) 3_545 . ?
C1 Sc2 Os 81.4(2) 8 . ?
C1 Sc2 Os 98.6(2) 4_546 . ?
C2 Sc2 Os 50.01(12) . . ?
C2 Sc2 Os 81.3(2) 6 . ?
C2 Sc2 Os 98.7(2) 2_656 . ?
C2 Sc2 Os 129.99(12) 5_656 . ?
Os Sc2 Os 70.383(15) 5_666 . ?
Os Sc2 Os 109.617(15) 1_545 . ?
C1 Sc2 Os 49.98(11) 7_556 5_656 ?
C1 Sc2 Os 130.02(11) 3_545 5_656 ?
C1 Sc2 Os 98.6(2) 8 5_656 ?
C1 Sc2 Os 81.4(2) 4_546 5_656 ?
C2 Sc2 Os 129.99(12) . 5_656 ?
C2 Sc2 Os 98.7(2) 6 5_656 ?
C2 Sc2 Os 81.3(2) 2_656 5_656 ?
C2 Sc2 Os 50.01(12) 5_656 5_656 ?
Os Sc2 Os 109.617(16) 5_666 5_656 ?
Os Sc2 Os 70.383(16) 1_545 5_656 ?
Os Sc2 Os 180.0 . 5_656 ?
C1 Sc2 Sc4 46.9(3) 7_556 7_546 ?
C1 Sc2 Sc4 133.1(3) 3_545 7_546 ?
C1 Sc2 Sc4 105.61(13) 8 7_546 ?
C1 Sc2 Sc4 74.39(13) 4_546 7_546 ?
C2 Sc2 Sc4 73.95(14) . 7_546 ?
C2 Sc2 Sc4 46.4(3) 6 7_546 ?
C2 Sc2 Sc4 133.6(3) 2_656 7_546 ?
C2 Sc2 Sc4 106.05(14) 5_656 7_546 ?
Os Sc2 Sc4 124.35(6) 5_666 7_546 ?
Os Sc2 Sc4 55.65(6) 1_545 7_546 ?
Os Sc2 Sc4 123.95(6) . 7_546 ?
Os Sc2 Sc4 56.05(6) 5_656 7_546 ?
C1 Sc2 Sc4 133.1(3) 7_556 3 ?
C1 Sc2 Sc4 46.9(3) 3_545 3 ?
C1 Sc2 Sc4 74.39(13) 8 3 ?
C1 Sc2 Sc4 105.61(13) 4_546 3 ?
C2 Sc2 Sc4 106.05(14) . 3 ?
C2 Sc2 Sc4 133.6(3) 6 3 ?
C2 Sc2 Sc4 46.4(3) 2_656 3 ?
C2 Sc2 Sc4 73.95(14) 5_656 3 ?
Os Sc2 Sc4 55.65(6) 5_666 3 ?
Os Sc2 Sc4 124.35(6) 1_545 3 ?
Os Sc2 Sc4 56.05(6) . 3 ?
Os Sc2 Sc4 123.95(6) 5_656 3 ?
Sc4 Sc2 Sc4 180.0 7_546 3 ?
C1 Sc2 Sc4 74.39(13) 7_556 7_556 ?
C1 Sc2 Sc4 105.61(13) 3_545 7_556 ?
C1 Sc2 Sc4 133.1(3) 8 7_556 ?
C1 Sc2 Sc4 46.9(3) 4_546 7_556 ?
C2 Sc2 Sc4 46.4(3) . 7_556 ?
C2 Sc2 Sc4 73.95(14) 6 7_556 ?
C2 Sc2 Sc4 106.05(14) 2_656 7_556 ?
C2 Sc2 Sc4 133.6(3) 5_656 7_556 ?
Os Sc2 Sc4 56.05(6) 5_666 7_556 ?
Os Sc2 Sc4 123.95(6) 1_545 7_556 ?
Os Sc2 Sc4 55.65(6) . 7_556 ?
Os Sc2 Sc4 124.35(6) 5_656 7_556 ?
Sc4 Sc2 Sc4 86.76(3) 7_546 7_556 ?
Sc4 Sc2 Sc4 93.24(3) 3 7_556 ?
C1 Sc2 Sc4 105.61(13) 7_556 3_545 ?
C1 Sc2 Sc4 74.39(13) 3_545 3_545 ?
C1 Sc2 Sc4 46.9(3) 8 3_545 ?
C1 Sc2 Sc4 133.1(3) 4_546 3_545 ?
C2 Sc2 Sc4 133.6(3) . 3_545 ?
C2 Sc2 Sc4 106.05(14) 6 3_545 ?
C2 Sc2 Sc4 73.95(14) 2_656 3_545 ?
C2 Sc2 Sc4 46.4(3) 5_656 3_545 ?
Os Sc2 Sc4 123.95(6) 5_666 3_545 ?
Os Sc2 Sc4 56.05(6) 1_545 3_545 ?
Os Sc2 Sc4 124.35(6) . 3_545 ?
Os Sc2 Sc4 55.65(6) 5_656 3_545 ?
Sc4 Sc2 Sc4 93.24(3) 7_546 3_545 ?
Sc4 Sc2 Sc4 86.76(3) 3 3_545 ?
Sc4 Sc2 Sc4 180.0 7_556 3_545 ?
C1 Sc2 Sc1 46.4(3) 7_556 3_546 ?
C1 Sc2 Sc1 133.6(3) 3_545 3_546 ?
C1 Sc2 Sc1 133.6(3) 8 3_546 ?
C1 Sc2 Sc1 46.4(3) 4_546 3_546 ?
C2 Sc2 Sc1 133.4(3) . 3_546 ?
C2 Sc2 Sc1 133.4(3) 6 3_546 ?
C2 Sc2 Sc1 46.6(3) 2_656 3_546 ?
C2 Sc2 Sc1 46.6(3) 5_656 3_546 ?
Os Sc2 Sc1 54.809(8) 5_666 3_546 ?
Os Sc2 Sc1 125.191(8) 1_545 3_546 ?
Os Sc2 Sc1 125.191(8) . 3_546 ?
Os Sc2 Sc1 54.809(8) 5_656 3_546 ?
Sc4 Sc2 Sc1 90.18(8) 7_546 3_546 ?
Sc4 Sc2 Sc1 89.82(8) 3 3_546 ?
Sc4 Sc2 Sc1 90.18(8) 7_556 3_546 ?
Sc4 Sc2 Sc1 89.82(8) 3_545 3_546 ?
C1 Sc2 Sc1 133.6(3) 7_556 3_545 ?
C1 Sc2 Sc1 46.4(3) 3_545 3_545 ?
C1 Sc2 Sc1 46.4(3) 8 3_545 ?
C1 Sc2 Sc1 133.6(3) 4_546 3_545 ?
C2 Sc2 Sc1 46.6(3) . 3_545 ?
C2 Sc2 Sc1 46.6(3) 6 3_545 ?
C2 Sc2 Sc1 133.4(3) 2_656 3_545 ?
C2 Sc2 Sc1 133.4(3) 5_656 3_545 ?
Os Sc2 Sc1 125.191(8) 5_666 3_545 ?
Os Sc2 Sc1 54.809(8) 1_545 3_545 ?
Os Sc2 Sc1 54.809(7) . 3_545 ?
Os Sc2 Sc1 125.191(8) 5_656 3_545 ?
Sc4 Sc2 Sc1 89.82(8) 7_546 3_545 ?
Sc4 Sc2 Sc1 90.18(8) 3 3_545 ?
Sc4 Sc2 Sc1 89.82(8) 7_556 3_545 ?
Sc4 Sc2 Sc1 90.18(8) 3_545 3_545 ?
Sc1 Sc2 Sc1 180.0 3_546 3_545 ?
C1 Sc2 Sc4 151.69(19) 7_556 5_656 ?
C1 Sc2 Sc4 28.31(19) 3_545 5_656 ?
C1 Sc2 Sc4 28.3(2) 8 5_656 ?
C1 Sc2 Sc4 151.7(2) 4_546 5_656 ?
C2 Sc2 Sc4 109.2(3) . 5_656 ?
C2 Sc2 Sc4 109.2(3) 6 5_656 ?
C2 Sc2 Sc4 70.8(3) 2_656 5_656 ?
C2 Sc2 Sc4 70.8(3) 5_656 5_656 ?
Os Sc2 Sc4 103.34(3) 5_666 5_656 ?
Os Sc2 Sc4 76.66(3) 1_545 5_656 ?
Os Sc2 Sc4 76.66(3) . 5_656 ?
Os Sc2 Sc4 103.34(3) 5_656 5_656 ?
Sc4 Sc2 Sc4 131.60(7) 7_546 5_656 ?
Sc4 Sc2 Sc4 48.40(7) 3 5_656 ?
Sc4 Sc2 Sc4 131.60(7) 7_556 5_656 ?
Sc4 Sc2 Sc4 48.40(7) 3_545 5_656 ?
Sc1 Sc2 Sc4 113.74(6) 3_546 5_656 ?
Sc1 Sc2 Sc4 66.26(6) 3_545 5_656 ?
C1 Sc2 Sc4 28.31(19) 7_556 . ?
C1 Sc2 Sc4 151.69(19) 3_545 . ?
C1 Sc2 Sc4 151.7(2) 8 . ?
C1 Sc2 Sc4 28.3(2) 4_546 . ?
C2 Sc2 Sc4 70.8(3) . . ?
C2 Sc2 Sc4 70.8(3) 6 . ?
C2 Sc2 Sc4 109.2(3) 2_656 . ?
C2 Sc2 Sc4 109.2(3) 5_656 . ?
Os Sc2 Sc4 76.66(3) 5_666 . ?
Os Sc2 Sc4 103.34(3) 1_545 . ?
Os Sc2 Sc4 103.34(3) . . ?
Os Sc2 Sc4 76.66(3) 5_656 . ?
Sc4 Sc2 Sc4 48.40(7) 7_546 . ?
Sc4 Sc2 Sc4 131.60(7) 3 . ?
Sc4 Sc2 Sc4 48.40(7) 7_556 . ?
Sc4 Sc2 Sc4 131.60(7) 3_545 . ?
Sc1 Sc2 Sc4 66.26(6) 3_546 . ?
Sc1 Sc2 Sc4 113.74(6) 3_545 . ?
Sc4 Sc2 Sc4 180.0 5_656 . ?
C1 Sc2 Sc3 70.7(3) 7_556 . ?
C1 Sc2 Sc3 109.3(3) 3_545 . ?
C1 Sc2 Sc3 109.3(3) 8 . ?
C1 Sc2 Sc3 70.7(3) 4_546 . ?
C2 Sc2 Sc3 28.4(2) . . ?
C2 Sc2 Sc3 28.4(2) 6 . ?
C2 Sc2 Sc3 151.6(2) 2_656 . ?
C2 Sc2 Sc3 151.6(2) 5_656 . ?
Os Sc2 Sc3 103.30(3) 5_666 . ?
Os Sc2 Sc3 76.70(3) 1_545 . ?
Os Sc2 Sc3 76.70(3) . . ?
Os Sc2 Sc3 103.30(3) 5_656 . ?
Sc4 Sc2 Sc3 48.06(7) 7_546 . ?
Sc4 Sc2 Sc3 131.94(7) 3 . ?
Sc4 Sc2 Sc3 48.06(7) 7_556 . ?
Sc4 Sc2 Sc3 131.94(7) 3_545 . ?
Sc1 Sc2 Sc3 113.39(6) 3_546 . ?
Sc1 Sc2 Sc3 66.61(6) 3_545 . ?
Sc4 Sc2 Sc3 132.87(2) 5_656 . ?
Sc4 Sc2 Sc3 47.13(2) . . ?
C1 Sc2 Sc3 109.3(3) 7_556 5_656 ?
C1 Sc2 Sc3 70.7(3) 3_545 5_656 ?
C1 Sc2 Sc3 70.7(3) 8 5_656 ?
C1 Sc2 Sc3 109.3(3) 4_546 5_656 ?
C2 Sc2 Sc3 151.6(2) . 5_656 ?
C2 Sc2 Sc3 151.6(2) 6 5_656 ?
C2 Sc2 Sc3 28.4(2) 2_656 5_656 ?
C2 Sc2 Sc3 28.4(2) 5_656 5_656 ?
Os Sc2 Sc3 76.70(3) 5_666 5_656 ?
Os Sc2 Sc3 103.30(3) 1_545 5_656 ?
Os Sc2 Sc3 103.30(3) . 5_656 ?
Os Sc2 Sc3 76.70(3) 5_656 5_656 ?
Sc4 Sc2 Sc3 131.94(7) 7_546 5_656 ?
Sc4 Sc2 Sc3 48.06(7) 3 5_656 ?
Sc4 Sc2 Sc3 131.94(7) 7_556 5_656 ?
Sc4 Sc2 Sc3 48.06(7) 3_545 5_656 ?
Sc1 Sc2 Sc3 66.61(6) 3_546 5_656 ?
Sc1 Sc2 Sc3 113.39(6) 3_545 5_656 ?
Sc4 Sc2 Sc3 47.13(2) 5_656 5_656 ?
Sc4 Sc2 Sc3 132.87(2) . 5_656 ?
Sc3 Sc2 Sc3 180.0 . 5_656 ?
C1 Sc2 C1 139.01(12) 7_556 8_565 ?
C1 Sc2 C1 40.99(12) 3_545 8_565 ?
C1 Sc2 C1 76.1(2) 8 8_565 ?
C1 Sc2 C1 103.9(2) 4_546 8_565 ?
C2 Sc2 C1 73.90(11) . 8_565 ?
C2 Sc2 C1 103.64(12) 6 8_565 ?
C2 Sc2 C1 76.36(12) 2_656 8_565 ?
C2 Sc2 C1 106.10(11) 5_656 8_565 ?
Os Sc2 C1 61.28(19) 5_666 8_565 ?
Os Sc2 C1 118.72(19) 1_545 8_565 ?
Os Sc2 C1 23.92(13) . 8_565 ?
Os Sc2 C1 156.08(13) 5_656 8_565 ?
Sc4 Sc2 C1 147.85(15) 7_546 8_565 ?
Sc4 Sc2 C1 32.15(15) 3 8_565 ?
Sc4 Sc2 C1 71.01(7) 7_556 8_565 ?
Sc4 Sc2 C1 108.99(7) 3_545 8_565 ?
Sc1 Sc2 C1 112.2(2) 3_546 8_565 ?
Sc1 Sc2 C1 67.8(2) 3_545 8_565 ?
Sc4 Sc2 C1 61.21(8) 5_656 8_565 ?
Sc4 Sc2 C1 118.79(8) . 8_565 ?
Sc3 Sc2 C1 100.43(12) . 8_565 ?
Sc3 Sc2 C1 79.57(12) 5_656 8_565 ?
C1 Sc2 C1 40.99(12) 7_556 4_536 ?
C1 Sc2 C1 139.01(12) 3_545 4_536 ?
C1 Sc2 C1 103.9(2) 8 4_536 ?
C1 Sc2 C1 76.1(2) 4_546 4_536 ?
C2 Sc2 C1 106.10(11) . 4_536 ?
C2 Sc2 C1 76.36(12) 6 4_536 ?
C2 Sc2 C1 103.64(12) 2_656 4_536 ?
C2 Sc2 C1 73.90(11) 5_656 4_536 ?
Os Sc2 C1 118.72(19) 5_666 4_536 ?
Os Sc2 C1 61.28(19) 1_545 4_536 ?
Os Sc2 C1 156.08(13) . 4_536 ?
Os Sc2 C1 23.92(13) 5_656 4_536 ?
Sc4 Sc2 C1 32.15(15) 7_546 4_536 ?
Sc4 Sc2 C1 147.85(15) 3 4_536 ?
Sc4 Sc2 C1 108.99(7) 7_556 4_536 ?
Sc4 Sc2 C1 71.01(7) 3_545 4_536 ?
Sc1 Sc2 C1 67.8(2) 3_546 4_536 ?
Sc1 Sc2 C1 112.2(2) 3_545 4_536 ?
Sc4 Sc2 C1 118.79(8) 5_656 4_536 ?
Sc4 Sc2 C1 61.21(8) . 4_536 ?
Sc3 Sc2 C1 79.57(12) . 4_536 ?
Sc3 Sc2 C1 100.43(12) 5_656 4_536 ?
C1 Sc2 C1 180.00(5) 8_565 4_536 ?
C1 Sc2 C1 76.1(2) 7_556 7_566 ?
C1 Sc2 C1 103.9(2) 3_545 7_566 ?
C1 Sc2 C1 139.01(12) 8 7_566 ?
C1 Sc2 C1 40.99(12) 4_546 7_566 ?
C2 Sc2 C1 76.36(12) . 7_566 ?
C2 Sc2 C1 106.10(11) 6 7_566 ?
C2 Sc2 C1 73.90(11) 2_656 7_566 ?
C2 Sc2 C1 103.64(12) 5_656 7_566 ?
Os Sc2 C1 23.92(13) 5_666 7_566 ?
Os Sc2 C1 156.08(13) 1_545 7_566 ?
Os Sc2 C1 61.28(19) . 7_566 ?
Os Sc2 C1 118.72(19) 5_656 7_566 ?
Sc4 Sc2 C1 108.99(7) 7_546 7_566 ?
Sc4 Sc2 C1 71.01(7) 3 7_566 ?
Sc4 Sc2 C1 32.15(15) 7_556 7_566 ?
Sc4 Sc2 C1 147.85(15) 3_545 7_566 ?
Sc1 Sc2 C1 67.8(2) 3_546 7_566 ?
Sc1 Sc2 C1 112.2(2) 3_545 7_566 ?
Sc4 Sc2 C1 118.79(8) 5_656 7_566 ?
Sc4 Sc2 C1 61.21(8) . 7_566 ?
Sc3 Sc2 C1 79.57(12) . 7_566 ?
Sc3 Sc2 C1 100.43(12) 5_656 7_566 ?
C1 Sc2 C1 62.9(3) 8_565 7_566 ?
C1 Sc2 C1 117.1(3) 4_536 7_566 ?
C1 Sc2 C1 103.9(2) 7_556 3_535 ?
C1 Sc2 C1 76.1(2) 3_545 3_535 ?
C1 Sc2 C1 40.99(12) 8 3_535 ?
C1 Sc2 C1 139.01(12) 4_546 3_535 ?
C2 Sc2 C1 103.64(12) . 3_535 ?
C2 Sc2 C1 73.90(11) 6 3_535 ?
C2 Sc2 C1 106.10(11) 2_656 3_535 ?
C2 Sc2 C1 76.36(12) 5_656 3_535 ?
Os Sc2 C1 156.08(13) 5_666 3_535 ?
Os Sc2 C1 23.92(13) 1_545 3_535 ?
Os Sc2 C1 118.72(19) . 3_535 ?
Os Sc2 C1 61.28(19) 5_656 3_535 ?
Sc4 Sc2 C1 71.01(7) 7_546 3_535 ?
Sc4 Sc2 C1 108.99(7) 3 3_535 ?
Sc4 Sc2 C1 147.85(15) 7_556 3_535 ?
Sc4 Sc2 C1 32.15(15) 3_545 3_535 ?
Sc1 Sc2 C1 112.2(2) 3_546 3_535 ?
Sc1 Sc2 C1 67.8(2) 3_545 3_535 ?
Sc4 Sc2 C1 61.21(8) 5_656 3_535 ?
Sc4 Sc2 C1 118.79(8) . 3_535 ?
Sc3 Sc2 C1 100.43(12) . 3_535 ?
Sc3 Sc2 C1 79.57(12) 5_656 3_535 ?
C1 Sc2 C1 117.1(3) 8_565 3_535 ?
C1 Sc2 C1 62.9(3) 4_536 3_535 ?
C1 Sc2 C1 180.0 7_566 3_535 ?
C1 Sc2 C2 103.69(11) 7_556 5_666 ?
C1 Sc2 C2 76.31(11) 3_545 5_666 ?
C1 Sc2 C2 106.16(12) 8 5_666 ?
C1 Sc2 C2 73.84(12) 4_546 5_666 ?
C2 Sc2 C2 104.0(2) . 5_666 ?
C2 Sc2 C2 138.99(12) 6 5_666 ?
C2 Sc2 C2 41.01(12) 2_656 5_666 ?
C2 Sc2 C2 76.0(2) 5_656 5_666 ?
Os Sc2 C2 23.90(14) 5_666 5_666 ?
Os Sc2 C2 156.10(14) 1_545 5_666 ?
Os Sc2 C2 61.3(2) . 5_666 ?
Os Sc2 C2 118.7(2) 5_656 5_666 ?
Sc4 Sc2 C2 148.24(15) 7_546 5_666 ?
Sc4 Sc2 C2 31.76(15) 3 5_666 ?
Sc4 Sc2 C2 71.26(7) 7_556 5_666 ?
Sc4 Sc2 C2 108.74(7) 3_545 5_666 ?
Sc1 Sc2 C2 67.9(2) 3_546 5_666 ?
Sc1 Sc2 C2 112.1(2) 3_545 5_666 ?
Sc4 Sc2 C2 79.62(12) 5_656 5_666 ?
Sc4 Sc2 C2 100.38(12) . 5_666 ?
Sc3 Sc2 C2 118.81(8) . 5_666 ?
Sc3 Sc2 C2 61.19(8) 5_656 5_666 ?
C1 Sc2 C2 44.25(7) 8_565 5_666 ?
C1 Sc2 C2 135.75(7) 4_536 5_666 ?
C1 Sc2 C2 42.36(6) 7_566 5_666 ?
C1 Sc2 C2 137.64(6) 3_535 5_666 ?
C1 Sc2 C2 76.31(11) 7_556 1_545 ?
C1 Sc2 C2 103.69(11) 3_545 1_545 ?
C1 Sc2 C2 73.84(12) 8 1_545 ?
C1 Sc2 C2 106.16(12) 4_546 1_545 ?
C2 Sc2 C2 76.0(2) . 1_545 ?
C2 Sc2 C2 41.01(12) 6 1_545 ?
C2 Sc2 C2 138.99(12) 2_656 1_545 ?
C2 Sc2 C2 104.0(2) 5_656 1_545 ?
Os Sc2 C2 156.10(14) 5_666 1_545 ?
Os Sc2 C2 23.90(14) 1_545 1_545 ?
Os Sc2 C2 118.7(2) . 1_545 ?
Os Sc2 C2 61.3(2) 5_656 1_545 ?
Sc4 Sc2 C2 31.76(15) 7_546 1_545 ?
Sc4 Sc2 C2 148.24(15) 3 1_545 ?
Sc4 Sc2 C2 108.74(7) 7_556 1_545 ?
Sc4 Sc2 C2 71.26(7) 3_545 1_545 ?
Sc1 Sc2 C2 112.1(2) 3_546 1_545 ?
Sc1 Sc2 C2 67.9(2) 3_545 1_545 ?
Sc4 Sc2 C2 100.38(12) 5_656 1_545 ?
Sc4 Sc2 C2 79.62(12) . 1_545 ?
Sc3 Sc2 C2 61.19(8) . 1_545 ?
Sc3 Sc2 C2 118.81(8) 5_656 1_545 ?
C1 Sc2 C2 135.75(7) 8_565 1_545 ?
C1 Sc2 C2 44.25(7) 4_536 1_545 ?
C1 Sc2 C2 137.64(6) 7_566 1_545 ?
C1 Sc2 C2 42.36(6) 3_535 1_545 ?
C2 Sc2 C2 180.00(5) 5_666 1_545 ?
C1 Sc2 C2 106.16(12) 7_556 6_565 ?
C1 Sc2 C2 73.84(12) 3_545 6_565 ?
C1 Sc2 C2 103.69(11) 8 6_565 ?
C1 Sc2 C2 76.31(11) 4_546 6_565 ?
C2 Sc2 C2 41.01(12) . 6_565 ?
C2 Sc2 C2 76.0(2) 6 6_565 ?
C2 Sc2 C2 104.0(2) 2_656 6_565 ?
C2 Sc2 C2 138.99(12) 5_656 6_565 ?
Os Sc2 C2 61.3(2) 5_666 6_565 ?
Os Sc2 C2 118.7(2) 1_545 6_565 ?
Os Sc2 C2 23.90(14) . 6_565 ?
Os Sc2 C2 156.10(14) 5_656 6_565 ?
Sc4 Sc2 C2 108.74(7) 7_546 6_565 ?
Sc4 Sc2 C2 71.26(7) 3 6_565 ?
Sc4 Sc2 C2 31.76(15) 7_556 6_565 ?
Sc4 Sc2 C2 148.24(15) 3_545 6_565 ?
Sc1 Sc2 C2 112.1(2) 3_546 6_565 ?
Sc1 Sc2 C2 67.9(2) 3_545 6_565 ?
Sc4 Sc2 C2 100.38(12) 5_656 6_565 ?
Sc4 Sc2 C2 79.62(12) . 6_565 ?
Sc3 Sc2 C2 61.19(8) . 6_565 ?
Sc3 Sc2 C2 118.81(8) 5_656 6_565 ?
C1 Sc2 C2 42.36(6) 8_565 6_565 ?
C1 Sc2 C2 137.64(6) 4_536 6_565 ?
C1 Sc2 C2 44.25(7) 7_566 6_565 ?
C1 Sc2 C2 135.75(7) 3_535 6_565 ?
C2 Sc2 C2 63.0(3) 5_666 6_565 ?
C2 Sc2 C2 117.0(3) 1_545 6_565 ?
C1 Sc2 C2 73.84(12) 7_556 2_646 ?
C1 Sc2 C2 106.16(12) 3_545 2_646 ?
C1 Sc2 C2 76.31(11) 8 2_646 ?
C1 Sc2 C2 103.69(11) 4_546 2_646 ?
C2 Sc2 C2 138.99(12) . 2_646 ?
C2 Sc2 C2 104.0(2) 6 2_646 ?
C2 Sc2 C2 76.0(2) 2_656 2_646 ?
C2 Sc2 C2 41.01(12) 5_656 2_646 ?
Os Sc2 C2 118.7(2) 5_666 2_646 ?
Os Sc2 C2 61.3(2) 1_545 2_646 ?
Os Sc2 C2 156.10(14) . 2_646 ?
Os Sc2 C2 23.90(14) 5_656 2_646 ?
Sc4 Sc2 C2 71.26(7) 7_546 2_646 ?
Sc4 Sc2 C2 108.74(7) 3 2_646 ?
Sc4 Sc2 C2 148.24(15) 7_556 2_646 ?
Sc4 Sc2 C2 31.76(15) 3_545 2_646 ?
Sc1 Sc2 C2 67.9(2) 3_546 2_646 ?
Sc1 Sc2 C2 112.1(2) 3_545 2_646 ?
Sc4 Sc2 C2 79.62(12) 5_656 2_646 ?
Sc4 Sc2 C2 100.38(12) . 2_646 ?
Sc3 Sc2 C2 118.81(8) . 2_646 ?
Sc3 Sc2 C2 61.19(8) 5_656 2_646 ?
C1 Sc2 C2 137.64(6) 8_565 2_646 ?
C1 Sc2 C2 42.36(6) 4_536 2_646 ?
C1 Sc2 C2 135.75(7) 7_566 2_646 ?
C1 Sc2 C2 44.25(7) 3_535 2_646 ?
C2 Sc2 C2 117.0(3) 5_666 2_646 ?
C2 Sc2 C2 63.0(3) 1_545 2_646 ?
C2 Sc2 C2 180.0(4) 6_565 2_646 ?
C2 Sc3 C2 36.01(19) 6 . ?
C2 Sc3 C1 120.2(3) 6 6_565 ?
C2 Sc3 C1 96.2(3) . 6_565 ?
C2 Sc3 C1 96.2(3) 6 1_545 ?
C2 Sc3 C1 120.2(3) . 1_545 ?
C1 Sc3 C1 79.4(5) 6_565 1_545 ?
C2 Sc3 C2 95.9(3) 6 4_545 ?
C2 Sc3 C2 119.7(2) . 4_545 ?
C1 Sc3 C2 142.94(12) 6_565 4_545 ?
C1 Sc3 C2 89.07(12) 1_545 4_545 ?
C2 Sc3 C2 119.7(2) 6 7 ?
C2 Sc3 C2 95.9(3) . 7 ?
C1 Sc3 C2 89.07(12) 6_565 7 ?
C1 Sc3 C2 142.94(12) 1_545 7 ?
C2 Sc3 C2 79.2(5) 4_545 7 ?
C2 Sc3 Os 139.9(4) 6 3_445 ?
C2 Sc3 Os 139.9(4) . 3_445 ?
C1 Sc3 Os 47.66(14) 6_565 3_445 ?
C1 Sc3 Os 47.66(14) 1_545 3_445 ?
C2 Sc3 Os 99.5(2) 4_545 3_445 ?
C2 Sc3 Os 99.5(2) 7 3_445 ?
C2 Sc3 Os 139.6(4) 6 7 ?
C2 Sc3 Os 139.6(4) . 7 ?
C1 Sc3 Os 99.3(2) 6_565 7 ?
C1 Sc3 Os 99.3(2) 1_545 7 ?
C2 Sc3 Os 47.67(14) 4_545 7 ?
C2 Sc3 Os 47.67(14) 7 7 ?
Os Sc3 Os 73.25(3) 3_445 7 ?
C2 Sc3 Sc4 77.3(2) 6 7_556 ?
C2 Sc3 Sc4 48.6(3) . 7_556 ?
C1 Sc3 Sc4 47.62(14) 6_565 7_556 ?
C1 Sc3 Sc4 103.8(4) 1_545 7_556 ?
C2 Sc3 Sc4 165.9(3) 4_545 7_556 ?
C2 Sc3 Sc4 93.4(2) 7 7_556 ?
Os Sc3 Sc4 93.52(15) 3_445 7_556 ?
Os Sc3 Sc4 133.28(4) 7 7_556 ?
C2 Sc3 Sc4 48.6(3) 6 7_546 ?
C2 Sc3 Sc4 77.3(2) . 7_546 ?
C1 Sc3 Sc4 103.8(4) 6_565 7_546 ?
C1 Sc3 Sc4 47.62(14) 1_545 7_546 ?
C2 Sc3 Sc4 93.4(2) 4_545 7_546 ?
C2 Sc3 Sc4 165.9(3) 7 7_546 ?
Os Sc3 Sc4 93.52(15) 3_445 7_546 ?
Os Sc3 Sc4 133.28(4) 7 7_546 ?
Sc4 Sc3 Sc4 91.13(17) 7_556 7_546 ?
C2 Sc3 Sc3 76.9(3) 6 7 ?
C2 Sc3 Sc3 48.4(3) . 7 ?
C1 Sc3 Sc3 93.9(2) 6_565 7 ?
C1 Sc3 Sc3 166.5(3) 1_545 7 ?
C2 Sc3 Sc3 103.1(4) 4_545 7 ?
C2 Sc3 Sc3 47.50(14) 7 7 ?
Os Sc3 Sc3 133.71(5) 3_445 7 ?
Os Sc3 Sc3 93.35(15) 7 7 ?
Sc4 Sc3 Sc3 63.55(3) 7_556 7 ?
Sc4 Sc3 Sc3 124.43(5) 7_546 7 ?
C2 Sc3 Sc3 48.3(3) 6 7_545 ?
C2 Sc3 Sc3 76.9(3) . 7_545 ?
C1 Sc3 Sc3 166.5(3) 6_565 7_545 ?
C1 Sc3 Sc3 93.9(2) 1_545 7_545 ?
C2 Sc3 Sc3 47.50(14) 4_545 7_545 ?
C2 Sc3 Sc3 103.1(4) 7 7_545 ?
Os Sc3 Sc3 133.71(5) 3_445 7_545 ?
Os Sc3 Sc3 93.35(15) 7 7_545 ?
Sc4 Sc3 Sc3 124.43(5) 7_556 7_545 ?
Sc4 Sc3 Sc3 63.55(3) 7_546 7_545 ?
Sc3 Sc3 Sc3 90.11(17) 7 7_545 ?
C2 Sc3 Sc1 118.29(9) 6 1_545 ?
C2 Sc3 Sc1 154.31(10) . 1_545 ?
C1 Sc3 Sc1 102.18(15) 6_565 1_545 ?
C1 Sc3 Sc1 47.8(3) 1_545 1_545 ?
C2 Sc3 Sc1 48.0(3) 4_545 1_545 ?
C2 Sc3 Sc1 102.19(14) 7 1_545 ?
Os Sc3 Sc1 54.54(3) 3_445 1_545 ?
Os Sc3 Sc1 54.53(3) 7 1_545 ?
Sc4 Sc3 Sc1 146.1(2) 7_556 1_545 ?
Sc4 Sc3 Sc1 80.98(3) 7_546 1_545 ?
Sc3 Sc3 Sc1 145.7(2) 7 1_545 ?
Sc3 Sc3 Sc1 81.29(4) 7_545 1_545 ?
C2 Sc3 Sc1 154.31(10) 6 . ?
C2 Sc3 Sc1 118.29(9) . . ?
C1 Sc3 Sc1 47.8(3) 6_565 . ?
C1 Sc3 Sc1 102.18(15) 1_545 . ?
C2 Sc3 Sc1 102.19(14) 4_545 . ?
C2 Sc3 Sc1 48.0(3) 7 . ?
Os Sc3 Sc1 54.54(3) 3_445 . ?
Os Sc3 Sc1 54.53(3) 7 . ?
Sc4 Sc3 Sc1 80.98(3) 7_556 . ?
Sc4 Sc3 Sc1 146.1(2) 7_546 . ?
Sc3 Sc3 Sc1 81.29(4) 7 . ?
Sc3 Sc3 Sc1 145.7(2) 7_545 . ?
Sc1 Sc3 Sc1 87.40(3) 1_545 . ?
C2 Sc3 Sc4 89.5(4) 6 1_554 ?
C2 Sc3 Sc4 89.5(4) . 1_554 ?
C1 Sc3 Sc4 134.6(3) 6_565 1_554 ?
C1 Sc3 Sc4 134.6(3) 1_545 1_554 ?
C2 Sc3 Sc4 45.5(3) 4_545 1_554 ?
C2 Sc3 Sc4 45.5(3) 7 1_554 ?
Os Sc3 Sc4 126.93(8) 3_445 1_554 ?
Os Sc3 Sc4 53.68(7) 7 1_554 ?
Sc4 Sc3 Sc4 121.37(14) 7_556 1_554 ?
Sc4 Sc3 Sc4 121.37(14) 7_546 1_554 ?
Sc3 Sc3 Sc4 57.82(13) 7 1_554 ?
Sc3 Sc3 Sc4 57.82(13) 7_545 1_554 ?
Sc1 Sc3 Sc4 90.21(8) 1_545 1_554 ?
Sc1 Sc3 Sc4 90.21(8) . 1_554 ?
C2 Sc3 Sc4 89.6(4) 6 . ?
C2 Sc3 Sc4 89.6(4) . . ?
C1 Sc3 Sc4 45.8(3) 6_565 . ?
C1 Sc3 Sc4 45.8(3) 1_545 . ?
C2 Sc3 Sc4 134.9(3) 4_545 . ?
C2 Sc3 Sc4 134.9(3) 7 . ?
Os Sc3 Sc4 53.97(7) 3_445 . ?
Os Sc3 Sc4 127.22(9) 7 . ?
Sc4 Sc3 Sc4 58.14(14) 7_556 . ?
Sc4 Sc3 Sc4 58.14(14) 7_546 . ?
Sc3 Sc3 Sc4 121.68(14) 7 . ?
Sc3 Sc3 Sc4 121.68(14) 7_545 . ?
Sc1 Sc3 Sc4 90.44(8) 1_545 . ?
Sc1 Sc3 Sc4 90.44(8) . . ?
Sc4 Sc3 Sc4 179.10(7) 1_554 . ?
C2 Sc3 C1 118.1(2) 6 . ?
C2 Sc3 C1 86.8(2) . . ?
C1 Sc3 C1 18.73(10) 6_565 . ?
C1 Sc3 C1 98.1(5) 1_545 . ?
C2 Sc3 C1 144.0(2) 4_545 . ?
C2 Sc3 C1 73.92(13) 7 . ?
Os Sc3 C1 62.72(15) 3_445 . ?
Os Sc3 C1 96.33(16) 7 . ?
Sc4 Sc3 C1 40.83(10) 7_556 . ?
Sc4 Sc3 C1 117.4(3) 7_546 . ?
Sc3 Sc3 C1 75.6(2) 7 . ?
Sc3 Sc3 C1 163.12(12) 7_545 . ?
Sc1 Sc3 C1 115.59(12) 1_545 . ?
Sc1 Sc3 C1 41.81(16) . . ?
Sc4 Sc3 C1 118.5(3) 1_554 . ?
Sc4 Sc3 C1 61.7(3) . . ?
C2 Sc3 C1 86.8(2) 6 6 ?
C2 Sc3 C1 118.1(2) . 6 ?
C1 Sc3 C1 98.1(5) 6_565 6 ?
C1 Sc3 C1 18.73(10) 1_545 6 ?
C2 Sc3 C1 73.92(13) 4_545 6 ?
C2 Sc3 C1 144.0(2) 7 6 ?
Os Sc3 C1 62.72(15) 3_445 6 ?
Os Sc3 C1 96.33(16) 7 6 ?
Sc4 Sc3 C1 117.4(3) 7_556 6 ?
Sc4 Sc3 C1 40.83(10) 7_546 6 ?
Sc3 Sc3 C1 163.12(12) 7 6 ?
Sc3 Sc3 C1 75.6(2) 7_545 6 ?
Sc1 Sc3 C1 41.81(16) 1_545 6 ?
Sc1 Sc3 C1 115.59(12) . 6 ?
Sc4 Sc3 C1 118.5(3) 1_554 6 ?
Sc4 Sc3 C1 61.7(3) . 6 ?
C1 Sc3 C1 116.9(5) . 6 ?
C2 Sc3 C2 86.6(3) 6 7_545 ?
C2 Sc3 C2 117.83(19) . 7_545 ?
C1 Sc3 C2 144.1(2) 6_565 7_545 ?
C1 Sc3 C2 73.93(13) 1_545 7_545 ?
C2 Sc3 C2 18.70(10) 4_545 7_545 ?
C2 Sc3 C2 97.9(5) 7 7_545 ?
Os Sc3 C2 96.46(17) 3_445 7_545 ?
Os Sc3 C2 62.66(15) 7 7_545 ?
Sc4 Sc3 C2 163.46(11) 7_556 7_545 ?
Sc4 Sc3 C2 75.1(2) 7_546 7_545 ?
Sc3 Sc3 C2 116.7(3) 7 7_545 ?
Sc3 Sc3 C2 40.95(11) 7_545 7_545 ?
Sc1 Sc3 C2 41.92(16) 1_545 7_545 ?
Sc1 Sc3 C2 115.56(12) . 7_545 ?
Sc4 Sc3 C2 61.4(3) 1_554 7_545 ?
Sc4 Sc3 C2 118.8(3) . 7_545 ?
C1 Sc3 C2 154.99(8) . 7_545 ?
C1 Sc3 C2 57.08(9) 6 7_545 ?
C2 Sc3 C2 117.83(19) 6 4 ?
C2 Sc3 C2 86.6(3) . 4 ?
C1 Sc3 C2 73.93(13) 6_565 4 ?
C1 Sc3 C2 144.1(2) 1_545 4 ?
C2 Sc3 C2 97.9(5) 4_545 4 ?
C2 Sc3 C2 18.70(10) 7 4 ?
Os Sc3 C2 96.46(17) 3_445 4 ?
Os Sc3 C2 62.66(15) 7 4 ?
Sc4 Sc3 C2 75.1(2) 7_556 4 ?
Sc4 Sc3 C2 163.46(11) 7_546 4 ?
Sc3 Sc3 C2 40.95(11) 7 4 ?
Sc3 Sc3 C2 116.7(3) 7_545 4 ?
Sc1 Sc3 C2 115.56(12) 1_545 4 ?
Sc1 Sc3 C2 41.92(16) . 4 ?
Sc4 Sc3 C2 61.4(3) 1_554 4 ?
Sc4 Sc3 C2 118.8(3) . 4 ?
C1 Sc3 C2 57.08(9) . 4 ?
C1 Sc3 C2 154.99(8) 6 4 ?
C2 Sc3 C2 116.6(5) 7_545 4 ?
C2 Sc3 C1 62.1(3) 6 4_546 ?
C2 Sc3 C1 54.6(3) . 4_546 ?
C1 Sc3 C1 59.5(2) 6_565 4_546 ?
C1 Sc3 C1 73.8(2) 1_545 4_546 ?
C2 Sc3 C1 149.4(2) 4_545 4_546 ?
C2 Sc3 C1 129.3(3) 7 4_546 ?
Os Sc3 C1 87.63(18) 3_445 4_546 ?
Os Sc3 C1 158.35(15) 7 4_546 ?
Sc4 Sc3 C1 35.84(12) 7_556 4_546 ?
Sc4 Sc3 C1 56.26(12) 7_546 4_546 ?
Sc3 Sc3 C1 92.66(16) 7 4_546 ?
Sc3 Sc3 C1 107.42(14) 7_545 4_546 ?
Sc1 Sc3 C1 121.58(17) 1_545 4_546 ?
Sc1 Sc3 C1 106.06(11) . 4_546 ?
Sc4 Sc3 C1 144.15(16) 1_554 4_546 ?
Sc4 Sc3 C1 34.99(16) . 4_546 ?
C1 Sc3 C1 65.17(18) . 4_546 ?
C1 Sc3 C1 83.37(17) 6 4_546 ?
C2 Sc3 C1 131.4(2) 7_545 4_546 ?
C2 Sc3 C1 110.9(3) 4 4_546 ?
C2 Sc3 C1 54.6(3) 6 7_556 ?
C2 Sc3 C1 62.1(3) . 7_556 ?
C1 Sc3 C1 73.8(2) 6_565 7_556 ?
C1 Sc3 C1 59.5(2) 1_545 7_556 ?
C2 Sc3 C1 129.3(3) 4_545 7_556 ?
C2 Sc3 C1 149.4(2) 7 7_556 ?
Os Sc3 C1 87.63(18) 3_445 7_556 ?
Os Sc3 C1 158.35(15) 7 7_556 ?
Sc4 Sc3 C1 56.26(12) 7_556 7_556 ?
Sc4 Sc3 C1 35.84(12) 7_546 7_556 ?
Sc3 Sc3 C1 107.42(13) 7 7_556 ?
Sc3 Sc3 C1 92.66(16) 7_545 7_556 ?
Sc1 Sc3 C1 106.06(11) 1_545 7_556 ?
Sc1 Sc3 C1 121.58(17) . 7_556 ?
Sc4 Sc3 C1 144.15(16) 1_554 7_556 ?
Sc4 Sc3 C1 34.99(16) . 7_556 ?
C1 Sc3 C1 83.37(17) . 7_556 ?
C1 Sc3 C1 65.17(18) 6 7_556 ?
C2 Sc3 C1 110.9(3) 7_545 7_556 ?
C2 Sc3 C1 131.4(2) 4 7_556 ?
C1 Sc3 C1 20.59(13) 4_546 7_556 ?
C2 Sc3 C1 62.1(3) 6 4_545 ?
C2 Sc3 C1 54.7(3) . 4_545 ?
C1 Sc3 C1 129.3(3) 6_565 4_545 ?
C1 Sc3 C1 149.4(2) 1_545 4_545 ?
C2 Sc3 C1 73.3(2) 4_545 4_545 ?
C2 Sc3 C1 59.03(19) 7 4_545 ?
Os Sc3 C1 157.98(14) 3_445 4_545 ?
Os Sc3 C1 87.21(17) 7 4_545 ?
Sc4 Sc3 C1 92.63(16) 7_556 4_545 ?
Sc4 Sc3 C1 107.47(13) 7_546 4_545 ?
Sc3 Sc3 C1 35.41(12) 7 4_545 ?
Sc3 Sc3 C1 55.74(12) 7_545 4_545 ?
Sc1 Sc3 C1 121.24(16) 1_545 4_545 ?
Sc1 Sc3 C1 105.81(11) . 4_545 ?
Sc4 Sc3 C1 34.84(15) 1_554 4_545 ?
Sc4 Sc3 C1 144.30(15) . 4_545 ?
C1 Sc3 C1 110.9(3) . 4_545 ?
C1 Sc3 C1 131.31(18) 6 4_545 ?
C2 Sc3 C1 82.99(17) 7_545 4_545 ?
C2 Sc3 C1 64.84(19) 4 4_545 ?
C1 Sc3 C1 109.31(11) 4_546 4_545 ?
C1 Sc3 C1 113.23(11) 7_556 4_545 ?
C2 Sc3 C1 54.7(3) 6 7 ?
C2 Sc3 C1 62.1(3) . 7 ?
C1 Sc3 C1 149.4(2) 6_565 7 ?
C1 Sc3 C1 129.3(3) 1_545 7 ?
C2 Sc3 C1 59.03(19) 4_545 7 ?
C2 Sc3 C1 73.3(2) 7 7 ?
Os Sc3 C1 157.98(14) 3_445 7 ?
Os Sc3 C1 87.21(17) 7 7 ?
Sc4 Sc3 C1 107.47(13) 7_556 7 ?
Sc4 Sc3 C1 92.63(16) 7_546 7 ?
Sc3 Sc3 C1 55.74(12) 7 7 ?
Sc3 Sc3 C1 35.41(12) 7_545 7 ?
Sc1 Sc3 C1 105.81(11) 1_545 7 ?
Sc1 Sc3 C1 121.24(16) . 7 ?
Sc4 Sc3 C1 34.84(15) 1_554 7 ?
Sc4 Sc3 C1 144.30(15) . 7 ?
C1 Sc3 C1 131.31(18) . 7 ?
C1 Sc3 C1 110.9(3) 6 7 ?
C2 Sc3 C1 64.84(19) 7_545 7 ?
C2 Sc3 C1 82.99(17) 4 7 ?
C1 Sc3 C1 113.23(11) 4_546 7 ?
C1 Sc3 C1 109.31(11) 7_556 7 ?
C1 Sc3 C1 20.52(13) 4_545 7 ?
C2 Sc3 Sc2 29.2(4) 6 . ?
C2 Sc3 Sc2 29.2(4) . . ?
C1 Sc3 Sc2 90.9(2) 6_565 . ?
C1 Sc3 Sc2 90.9(2) 1_545 . ?
C2 Sc3 Sc2 124.63(12) 4_545 . ?
C2 Sc3 Sc2 124.63(12) 7 . ?
Os Sc3 Sc2 120.13(12) 3_445 . ?
Os Sc3 Sc2 166.62(13) 7 . ?
Sc4 Sc3 Sc2 50.65(4) 7_556 . ?
Sc4 Sc3 Sc2 50.65(4) 7_546 . ?
Sc3 Sc3 Sc2 77.30(6) 7 . ?
Sc3 Sc3 Sc2 77.30(6) 7_545 . ?
Sc1 Sc3 Sc2 131.63(6) 1_545 . ?
Sc1 Sc3 Sc2 131.63(6) . . ?
Sc4 Sc3 Sc2 112.94(7) 1_554 . ?
Sc4 Sc3 Sc2 66.16(6) . . ?
C1 Sc3 Sc2 90.65(14) . . ?
C1 Sc3 Sc2 90.65(14) 6 . ?
C2 Sc3 Sc2 112.81(10) 7_545 . ?
C2 Sc3 Sc2 112.81(10) 4 . ?
C1 Sc3 Sc2 33.95(14) 4_546 . ?
C1 Sc3 Sc2 33.95(14) 7_556 . ?
C1 Sc3 Sc2 79.62(14) 4_545 . ?
C1 Sc3 Sc2 79.62(14) 7 . ?
C2 Sc3 Sc1 29.3(4) 6 3_545 ?
C2 Sc3 Sc1 29.3(4) . 3_545 ?
C1 Sc3 Sc1 124.98(11) 6_565 3_545 ?
C1 Sc3 Sc1 124.98(11) 1_545 3_545 ?
C2 Sc3 Sc1 90.4(2) 4_545 3_545 ?
C2 Sc3 Sc1 90.4(2) 7 3_545 ?
Os Sc3 Sc1 167.07(12) 3_445 3_545 ?
Os Sc3 Sc1 119.68(12) 7 3_545 ?
Sc4 Sc3 Sc1 77.53(5) 7_556 3_545 ?
Sc4 Sc3 Sc1 77.53(5) 7_546 3_545 ?
Sc3 Sc3 Sc1 50.17(5) 7 3_545 ?
Sc3 Sc3 Sc1 50.17(5) 7_545 3_545 ?
Sc1 Sc3 Sc1 131.45(6) 1_545 3_545 ?
Sc1 Sc3 Sc1 131.45(6) . 3_545 ?
Sc4 Sc3 Sc1 66.00(6) 1_554 3_545 ?
Sc4 Sc3 Sc1 113.10(7) . 3_545 ?
C1 Sc3 Sc1 112.96(10) . 3_545 ?
C1 Sc3 Sc1 112.96(10) 6 3_545 ?
C2 Sc3 Sc1 90.30(15) 7_545 3_545 ?
C2 Sc3 Sc1 90.30(15) 4 3_545 ?
C1 Sc3 Sc1 79.65(15) 4_546 3_545 ?
C1 Sc3 Sc1 79.65(15) 7_556 3_545 ?
C1 Sc3 Sc1 33.93(13) 4_545 3_545 ?
C1 Sc3 Sc1 33.93(13) 7 3_545 ?
Sc2 Sc3 Sc1 46.938(17) . 3_545 ?
C2 Sc3 C2 77.29(11) 6 6_565 ?
C2 Sc3 C2 41.28(11) . 6_565 ?
C1 Sc3 C2 67.3(3) 6_565 6_565 ?
C1 Sc3 C2 135.50(18) 1_545 6_565 ?
C2 Sc3 C2 135.11(16) 4_545 6_565 ?
C2 Sc3 C2 67.2(3) 7 6_565 ?
Os Sc3 C2 114.26(17) 3_445 6_565 ?
Os Sc3 C2 114.13(17) 7 6_565 ?
Sc4 Sc3 C2 31.7(2) 7_556 6_565 ?
Sc4 Sc3 C2 112.16(16) 7_546 6_565 ?
Sc3 Sc3 C2 32.0(2) 7 6_565 ?
Sc3 Sc3 C2 111.66(16) 7_545 6_565 ?
Sc1 Sc3 C2 164.41(6) 1_545 6_565 ?
Sc1 Sc3 C2 77.01(6) . 6_565 ?
Sc4 Sc3 C2 89.7(2) 1_554 6_565 ?
Sc4 Sc3 C2 89.8(2) . 6_565 ?
C1 Sc3 C2 51.6(3) . 6_565 ?
C1 Sc3 C2 147.58(14) 6 6_565 ?
C2 Sc3 C2 147.24(11) 7_545 6_565 ?
C2 Sc3 C2 51.5(3) 4 6_565 ?
C1 Sc3 C2 64.23(13) 4_546 6_565 ?
C1 Sc3 C2 82.67(18) 7_556 6_565 ?
C1 Sc3 C2 64.28(14) 4_545 6_565 ?
C1 Sc3 C2 82.66(18) 7 6_565 ?
Sc2 Sc3 C2 62.06(12) . 6_565 ?
Sc1 Sc3 C2 62.07(12) 3_545 6_565 ?
C2 Sc3 C2 41.28(11) 6 1_545 ?
C2 Sc3 C2 77.29(11) . 1_545 ?
C1 Sc3 C2 135.50(18) 6_565 1_545 ?
C1 Sc3 C2 67.3(3) 1_545 1_545 ?
C2 Sc3 C2 67.2(3) 4_545 1_545 ?
C2 Sc3 C2 135.11(16) 7 1_545 ?
Os Sc3 C2 114.26(17) 3_445 1_545 ?
Os Sc3 C2 114.13(17) 7 1_545 ?
Sc4 Sc3 C2 112.16(16) 7_556 1_545 ?
Sc4 Sc3 C2 31.7(2) 7_546 1_545 ?
Sc3 Sc3 C2 111.66(16) 7 1_545 ?
Sc3 Sc3 C2 32.0(2) 7_545 1_545 ?
Sc1 Sc3 C2 77.01(6) 1_545 1_545 ?
Sc1 Sc3 C2 164.41(6) . 1_545 ?
Sc4 Sc3 C2 89.7(2) 1_554 1_545 ?
Sc4 Sc3 C2 89.8(2) . 1_545 ?
C1 Sc3 C2 147.58(14) . 1_545 ?
C1 Sc3 C2 51.6(3) 6 1_545 ?
C2 Sc3 C2 51.5(3) 7_545 1_545 ?
C2 Sc3 C2 147.24(11) 4 1_545 ?
C1 Sc3 C2 82.67(18) 4_546 1_545 ?
C1 Sc3 C2 64.23(13) 7_556 1_545 ?
C1 Sc3 C2 82.66(18) 4_545 1_545 ?
C1 Sc3 C2 64.28(14) 7 1_545 ?
Sc2 Sc3 C2 62.06(12) . 1_545 ?
Sc1 Sc3 C2 62.07(12) 3_545 1_545 ?
C2 Sc3 C2 118.57(12) 6_565 1_545 ?
C2 Sc3 Os 12.41(10) 6 1_545 ?
C2 Sc3 Os 48.39(10) . 1_545 ?
C1 Sc3 Os 126.0(3) 6_565 1_545 ?
C1 Sc3 Os 86.66(11) 1_545 1_545 ?
C2 Sc3 Os 87.79(11) 4_545 1_545 ?
C2 Sc3 Os 127.3(3) 7 1_545 ?
Os Sc3 Os 133.12(10) 3_445 1_545 ?
Os Sc3 Os 134.52(10) 7 1_545 ?
Sc4 Sc3 Os 87.24(4) 7_556 1_545 ?
Sc4 Sc3 Os 39.63(6) 7_546 1_545 ?
Sc3 Sc3 Os 87.87(5) 7 1_545 ?
Sc3 Sc3 Os 41.17(6) 7_545 1_545 ?
Sc1 Sc3 Os 105.927(17) 1_545 1_545 ?
Sc1 Sc3 Os 166.65(2) . 1_545 ?
Sc4 Sc3 Os 90.58(7) 1_554 1_545 ?
Sc4 Sc3 Os 88.64(6) . 1_545 ?
C1 Sc3 Os 127.65(14) . 1_545 ?
C1 Sc3 Os 75.48(8) 6 1_545 ?
C2 Sc3 Os 76.31(9) 7_545 1_545 ?
C2 Sc3 Os 128.58(14) 4 1_545 ?
C1 Sc3 Os 66.48(10) 4_546 1_545 ?
C1 Sc3 Os 54.57(15) 7_556 1_545 ?
C1 Sc3 Os 68.29(10) 4_545 1_545 ?
C1 Sc3 Os 56.63(14) 7 1_545 ?
Sc2 Sc3 Os 37.016(13) . 1_545 ?
Sc1 Sc3 Os 38.371(14) 3_545 1_545 ?
C2 Sc3 Os 89.66(6) 6_565 1_545 ?
C2 Sc3 Os 28.93(6) 1_545 1_545 ?
C2 Sc3 Os 48.39(10) 6 . ?
C2 Sc3 Os 12.41(10) . . ?
C1 Sc3 Os 86.66(11) 6_565 . ?
C1 Sc3 Os 126.0(3) 1_545 . ?
C2 Sc3 Os 127.3(3) 4_545 . ?
C2 Sc3 Os 87.79(11) 7 . ?
Os Sc3 Os 133.12(10) 3_445 . ?
Os Sc3 Os 134.52(10) 7 . ?
Sc4 Sc3 Os 39.63(6) 7_556 . ?
Sc4 Sc3 Os 87.24(4) 7_546 . ?
Sc3 Sc3 Os 41.17(6) 7 . ?
Sc3 Sc3 Os 87.87(5) 7_545 . ?
Sc1 Sc3 Os 166.65(2) 1_545 . ?
Sc1 Sc3 Os 105.927(17) . . ?
Sc4 Sc3 Os 90.58(7) 1_554 . ?
Sc4 Sc3 Os 88.64(6) . . ?
C1 Sc3 Os 75.48(8) . . ?
C1 Sc3 Os 127.65(14) 6 . ?
C2 Sc3 Os 128.58(14) 7_545 . ?
C2 Sc3 Os 76.31(9) 4 . ?
C1 Sc3 Os 54.57(15) 4_546 . ?
C1 Sc3 Os 66.48(10) 7_556 . ?
C1 Sc3 Os 56.63(14) 4_545 . ?
C1 Sc3 Os 68.29(10) 7 . ?
Sc2 Sc3 Os 37.016(13) . . ?
Sc1 Sc3 Os 38.371(14) 3_545 . ?
C2 Sc3 Os 28.93(6) 6_565 . ?
C2 Sc3 Os 89.66(6) 1_545 . ?
Os Sc3 Os 60.74(2) 1_545 . ?
C1 Sc4 C1 36.32(19) 4_546 7_556 ?
C1 Sc4 C2 96.6(3) 4_546 7_556 ?
C1 Sc4 C2 120.9(3) 7_556 7_556 ?
C1 Sc4 C2 120.9(3) 4_546 4_546 ?
C1 Sc4 C2 96.6(3) 7_556 4_546 ?
C2 Sc4 C2 79.6(5) 7_556 4_546 ?
C1 Sc4 C1 120.4(2) 4_546 1_545 ?
C1 Sc4 C1 96.4(3) 7_556 1_545 ?
C2 Sc4 C1 141.67(12) 7_556 1_545 ?
C2 Sc4 C1 88.44(12) 4_546 1_545 ?
C1 Sc4 C1 96.4(3) 4_546 6_565 ?
C1 Sc4 C1 120.4(2) 7_556 6_565 ?
C2 Sc4 C1 88.44(12) 7_556 6_565 ?
C2 Sc4 C1 141.67(12) 4_546 6_565 ?
C1 Sc4 C1 78.7(5) 1_545 6_565 ?
C1 Sc4 Os 142.6(4) 4_546 7_556 ?
C1 Sc4 Os 142.6(4) 7_556 7_556 ?
C2 Sc4 Os 48.92(13) 7_556 7_556 ?
C2 Sc4 Os 48.92(13) 4_546 7_556 ?
C1 Sc4 Os 96.4(2) 1_545 7_556 ?
C1 Sc4 Os 96.4(2) 6_565 7_556 ?
C1 Sc4 Os 141.9(4) 4_546 3_445 ?
C1 Sc4 Os 141.9(4) 7_556 3_445 ?
C2 Sc4 Os 96.6(2) 7_556 3_445 ?
C2 Sc4 Os 96.6(2) 4_546 3_445 ?
C1 Sc4 Os 48.49(12) 1_545 3_445 ?
C1 Sc4 Os 48.49(12) 6_565 3_445 ?
Os Sc4 Os 67.36(3) 7_556 3_445 ?
C1 Sc4 Sc3 48.7(3) 4_546 7_556 ?
C1 Sc4 Sc3 77.6(2) 7_556 7_556 ?
C2 Sc4 Sc3 47.97(14) 7_556 7_556 ?
C2 Sc4 Sc3 104.1(4) 4_546 7_556 ?
C1 Sc4 Sc3 166.5(3) 1_545 7_556 ?
C1 Sc4 Sc3 93.8(2) 6_565 7_556 ?
Os Sc4 Sc3 95.57(15) 7_556 7_556 ?
Os Sc4 Sc3 132.63(3) 3_445 7_556 ?
C1 Sc4 Sc3 77.6(2) 4_546 7_546 ?
C1 Sc4 Sc3 48.7(3) 7_556 7_546 ?
C2 Sc4 Sc3 104.1(4) 7_556 7_546 ?
C2 Sc4 Sc3 47.97(14) 4_546 7_546 ?
C1 Sc4 Sc3 93.8(2) 1_545 7_546 ?
C1 Sc4 Sc3 166.5(3) 6_565 7_546 ?
Os Sc4 Sc3 95.57(15) 7_556 7_546 ?
Os Sc4 Sc3 132.63(3) 3_445 7_546 ?
Sc3 Sc4 Sc3 91.13(17) 7_556 7_546 ?
C1 Sc4 Sc4 48.9(3) 4_546 7_556 ?
C1 Sc4 Sc4 77.7(2) 7_556 7_556 ?
C2 Sc4 Sc4 93.7(2) 7_556 7_556 ?
C2 Sc4 Sc4 167.5(4) 4_546 7_556 ?
C1 Sc4 Sc4 103.1(4) 1_545 7_556 ?
C1 Sc4 Sc4 47.45(14) 6_565 7_556 ?
Os Sc4 Sc4 132.41(4) 7_556 7_556 ?
Os Sc4 Sc4 94.59(16) 3_445 7_556 ?
Sc3 Sc4 Sc4 63.95(3) 7_556 7_556 ?
Sc3 Sc4 Sc4 125.31(5) 7_546 7_556 ?
C1 Sc4 Sc4 77.7(2) 4_546 7_546 ?
C1 Sc4 Sc4 48.9(3) 7_556 7_546 ?
C2 Sc4 Sc4 167.5(4) 7_556 7_546 ?
C2 Sc4 Sc4 93.7(2) 4_546 7_546 ?
C1 Sc4 Sc4 47.45(14) 1_545 7_546 ?
C1 Sc4 Sc4 103.1(4) 6_565 7_546 ?
Os Sc4 Sc4 132.41(4) 7_556 7_546 ?
Os Sc4 Sc4 94.59(16) 3_445 7_546 ?
Sc3 Sc4 Sc4 125.31(5) 7_556 7_546 ?
Sc3 Sc4 Sc4 63.95(3) 7_546 7_546 ?
Sc4 Sc4 Sc4 90.84(18) 7_556 7_546 ?
C1 Sc4 Sc2 154.77(10) 4_546 3_445 ?
C1 Sc4 Sc2 118.46(9) 7_556 3_445 ?
C2 Sc4 Sc2 101.76(14) 7_556 3_445 ?
C2 Sc4 Sc2 47.5(3) 4_546 3_445 ?
C1 Sc4 Sc2 47.4(3) 1_545 3_445 ?
C1 Sc4 Sc2 101.19(14) 6_565 3_445 ?
Os Sc4 Sc2 52.85(3) 7_556 3_445 ?
Os Sc4 Sc2 52.72(3) 3_445 3_445 ?
Sc3 Sc4 Sc2 146.0(2) 7_556 3_445 ?
Sc3 Sc4 Sc2 81.29(4) 7_546 3_445 ?
Sc4 Sc4 Sc2 144.9(2) 7_556 3_445 ?
Sc4 Sc4 Sc2 80.76(4) 7_546 3_445 ?
C1 Sc4 Sc2 118.46(9) 4_546 3_455 ?
C1 Sc4 Sc2 154.77(10) 7_556 3_455 ?
C2 Sc4 Sc2 47.5(3) 7_556 3_455 ?
C2 Sc4 Sc2 101.76(14) 4_546 3_455 ?
C1 Sc4 Sc2 101.19(14) 1_545 3_455 ?
C1 Sc4 Sc2 47.4(3) 6_565 3_455 ?
Os Sc4 Sc2 52.85(3) 7_556 3_455 ?
Os Sc4 Sc2 52.72(3) 3_445 3_455 ?
Sc3 Sc4 Sc2 81.29(4) 7_556 3_455 ?
Sc3 Sc4 Sc2 146.0(2) 7_546 3_455 ?
Sc4 Sc4 Sc2 80.76(4) 7_556 3_455 ?
Sc4 Sc4 Sc2 144.9(2) 7_546 3_455 ?
Sc2 Sc4 Sc2 86.76(3) 3_445 3_455 ?
C1 Sc4 Sc3 90.7(4) 4_546 1_556 ?
C1 Sc4 Sc3 90.7(4) 7_556 1_556 ?
C2 Sc4 Sc3 45.7(3) 7_556 1_556 ?
C2 Sc4 Sc3 45.7(3) 4_546 1_556 ?
C1 Sc4 Sc3 134.2(3) 1_545 1_556 ?
C1 Sc4 Sc3 134.2(3) 6_565 1_556 ?
Os Sc4 Sc3 56.00(8) 7_556 1_556 ?
Os Sc4 Sc3 123.36(9) 3_445 1_556 ?
Sc3 Sc4 Sc3 58.63(14) 7_556 1_556 ?
Sc3 Sc4 Sc3 58.63(14) 7_546 1_556 ?
Sc4 Sc4 Sc3 122.57(14) 7_556 1_556 ?
Sc4 Sc4 Sc3 122.57(14) 7_546 1_556 ?
Sc2 Sc4 Sc3 89.86(8) 3_445 1_556 ?
Sc2 Sc4 Sc3 89.86(8) 3_455 1_556 ?
C1 Sc4 Sc3 90.1(4) 4_546 . ?
C1 Sc4 Sc3 90.1(4) 7_556 . ?
C2 Sc4 Sc3 133.8(3) 7_556 . ?
C2 Sc4 Sc3 133.8(3) 4_546 . ?
C1 Sc4 Sc3 45.4(3) 1_545 . ?
C1 Sc4 Sc3 45.4(3) 6_565 . ?
Os Sc4 Sc3 123.10(9) 7_556 . ?
Os Sc4 Sc3 55.74(8) 3_445 . ?
Sc3 Sc4 Sc3 121.86(14) 7_556 . ?
Sc3 Sc4 Sc3 121.86(14) 7_546 . ?
Sc4 Sc4 Sc3 57.91(14) 7_556 . ?
Sc4 Sc4 Sc3 57.91(14) 7_546 . ?
Sc2 Sc4 Sc3 89.49(9) 3_445 . ?
Sc2 Sc4 Sc3 89.49(9) 3_455 . ?
Sc3 Sc4 Sc3 179.10(7) 1_556 . ?
C1 Sc4 C2 87.1(2) 4_546 4_556 ?
C1 Sc4 C2 118.7(2) 7_556 4_556 ?
C2 Sc4 C2 18.68(11) 7_556 4_556 ?
C2 Sc4 C2 98.2(5) 4_546 4_556 ?
C1 Sc4 C2 143.0(2) 1_545 4_556 ?
C1 Sc4 C2 73.57(12) 6_565 4_556 ?
Os Sc4 C2 63.44(14) 7_556 4_556 ?
Os Sc4 C2 94.49(16) 3_445 4_556 ?
Sc3 Sc4 C2 41.12(11) 7_556 4_556 ?
Sc3 Sc4 C2 117.6(3) 7_546 4_556 ?
Sc4 Sc4 C2 75.4(2) 7_556 4_556 ?
Sc4 Sc4 C2 164.03(13) 7_546 4_556 ?
Sc2 Sc4 C2 115.15(12) 3_445 4_556 ?
Sc2 Sc4 C2 41.77(17) 3_455 4_556 ?
Sc3 Sc4 C2 61.6(3) 1_556 4_556 ?
Sc3 Sc4 C2 118.1(3) . 4_556 ?
C1 Sc4 C2 118.7(2) 4_546 7_546 ?
C1 Sc4 C2 87.1(2) 7_556 7_546 ?
C2 Sc4 C2 98.2(5) 7_556 7_546 ?
C2 Sc4 C2 18.68(11) 4_546 7_546 ?
C1 Sc4 C2 73.57(12) 1_545 7_546 ?
C1 Sc4 C2 143.0(2) 6_565 7_546 ?
Os Sc4 C2 63.44(14) 7_556 7_546 ?
Os Sc4 C2 94.49(17) 3_445 7_546 ?
Sc3 Sc4 C2 117.6(3) 7_556 7_546 ?
Sc3 Sc4 C2 41.12(11) 7_546 7_546 ?
Sc4 Sc4 C2 164.03(13) 7_556 7_546 ?
Sc4 Sc4 C2 75.4(2) 7_546 7_546 ?
Sc2 Sc4 C2 41.77(17) 3_445 7_546 ?
Sc2 Sc4 C2 115.15(12) 3_455 7_546 ?
Sc3 Sc4 C2 61.6(3) 1_556 7_546 ?
Sc3 Sc4 C2 118.1(3) . 7_546 ?
C2 Sc4 C2 116.9(5) 4_556 7_546 ?
C1 Sc4 C1 118.40(19) 4_546 6 ?
C1 Sc4 C1 86.9(2) 7_556 6 ?
C2 Sc4 C1 143.3(2) 7_556 6 ?
C2 Sc4 C1 73.46(13) 4_546 6 ?
C1 Sc4 C1 18.76(10) 1_545 6 ?
C1 Sc4 C1 97.5(5) 6_565 6 ?
Os Sc4 C1 94.40(16) 7_556 6 ?
Os Sc4 C1 63.08(13) 3_445 6 ?
Sc3 Sc4 C1 163.98(10) 7_556 6 ?
Sc3 Sc4 C1 75.4(2) 7_546 6 ?
Sc4 Sc4 C1 116.8(3) 7_556 6 ?
Sc4 Sc4 C1 40.70(11) 7_546 6 ?
Sc2 Sc4 C1 41.56(17) 3_445 6 ?
Sc2 Sc4 C1 114.73(11) 3_455 6 ?
Sc3 Sc4 C1 118.4(3) 1_556 6 ?
Sc3 Sc4 C1 61.3(3) . 6 ?
C2 Sc4 C1 154.13(8) 4_556 6 ?
C2 Sc4 C1 56.79(9) 7_546 6 ?
C1 Sc4 C1 86.9(2) 4_546 . ?
C1 Sc4 C1 118.40(19) 7_556 . ?
C2 Sc4 C1 73.46(13) 7_556 . ?
C2 Sc4 C1 143.3(2) 4_546 . ?
C1 Sc4 C1 97.5(5) 1_545 . ?
C1 Sc4 C1 18.76(10) 6_565 . ?
Os Sc4 C1 94.40(16) 7_556 . ?
Os Sc4 C1 63.08(13) 3_445 . ?
Sc3 Sc4 C1 75.4(2) 7_556 . ?
Sc3 Sc4 C1 163.98(11) 7_546 . ?
Sc4 Sc4 C1 40.70(11) 7_556 . ?
Sc4 Sc4 C1 116.8(3) 7_546 . ?
Sc2 Sc4 C1 114.73(11) 3_445 . ?
Sc2 Sc4 C1 41.56(17) 3_455 . ?
Sc3 Sc4 C1 118.4(3) 1_556 . ?
Sc3 Sc4 C1 61.3(3) . . ?
C2 Sc4 C1 56.79(9) 4_556 . ?
C2 Sc4 C1 154.13(8) 7_546 . ?
C1 Sc4 C1 116.2(4) 6 . ?
C1 Sc4 C2 55.3(3) 4_546 1_556 ?
C1 Sc4 C2 62.8(3) 7_556 1_556 ?
C2 Sc4 C2 59.6(2) 7_556 1_556 ?
C2 Sc4 C2 73.9(2) 4_546 1_556 ?
C1 Sc4 C2 150.00(19) 1_545 1_556 ?
C1 Sc4 C2 129.7(3) 6_565 1_556 ?
Os Sc4 C2 90.06(18) 7_556 1_556 ?
Os Sc4 C2 155.29(16) 3_445 1_556 ?
Sc3 Sc4 C2 35.89(12) 7_556 1_556 ?
Sc3 Sc4 C2 56.34(12) 7_546 1_556 ?
Sc4 Sc4 C2 93.61(17) 7_556 1_556 ?
Sc4 Sc4 C2 108.55(14) 7_546 1_556 ?
Sc2 Sc4 C2 121.43(17) 3_445 1_556 ?
Sc2 Sc4 C2 105.99(12) 3_455 1_556 ?
Sc3 Sc4 C2 35.41(16) 1_556 1_556 ?
Sc3 Sc4 C2 145.44(16) . 1_556 ?
C2 Sc4 C2 65.22(19) 4_556 1_556 ?
C2 Sc4 C2 83.47(18) 7_546 1_556 ?
C1 Sc4 C2 131.76(19) 6 1_556 ?
C1 Sc4 C2 111.2(2) . 1_556 ?
C1 Sc4 C2 62.8(3) 4_546 6_556 ?
C1 Sc4 C2 55.3(3) 7_556 6_556 ?
C2 Sc4 C2 73.9(2) 7_556 6_556 ?
C2 Sc4 C2 59.6(2) 4_546 6_556 ?
C1 Sc4 C2 129.7(3) 1_545 6_556 ?
C1 Sc4 C2 150.00(19) 6_565 6_556 ?
Os Sc4 C2 90.06(18) 7_556 6_556 ?
Os Sc4 C2 155.29(16) 3_445 6_556 ?
Sc3 Sc4 C2 56.34(12) 7_556 6_556 ?
Sc3 Sc4 C2 35.89(12) 7_546 6_556 ?
Sc4 Sc4 C2 108.55(14) 7_556 6_556 ?
Sc4 Sc4 C2 93.61(17) 7_546 6_556 ?
Sc2 Sc4 C2 105.99(12) 3_445 6_556 ?
Sc2 Sc4 C2 121.43(17) 3_455 6_556 ?
Sc3 Sc4 C2 35.41(16) 1_556 6_556 ?
Sc3 Sc4 C2 145.44(16) . 6_556 ?
C2 Sc4 C2 83.47(18) 4_556 6_556 ?
C2 Sc4 C2 65.2(2) 7_546 6_556 ?
C1 Sc4 C2 111.2(2) 6 6_556 ?
C1 Sc4 C2 131.76(19) . 6_556 ?
C2 Sc4 C2 20.64(13) 1_556 6_556 ?
C1 Sc4 C2 62.3(3) 4_546 6 ?
C1 Sc4 C2 54.8(3) 7_556 6 ?
C2 Sc4 C2 149.6(2) 7_556 6 ?
C2 Sc4 C2 129.3(3) 4_546 6 ?
C1 Sc4 C2 59.45(19) 1_545 6 ?
C1 Sc4 C2 73.6(2) 6_565 6 ?
Os Sc4 C2 154.98(16) 7_556 6 ?
Os Sc4 C2 89.71(18) 3_445 6 ?
Sc3 Sc4 C2 107.78(13) 7_556 6 ?
Sc3 Sc4 C2 92.88(16) 7_546 6 ?
Sc4 Sc4 C2 56.05(12) 7_556 6 ?
Sc4 Sc4 C2 35.61(12) 7_546 6 ?
Sc2 Sc4 C2 105.63(12) 3_445 6 ?
Sc2 Sc4 C2 121.00(17) 3_455 6 ?
Sc3 Sc4 C2 145.54(16) 1_556 6 ?
Sc3 Sc4 C2 35.31(16) . 6 ?
C2 Sc4 C2 131.42(18) 4_556 6 ?
C2 Sc4 C2 110.9(3) 7_546 6 ?
C1 Sc4 C2 65.07(18) 6 6 ?
C1 Sc4 C2 83.22(16) . 6 ?
C2 Sc4 C2 114.09(11) 1_556 6 ?
C2 Sc4 C2 110.13(11) 6_556 6 ?
C1 Sc4 C2 54.8(3) 4_546 . ?
C1 Sc4 C2 62.3(3) 7_556 . ?
C2 Sc4 C2 129.3(3) 7_556 . ?
C2 Sc4 C2 149.6(2) 4_546 . ?
C1 Sc4 C2 73.6(2) 1_545 . ?
C1 Sc4 C2 59.45(19) 6_565 . ?
Os Sc4 C2 154.98(16) 7_556 . ?
Os Sc4 C2 89.71(18) 3_445 . ?
Sc3 Sc4 C2 92.88(16) 7_556 . ?
Sc3 Sc4 C2 107.78(13) 7_546 . ?
Sc4 Sc4 C2 35.61(12) 7_556 . ?
Sc4 Sc4 C2 56.05(12) 7_546 . ?
Sc2 Sc4 C2 121.00(17) 3_445 . ?
Sc2 Sc4 C2 105.64(12) 3_455 . ?
Sc3 Sc4 C2 145.54(16) 1_556 . ?
Sc3 Sc4 C2 35.31(16) . . ?
C2 Sc4 C2 110.9(3) 4_556 . ?
C2 Sc4 C2 131.42(18) 7_546 . ?
C1 Sc4 C2 83.22(16) 6 . ?
C1 Sc4 C2 65.07(18) . . ?
C2 Sc4 C2 110.13(11) 1_556 . ?
C2 Sc4 C2 114.09(11) 6_556 . ?
C2 Sc4 C2 20.59(13) 6 . ?
C1 Sc4 Sc1 29.6(3) 4_546 3_546 ?
C1 Sc4 Sc1 29.6(3) 7_556 3_546 ?
C2 Sc4 Sc1 91.3(2) 7_556 3_546 ?
C2 Sc4 Sc1 91.3(2) 4_546 3_546 ?
C1 Sc4 Sc1 125.50(11) 1_545 3_546 ?
C1 Sc4 Sc1 125.50(11) 6_565 3_546 ?
Os Sc4 Sc1 122.97(14) 7_556 3_546 ?
Os Sc4 Sc1 169.67(13) 3_445 3_546 ?
Sc3 Sc4 Sc1 50.62(4) 7_556 3_546 ?
Sc3 Sc4 Sc1 50.62(4) 7_546 3_546 ?
Sc4 Sc4 Sc1 78.24(7) 7_556 3_546 ?
Sc4 Sc4 Sc1 78.24(7) 7_546 3_546 ?
Sc2 Sc4 Sc1 131.90(7) 3_445 3_546 ?
Sc2 Sc4 Sc1 131.90(7) 3_455 3_546 ?
Sc3 Sc4 Sc1 66.97(7) 1_556 3_546 ?
Sc3 Sc4 Sc1 113.93(7) . 3_546 ?
C2 Sc4 Sc1 90.90(15) 4_556 3_546 ?
C2 Sc4 Sc1 90.90(15) 7_546 3_546 ?
C1 Sc4 Sc1 113.37(9) 6 3_546 ?
C1 Sc4 Sc1 113.37(9) . 3_546 ?
C2 Sc4 Sc1 34.31(14) 1_556 3_546 ?
C2 Sc4 Sc1 34.31(14) 6_556 3_546 ?
C2 Sc4 Sc1 80.12(15) 6 3_546 ?
C2 Sc4 Sc1 80.12(15) . 3_546 ?
C1 Sc4 Sc2 29.3(3) 4_546 . ?
C1 Sc4 Sc2 29.3(3) 7_556 . ?
C2 Sc4 Sc2 125.42(12) 7_556 . ?
C2 Sc4 Sc2 125.42(12) 4_546 . ?
C1 Sc4 Sc2 91.1(2) 1_545 . ?
C1 Sc4 Sc2 91.1(2) 6_565 . ?
Os Sc4 Sc2 170.19(14) 7_556 . ?
Os Sc4 Sc2 122.44(13) 3_445 . ?
Sc3 Sc4 Sc2 77.66(5) 7_556 . ?
Sc3 Sc4 Sc2 77.66(5) 7_546 . ?
Sc4 Sc4 Sc2 50.84(5) 7_556 . ?
Sc4 Sc4 Sc2 50.84(5) 7_546 . ?
Sc2 Sc4 Sc2 131.60(7) 3_445 . ?
Sc2 Sc4 Sc2 131.60(7) 3_455 . ?
Sc3 Sc4 Sc2 114.20(7) 1_556 . ?
Sc3 Sc4 Sc2 66.71(6) . . ?
C2 Sc4 Sc2 113.23(10) 4_556 . ?
C2 Sc4 Sc2 113.23(10) 7_546 . ?
C1 Sc4 Sc2 90.77(15) 6 . ?
C1 Sc4 Sc2 90.77(15) . . ?
C2 Sc4 Sc2 80.29(15) 1_556 . ?
C2 Sc4 Sc2 80.29(15) 6_556 . ?
C2 Sc4 Sc2 34.14(14) 6 . ?
C2 Sc4 Sc2 34.14(14) . . ?
Sc1 Sc4 Sc2 47.225(17) 3_546 . ?
C1 Sc4 C1 41.29(11) 4_546 7_566 ?
C1 Sc4 C1 77.61(11) 7_556 7_566 ?
C2 Sc4 C1 67.5(3) 7_556 7_566 ?
C2 Sc4 C1 136.01(19) 4_546 7_566 ?
C1 Sc4 C1 135.36(17) 1_545 7_566 ?
C1 Sc4 C1 67.6(3) 6_565 7_566 ?
Os Sc4 C1 115.16(16) 7_556 7_566 ?
Os Sc4 C1 114.88(15) 3_445 7_566 ?
Sc3 Sc4 C1 31.9(2) 7_556 7_566 ?
Sc3 Sc4 C1 112.37(15) 7_546 7_566 ?
Sc4 Sc4 C1 32.2(2) 7_556 7_566 ?
Sc4 Sc4 C1 112.38(16) 7_546 7_566 ?
Sc2 Sc4 C1 163.93(6) 3_445 7_566 ?
Sc2 Sc4 C1 77.17(6) 3_455 7_566 ?
Sc3 Sc4 C1 90.4(2) 1_556 7_566 ?
Sc3 Sc4 C1 90.1(2) . 7_566 ?
C2 Sc4 C1 51.7(3) 4_556 7_566 ?
C2 Sc4 C1 148.06(15) 7_546 7_566 ?
C1 Sc4 C1 147.59(11) 6 7_566 ?
C1 Sc4 C1 51.8(3) . 7_566 ?
C2 Sc4 C1 64.62(12) 1_556 7_566 ?
C2 Sc4 C1 83.10(17) 6_556 7_566 ?
C2 Sc4 C1 82.84(18) 6 7_566 ?
C2 Sc4 C1 64.38(13) . 7_566 ?
Sc1 Sc4 C1 62.29(11) 3_546 7_566 ?
Sc2 Sc4 C1 62.20(12) . 7_566 ?
C1 Sc4 C1 77.61(11) 4_546 4_536 ?
C1 Sc4 C1 41.29(11) 7_556 4_536 ?
C2 Sc4 C1 136.01(19) 7_556 4_536 ?
C2 Sc4 C1 67.5(3) 4_546 4_536 ?
C1 Sc4 C1 67.6(3) 1_545 4_536 ?
C1 Sc4 C1 135.36(17) 6_565 4_536 ?
Os Sc4 C1 115.16(16) 7_556 4_536 ?
Os Sc4 C1 114.88(15) 3_445 4_536 ?
Sc3 Sc4 C1 112.37(15) 7_556 4_536 ?
Sc3 Sc4 C1 31.9(2) 7_546 4_536 ?
Sc4 Sc4 C1 112.38(16) 7_556 4_536 ?
Sc4 Sc4 C1 32.2(2) 7_546 4_536 ?
Sc2 Sc4 C1 77.17(6) 3_445 4_536 ?
Sc2 Sc4 C1 163.93(6) 3_455 4_536 ?
Sc3 Sc4 C1 90.4(2) 1_556 4_536 ?
Sc3 Sc4 C1 90.1(2) . 4_536 ?
C2 Sc4 C1 148.06(15) 4_556 4_536 ?
C2 Sc4 C1 51.7(3) 7_546 4_536 ?
C1 Sc4 C1 51.8(3) 6 4_536 ?
C1 Sc4 C1 147.59(11) . 4_536 ?
C2 Sc4 C1 83.10(17) 1_556 4_536 ?
C2 Sc4 C1 64.62(12) 6_556 4_536 ?
C2 Sc4 C1 64.38(13) 6 4_536 ?
C2 Sc4 C1 82.84(18) . 4_536 ?
Sc1 Sc4 C1 62.29(11) 3_546 4_536 ?
Sc2 Sc4 C1 62.20(12) . 4_536 ?
C1 Sc4 C1 118.90(12) 7_566 4_536 ?
C1 Sc4 Os 12.36(10) 4_546 5_666 ?
C1 Sc4 Os 48.66(10) 7_556 5_666 ?
C2 Sc4 Os 88.39(12) 7_556 5_666 ?
C2 Sc4 Os 128.4(3) 4_546 5_666 ?
C1 Sc4 Os 126.2(3) 1_545 5_666 ?
C1 Sc4 Os 86.98(11) 6_565 5_666 ?
Os Sc4 Os 136.84(10) 7_556 5_666 ?
Os Sc4 Os 134.77(10) 3_445 5_666 ?
Sc3 Sc4 Os 41.31(6) 7_556 5_666 ?
Sc3 Sc4 Os 88.48(4) 7_546 5_666 ?
Sc4 Sc4 Os 40.17(6) 7_556 5_666 ?
Sc4 Sc4 Os 87.63(5) 7_546 5_666 ?
Sc2 Sc4 Os 167.04(3) 3_445 5_666 ?
Sc2 Sc4 Os 106.117(17) 3_455 5_666 ?
Sc3 Sc4 Os 91.58(7) 1_556 5_666 ?
Sc3 Sc4 Os 89.20(6) . 5_666 ?
C2 Sc4 Os 76.66(9) 4_556 5_666 ?
C2 Sc4 Os 129.36(14) 7_546 5_666 ?
C1 Sc4 Os 127.92(15) 6 5_666 ?
C1 Sc4 Os 75.70(8) . 5_666 ?
C2 Sc4 Os 57.11(15) 1_556 5_666 ?
C2 Sc4 Os 68.82(11) 6_556 5_666 ?
C2 Sc4 Os 66.77(11) 6 5_666 ?
C2 Sc4 Os 54.84(15) . 5_666 ?
Sc1 Sc4 Os 38.568(14) 3_546 5_666 ?
Sc2 Sc4 Os 37.160(14) . 5_666 ?
C1 Sc4 Os 28.97(6) 7_566 5_666 ?
C1 Sc4 Os 89.94(6) 4_536 5_666 ?
C1 Sc4 Os 48.66(10) 4_546 5_656 ?
C1 Sc4 Os 12.36(10) 7_556 5_656 ?
C2 Sc4 Os 128.4(3) 7_556 5_656 ?
C2 Sc4 Os 88.39(12) 4_546 5_656 ?
C1 Sc4 Os 86.98(11) 1_545 5_656 ?
C1 Sc4 Os 126.2(3) 6_565 5_656 ?
Os Sc4 Os 136.84(10) 7_556 5_656 ?
Os Sc4 Os 134.77(10) 3_445 5_656 ?
Sc3 Sc4 Os 88.48(4) 7_556 5_656 ?
Sc3 Sc4 Os 41.31(6) 7_546 5_656 ?
Sc4 Sc4 Os 87.63(5) 7_556 5_656 ?
Sc4 Sc4 Os 40.17(6) 7_546 5_656 ?
Sc2 Sc4 Os 106.117(17) 3_445 5_656 ?
Sc2 Sc4 Os 167.04(3) 3_455 5_656 ?
Sc3 Sc4 Os 91.58(7) 1_556 5_656 ?
Sc3 Sc4 Os 89.19(6) . 5_656 ?
C2 Sc4 Os 129.36(14) 4_556 5_656 ?
C2 Sc4 Os 76.66(9) 7_546 5_656 ?
C1 Sc4 Os 75.70(8) 6 5_656 ?
C1 Sc4 Os 127.92(15) . 5_656 ?
C2 Sc4 Os 68.82(11) 1_556 5_656 ?
C2 Sc4 Os 57.11(15) 6_556 5_656 ?
C2 Sc4 Os 54.84(15) 6 5_656 ?
C2 Sc4 Os 66.77(10) . 5_656 ?
Sc1 Sc4 Os 38.568(15) 3_546 5_656 ?
Sc2 Sc4 Os 37.160(14) . 5_656 ?
C1 Sc4 Os 89.94(6) 7_566 5_656 ?
C1 Sc4 Os 28.97(6) 4_536 5_656 ?
Os Sc4 Os 60.97(2) 5_666 5_656 ?
C1 Os C1 87.2(2) 8_565 3_545 ?
C1 Os C2 175.93(15) 8_565 . ?
C1 Os C2 92.72(10) 3_545 . ?
C1 Os C2 92.72(10) 8_565 6_565 ?
C1 Os C2 175.93(14) 3_545 6_565 ?
C2 Os C2 87.1(2) . 6_565 ?
C1 Os Sc2 57.1(3) 8_565 1_565 ?
C1 Os Sc2 125.7(3) 3_545 1_565 ?
C2 Os Sc2 125.8(3) . 1_565 ?
C2 Os Sc2 57.2(3) 6_565 1_565 ?
C1 Os Sc2 125.7(3) 8_565 . ?
C1 Os Sc2 57.1(3) 3_545 . ?
C2 Os Sc2 57.2(3) . . ?
C2 Os Sc2 125.8(3) 6_565 . ?
Sc2 Os Sc2 109.617(16) 1_565 . ?
C1 Os Sc1 121.4(3) 8_565 3_545 ?
C1 Os Sc1 55.4(3) 3_545 3_545 ?
C2 Os Sc1 55.6(3) . 3_545 ?
C2 Os Sc1 121.6(3) 6_565 3_545 ?
Sc2 Os Sc1 177.306(7) 1_565 3_545 ?
Sc2 Os Sc1 73.072(13) . 3_545 ?
C1 Os Sc1 55.4(3) 8_565 3 ?
C1 Os Sc1 121.4(3) 3_545 3 ?
C2 Os Sc1 121.6(3) . 3 ?
C2 Os Sc1 55.6(3) 6_565 3 ?
Sc2 Os Sc1 73.072(13) 1_565 3 ?
Sc2 Os Sc1 177.306(7) . 3 ?
Sc1 Os Sc1 104.239(15) 3_545 3 ?
C1 Os Sc4 128.5(3) 8_565 7_556 ?
C1 Os Sc4 128.5(3) 3_545 7_556 ?
C2 Os Sc4 54.3(3) . 7_556 ?
C2 Os Sc4 54.3(3) 6_565 7_556 ?
Sc2 Os Sc4 71.50(4) 1_565 7_556 ?
Sc2 Os Sc4 71.50(4) . 7_556 ?
Sc1 Os Sc4 109.91(4) 3_545 7_556 ?
Sc1 Os Sc4 109.91(4) 3 7_556 ?
C1 Os Sc4 54.5(3) 8_565 3 ?
C1 Os Sc4 54.5(3) 3_545 3 ?
C2 Os Sc4 128.4(3) . 3 ?
C2 Os Sc4 128.4(3) 6_565 3 ?
Sc2 Os Sc4 71.22(4) 1_565 3 ?
Sc2 Os Sc4 71.22(4) . 3 ?
Sc1 Os Sc4 109.91(4) 3_545 3 ?
Sc1 Os Sc4 109.91(4) 3 3 ?
Sc4 Os Sc4 112.64(3) 7_556 3 ?
C1 Os Sc3 52.9(3) 8_565 3 ?
C1 Os Sc3 52.9(3) 3_545 3 ?
C2 Os Sc3 124.1(3) . 3 ?
C2 Os Sc3 124.1(3) 6_565 3 ?
Sc2 Os Sc3 109.97(4) 1_565 3 ?
Sc2 Os Sc3 109.97(4) . 3 ?
Sc1 Os Sc3 68.52(4) 3_545 3 ?
Sc1 Os Sc3 68.52(4) 3 3 ?
Sc4 Os Sc3 177.07(4) 7_556 3 ?
Sc4 Os Sc3 70.29(3) 3 3 ?
C1 Os Sc3 123.9(3) 8_565 7 ?
C1 Os Sc3 123.9(3) 3_545 7 ?
C2 Os Sc3 53.1(3) . 7 ?
C2 Os Sc3 53.1(3) 6_565 7 ?
Sc2 Os Sc3 110.25(4) 1_565 7 ?
Sc2 Os Sc3 110.25(4) . 7 ?
Sc1 Os Sc3 68.50(4) 3_545 7 ?
Sc1 Os Sc3 68.50(4) 3 7 ?
Sc4 Os Sc3 70.32(3) 7_556 7 ?
Sc4 Os Sc3 177.04(3) 3 7 ?
Sc3 Os Sc3 106.75(3) 3 7 ?
C1 Os Os 92.0(4) 8_565 5_666 ?
C1 Os Os 92.0(4) 3_545 5_666 ?
C2 Os Os 92.1(5) . 5_666 ?
C2 Os Os 92.1(5) 6_565 5_666 ?
Sc2 Os Os 54.809(8) 1_565 5_666 ?
Sc2 Os Os 54.809(7) . 5_666 ?
Sc1 Os Os 127.880(8) 3_545 5_666 ?
Sc1 Os Os 127.880(8) 3 5_666 ?
Sc4 Os Os 56.59(8) 7_556 5_666 ?
Sc4 Os Os 56.05(8) 3 5_666 ?
Sc3 Os Os 126.34(7) 3 5_666 ?
Sc3 Os Os 126.92(7) 7 5_666 ?
C1 Os C2 161.53(15) 8_565 6 ?
C1 Os C2 74.58(12) 3_545 6 ?
C2 Os C2 18.19(10) . 6 ?
C2 Os C2 105.31(16) 6_565 6 ?
Sc2 Os C2 137.2(2) 1_565 6 ?
Sc2 Os C2 45.1(3) . 6 ?
Sc1 Os C2 44.9(3) 3_545 6 ?
Sc1 Os C2 133.0(3) 3 6 ?
Sc4 Os C2 67.58(19) 7_556 6 ?
Sc4 Os C2 113.93(19) 3 6 ?
Sc3 Os C2 111.5(2) 3 6 ?
Sc3 Os C2 66.9(2) 7 6 ?
Os Os C2 91.4(3) 5_666 6 ?
C1 Os C2 74.58(12) 8_565 1_565 ?
C1 Os C2 161.53(15) 3_545 1_565 ?
C2 Os C2 105.31(16) . 1_565 ?
C2 Os C2 18.19(10) 6_565 1_565 ?
Sc2 Os C2 45.1(3) 1_565 1_565 ?
Sc2 Os C2 137.2(2) . 1_565 ?
Sc1 Os C2 133.0(3) 3_545 1_565 ?
Sc1 Os C2 44.9(3) 3 1_565 ?
Sc4 Os C2 67.58(19) 7_556 1_565 ?
Sc4 Os C2 113.93(19) 3 1_565 ?
Sc3 Os C2 111.5(2) 3 1_565 ?
Sc3 Os C2 66.9(2) 7 1_565 ?
Os Os C2 91.4(3) 5_666 1_565 ?
C2 Os C2 123.50(15) 6 1_565 ?
C1 Os C1 18.22(10) 8_565 3 ?
C1 Os C1 105.38(16) 3_545 3 ?
C2 Os C1 161.46(15) . 3 ?
C2 Os C1 74.54(12) 6_565 3 ?
Sc2 Os C1 45.0(2) 1_565 3 ?
Sc2 Os C1 137.1(2) . 3 ?
Sc1 Os C1 132.9(3) 3_545 3 ?
Sc1 Os C1 44.7(2) 3 3 ?
Sc4 Os C1 113.97(19) 7_556 3 ?
Sc4 Os C1 67.72(18) 3 3 ?
Sc3 Os C1 66.8(2) 3 3 ?
Sc3 Os C1 111.34(19) 7 3 ?
Os Os C1 91.3(3) 5_666 3 ?
C2 Os C1 177.34(9) 6 3 ?
C2 Os C1 56.37(7) 1_565 3 ?
C1 Os C1 105.38(16) 8_565 8 ?
C1 Os C1 18.22(10) 3_545 8 ?
C2 Os C1 74.54(12) . 8 ?
C2 Os C1 161.46(15) 6_565 8 ?
Sc2 Os C1 137.1(2) 1_565 8 ?
Sc2 Os C1 45.0(2) . 8 ?
Sc1 Os C1 44.7(2) 3_545 8 ?
Sc1 Os C1 132.9(3) 3 8 ?
Sc4 Os C1 113.97(19) 7_556 8 ?
Sc4 Os C1 67.72(18) 3 8 ?
Sc3 Os C1 66.8(2) 3 8 ?
Sc3 Os C1 111.34(19) 7 8 ?
Os Os C1 91.3(3) 5_666 8 ?
C2 Os C1 56.37(7) 6 8 ?
C2 Os C1 177.34(9) 1_565 8 ?
C1 Os C1 123.60(15) 3 8 ?
C1 Os Os 87.8(4) 8_565 5_665 ?
C1 Os Os 87.8(4) 3_545 5_665 ?
C2 Os Os 88.1(5) . 5_665 ?
C2 Os Os 88.1(5) 6_565 5_665 ?
Sc2 Os Os 125.191(8) 1_565 5_665 ?
Sc2 Os Os 125.191(8) . 5_665 ?
Sc1 Os Os 52.119(8) 3_545 5_665 ?
Sc1 Os Os 52.120(8) 3 5_665 ?
Sc4 Os Os 123.68(8) 7_556 5_665 ?
Sc4 Os Os 123.68(8) 3 5_665 ?
Sc3 Os Os 53.39(7) 3 5_665 ?
Sc3 Os Os 53.36(7) 7 5_665 ?
Os Os Os 179.73(3) 5_666 5_665 ?
C2 Os Os 88.7(3) 6 5_665 ?
C2 Os Os 88.7(3) 1_565 5_665 ?
C1 Os Os 88.6(3) 3 5_665 ?
C1 Os Os 88.6(3) 8 5_665 ?
C1 Os C1 93.2(4) 8_565 7_566 ?
C1 Os C1 126.1(3) 3_545 7_566 ?
C2 Os C1 90.2(4) . 7_566 ?
C2 Os C1 58.0(3) 6_565 7_566 ?
Sc2 Os C1 37.50(7) 1_565 7_566 ?
Sc2 Os C1 80.77(12) . 7_566 ?
Sc1 Os C1 144.58(7) 3_545 7_566 ?
Sc1 Os C1 101.75(12) 3 7_566 ?
Sc4 Os C1 37.35(10) 7_556 7_566 ?
Sc4 Os C1 82.82(14) 3 7_566 ?
Sc3 Os C1 144.87(9) 3 7_566 ?
Sc3 Os C1 99.91(14) 7 7_566 ?
Os Os C1 34.15(14) 5_666 7_566 ?
C2 Os C1 99.7(3) 6 7_566 ?
C2 Os C1 59.11(18) 1_565 7_566 ?
C1 Os C1 82.5(3) 3 7_566 ?
C1 Os C1 123.48(17) 8 7_566 ?
Os Os C1 146.04(15) 5_665 7_566 ?
C1 Os C1 126.1(3) 8_565 4_546 ?
C1 Os C1 93.2(4) 3_545 4_546 ?
C2 Os C1 58.0(3) . 4_546 ?
C2 Os C1 90.2(4) 6_565 4_546 ?
Sc2 Os C1 80.77(12) 1_565 4_546 ?
Sc2 Os C1 37.50(7) . 4_546 ?
Sc1 Os C1 101.75(12) 3_545 4_546 ?
Sc1 Os C1 144.58(7) 3 4_546 ?
Sc4 Os C1 37.35(10) 7_556 4_546 ?
Sc4 Os C1 82.82(14) 3 4_546 ?
Sc3 Os C1 144.87(9) 3 4_546 ?
Sc3 Os C1 99.91(14) 7 4_546 ?
Os Os C1 34.15(14) 5_666 4_546 ?
C2 Os C1 59.11(18) 6 4_546 ?
C2 Os C1 99.7(3) 1_565 4_546 ?
C1 Os C1 123.48(17) 3 4_546 ?
C1 Os C1 82.5(3) 8 4_546 ?
Os Os C1 146.04(15) 5_665 4_546 ?
C1 Os C1 45.6(2) 7_566 4_546 ?
C1 Os C2 57.8(3) 8_565 5_666 ?
C1 Os C2 90.1(4) 3_545 5_666 ?
C2 Os C2 126.3(3) . 5_666 ?
C2 Os C2 93.3(4) 6_565 5_666 ?
Sc2 Os C2 37.51(7) 1_565 5_666 ?
Sc2 Os C2 80.75(13) . 5_666 ?
Sc1 Os C2 144.34(6) 3_545 5_666 ?
Sc1 Os C2 101.63(13) 3 5_666 ?
Sc4 Os C2 83.31(15) 7_556 5_666 ?
Sc4 Os C2 36.93(10) 3 5_666 ?
Sc3 Os C2 99.38(15) 3 5_666 ?
Sc3 Os C2 145.30(9) 7 5_666 ?
Os Os C2 34.14(15) 5_666 5_666 ?
C2 Os C2 123.57(17) 6 5_666 ?
C2 Os C2 82.6(3) 1_565 5_666 ?
C1 Os C2 59.04(16) 3 5_666 ?
C1 Os C2 99.7(3) 8 5_666 ?
Os Os C2 145.66(15) 5_665 5_666 ?
C1 Os C2 47.97(7) 7_566 5_666 ?
C1 Os C2 68.29(7) 4_546 5_666 ?
C1 Os C2 90.1(4) 8_565 2_656 ?
C1 Os C2 57.8(3) 3_545 2_656 ?
C2 Os C2 93.3(4) . 2_656 ?
C2 Os C2 126.3(3) 6_565 2_656 ?
Sc2 Os C2 80.75(13) 1_565 2_656 ?
Sc2 Os C2 37.51(7) . 2_656 ?
Sc1 Os C2 101.63(13) 3_545 2_656 ?
Sc1 Os C2 144.34(7) 3 2_656 ?
Sc4 Os C2 83.31(15) 7_556 2_656 ?
Sc4 Os C2 36.93(10) 3 2_656 ?
Sc3 Os C2 99.38(15) 3 2_656 ?
Sc3 Os C2 145.30(9) 7 2_656 ?
Os Os C2 34.14(15) 5_666 2_656 ?
C2 Os C2 82.6(3) 6 2_656 ?
C2 Os C2 123.57(17) 1_565 2_656 ?
C1 Os C2 99.7(3) 3 2_656 ?
C1 Os C2 59.04(16) 8 2_656 ?
Os Os C2 145.66(15) 5_665 2_656 ?
C1 Os C2 68.29(7) 7_566 2_656 ?
C1 Os C2 47.97(7) 4_546 2_656 ?
C2 Os C2 45.5(2) 5_666 2_656 ?
C1 Os C1 120.7(3) 8_565 4_545 ?
C1 Os C1 89.7(4) 3_545 4_545 ?
C2 Os C1 55.3(3) . 4_545 ?
C2 Os C1 86.9(4) 6_565 4_545 ?
Sc2 Os C1 142.27(6) 1_565 4_545 ?
Sc2 Os C1 100.36(12) . 4_545 ?
Sc1 Os C1 35.80(6) 3_545 4_545 ?
Sc1 Os C1 77.23(12) 3 4_545 ?
Sc4 Os C1 98.02(14) 7_556 4_545 ?
Sc4 Os C1 142.43(10) 3 4_545 ?
Sc3 Os C1 79.27(14) 3 4_545 ?
Sc3 Os C1 35.27(9) 7 4_545 ?
Os Os C1 147.38(14) 5_666 4_545 ?
C2 Os C1 57.78(18) 6 4_545 ?
C2 Os C1 97.2(3) 1_565 4_545 ?
C1 Os C1 119.60(17) 3 4_545 ?
C1 Os C1 80.5(3) 8 4_545 ?
Os Os C1 32.81(14) 5_665 4_545 ?
C1 Os C1 133.15(12) 7_566 4_545 ?
C1 Os C1 113.23(10) 4_546 4_545 ?
C2 Os C1 178.47(10) 5_666 4_545 ?
C2 Os C1 135.26(17) 2_656 4_545 ?
C1 Os C1 89.7(4) 8_565 7_565 ?
C1 Os C1 120.7(3) 3_545 7_565 ?
C2 Os C1 86.9(4) . 7_565 ?
C2 Os C1 55.3(3) 6_565 7_565 ?
Sc2 Os C1 100.36(11) 1_565 7_565 ?
Sc2 Os C1 142.27(7) . 7_565 ?
Sc1 Os C1 77.23(12) 3_545 7_565 ?
Sc1 Os C1 35.80(6) 3 7_565 ?
Sc4 Os C1 98.02(14) 7_556 7_565 ?
Sc4 Os C1 142.43(10) 3 7_565 ?
Sc3 Os C1 79.27(14) 3 7_565 ?
Sc3 Os C1 35.27(9) 7 7_565 ?
Os Os C1 147.38(14) 5_666 7_565 ?
C2 Os C1 97.2(3) 6 7_565 ?
C2 Os C1 57.78(18) 1_565 7_565 ?
C1 Os C1 80.5(3) 3 7_565 ?
C1 Os C1 119.60(17) 8 7_565 ?
Os Os C1 32.81(14) 5_665 7_565 ?
C1 Os C1 113.23(10) 7_566 7_565 ?
C1 Os C1 133.15(12) 4_546 7_565 ?
C2 Os C1 135.26(17) 5_666 7_565 ?
C2 Os C1 178.47(10) 2_656 7_565 ?
C1 Os C1 43.90(19) 4_545 7_565 ?
C1 Os C2 86.7(4) 8_565 2_655 ?
C1 Os C2 55.1(3) 3_545 2_655 ?
C2 Os C2 89.9(4) . 2_655 ?
C2 Os C2 120.9(3) 6_565 2_655 ?
Sc2 Os C2 142.05(7) 1_565 2_655 ?
Sc2 Os C2 100.27(12) . 2_655 ?
Sc1 Os C2 35.82(6) 3_545 2_655 ?
Sc1 Os C2 77.20(12) 3 2_655 ?
Sc4 Os C2 142.43(10) 7_556 2_655 ?
Sc4 Os C2 98.04(14) 3 2_655 ?
Sc3 Os C2 35.29(9) 3 2_655 ?
Sc3 Os C2 79.22(14) 7 2_655 ?
Os Os C2 147.02(14) 5_666 2_655 ?
C2 Os C2 80.7(3) 6 2_655 ?
C2 Os C2 119.73(18) 1_565 2_655 ?
C1 Os C2 97.1(3) 3 2_655 ?
C1 Os C2 57.67(17) 8 2_655 ?
Os Os C2 32.78(14) 5_665 2_655 ?
C1 Os C2 178.81(10) 7_566 2_655 ?
C1 Os C2 135.29(17) 4_546 2_655 ?
C2 Os C2 132.67(12) 5_666 2_655 ?
C2 Os C2 112.88(10) 2_656 2_655 ?
C1 Os C2 46.19(6) 4_545 2_655 ?
C1 Os C2 65.60(6) 7_565 2_655 ?
C1 Os C2 55.1(3) 8_565 5_665 ?
C1 Os C2 86.7(4) 3_545 5_665 ?
C2 Os C2 120.9(3) . 5_665 ?
C2 Os C2 89.9(4) 6_565 5_665 ?
Sc2 Os C2 100.27(12) 1_565 5_665 ?
Sc2 Os C2 142.05(7) . 5_665 ?
Sc1 Os C2 77.20(12) 3_545 5_665 ?
Sc1 Os C2 35.82(6) 3 5_665 ?
Sc4 Os C2 142.43(10) 7_556 5_665 ?
Sc4 Os C2 98.04(14) 3 5_665 ?
Sc3 Os C2 35.29(9) 3 5_665 ?
Sc3 Os C2 79.22(14) 7 5_665 ?
Os Os C2 147.02(14) 5_666 5_665 ?
C2 Os C2 119.73(18) 6 5_665 ?
C2 Os C2 80.7(3) 1_565 5_665 ?
C1 Os C2 57.67(17) 3 5_665 ?
C1 Os C2 97.1(3) 8 5_665 ?
Os Os C2 32.78(14) 5_665 5_665 ?
C1 Os C2 135.29(17) 7_566 5_665 ?
C1 Os C2 178.81(10) 4_546 5_665 ?
C2 Os C2 112.88(10) 5_666 5_665 ?
C2 Os C2 132.67(12) 2_656 5_665 ?
C1 Os C2 65.60(6) 4_545 5_665 ?
C1 Os C2 46.19(6) 7_565 5_665 ?
C2 Os C2 43.84(19) 2_655 5_665 ?
C1 Os Sc4 13.14(11) 8_565 5_666 ?
C1 Os Sc4 74.08(11) 3_545 5_666 ?
C2 Os Sc4 166.52(15) . 5_666 ?
C2 Os Sc4 105.86(11) 6_565 5_666 ?
Sc2 Os Sc4 66.18(4) 1_565 5_666 ?
Sc2 Os Sc4 115.17(4) . 5_666 ?
Sc1 Os Sc4 112.73(4) 3_545 5_666 ?
Sc1 Os Sc4 65.52(4) 3 5_666 ?
Sc4 Os Sc4 136.84(10) 7_556 5_666 ?
Sc4 Os Sc4 45.23(10) 3 5_666 ?
Sc3 Os Sc4 45.16(10) 3 5_666 ?
Sc3 Os Sc4 132.66(10) 7 5_666 ?
Os Os Sc4 91.07(6) 5_666 5_666 ?
C2 Os Sc4 148.62(8) 6 5_666 ?
C2 Os Sc4 87.70(8) 1_565 5_666 ?
C1 Os Sc4 31.33(7) 3 5_666 ?
C1 Os Sc4 92.30(8) 8 5_666 ?
Os Os Sc4 88.70(6) 5_665 5_666 ?
C1 Os Sc4 99.74(8) 7_566 5_666 ?
C1 Os Sc4 124.20(15) 4_546 5_666 ?
C2 Os Sc4 57.93(16) 5_666 5_666 ?
C2 Os Sc4 82.04(9) 2_656 5_666 ?
C1 Os Sc4 120.56(15) 4_545 5_666 ?
C1 Os Sc4 97.42(9) 7_565 5_666 ?
C2 Os Sc4 80.35(8) 2_655 5_666 ?
C2 Os Sc4 56.88(15) 5_665 5_666 ?
C1 Os Sc4 74.08(11) 8_565 5_656 ?
C1 Os Sc4 13.14(11) 3_545 5_656 ?
C2 Os Sc4 105.86(11) . 5_656 ?
C2 Os Sc4 166.52(15) 6_565 5_656 ?
Sc2 Os Sc4 115.17(4) 1_565 5_656 ?
Sc2 Os Sc4 66.18(4) . 5_656 ?
Sc1 Os Sc4 65.52(4) 3_545 5_656 ?
Sc1 Os Sc4 112.73(4) 3 5_656 ?
Sc4 Os Sc4 136.84(10) 7_556 5_656 ?
Sc4 Os Sc4 45.23(10) 3 5_656 ?
Sc3 Os Sc4 45.16(10) 3 5_656 ?
Sc3 Os Sc4 132.66(10) 7 5_656 ?
Os Os Sc4 91.07(6) 5_666 5_656 ?
C2 Os Sc4 87.70(8) 6 5_656 ?
C2 Os Sc4 148.62(8) 1_565 5_656 ?
C1 Os Sc4 92.30(8) 3 5_656 ?
C1 Os Sc4 31.33(7) 8 5_656 ?
Os Os Sc4 88.70(6) 5_665 5_656 ?
C1 Os Sc4 124.20(15) 7_566 5_656 ?
C1 Os Sc4 99.74(8) 4_546 5_656 ?
C2 Os Sc4 82.04(9) 5_666 5_656 ?
C2 Os Sc4 57.93(16) 2_656 5_656 ?
C1 Os Sc4 97.42(9) 4_545 5_656 ?
C1 Os Sc4 120.56(15) 7_565 5_656 ?
C2 Os Sc4 56.88(15) 2_655 5_656 ?
C2 Os Sc4 80.35(8) 5_665 5_656 ?
Sc4 Os Sc4 60.97(2) 5_666 5_656 ?
C1 Os Sc3 166.42(14) 8_565 . ?
C1 Os Sc3 105.96(11) 3_545 . ?
C2 Os Sc3 13.25(11) . . ?
C2 Os Sc3 73.94(11) 6_565 . ?
Sc2 Os Sc3 115.10(4) 1_565 . ?
Sc2 Os Sc3 66.29(4) . . ?
Sc1 Os Sc3 65.90(4) 3_545 . ?
Sc1 Os Sc3 112.94(4) 3 . ?
Sc4 Os Sc3 44.80(10) 7_556 . ?
Sc4 Os Sc3 136.57(9) 3 . ?
Sc3 Os Sc3 133.12(10) 3 . ?
Sc3 Os Sc3 45.48(10) 7 . ?
Os Os Sc3 91.09(6) 5_666 . ?
C2 Os Sc3 31.40(7) 6 . ?
C2 Os Sc3 92.13(8) 1_565 . ?
C1 Os Sc3 148.46(8) 3 . ?
C1 Os Sc3 87.77(8) 8 . ?
Os Os Sc3 89.14(6) 5_665 . ?
C1 Os Sc3 82.01(8) 7_566 . ?
C1 Os Sc3 57.95(15) 4_546 . ?
C2 Os Sc3 124.20(16) 5_666 . ?
C2 Os Sc3 99.83(8) 2_656 . ?
C1 Os Sc3 57.31(15) 4_545 . ?
C1 Os Sc3 80.67(8) 7_565 . ?
C2 Os Sc3 97.87(8) 2_655 . ?
C2 Os Sc3 120.96(15) 5_665 . ?
Sc4 Os Sc3 177.83(2) 5_666 . ?
Sc4 Os Sc3 119.098(17) 5_656 . ?
C1 Os Sc3 105.97(11) 8_565 1_565 ?
C1 Os Sc3 166.42(14) 3_545 1_565 ?
C2 Os Sc3 73.94(11) . 1_565 ?
C2 Os Sc3 13.25(11) 6_565 1_565 ?
Sc2 Os Sc3 66.29(4) 1_565 1_565 ?
Sc2 Os Sc3 115.10(4) . 1_565 ?
Sc1 Os Sc3 112.94(4) 3_545 1_565 ?
Sc1 Os Sc3 65.91(4) 3 1_565 ?
Sc4 Os Sc3 44.80(10) 7_556 1_565 ?
Sc4 Os Sc3 136.57(9) 3 1_565 ?
Sc3 Os Sc3 133.12(10) 3 1_565 ?
Sc3 Os Sc3 45.48(10) 7 1_565 ?
Os Os Sc3 91.09(6) 5_666 1_565 ?
C2 Os Sc3 92.13(8) 6 1_565 ?
C2 Os Sc3 31.40(8) 1_565 1_565 ?
C1 Os Sc3 87.77(8) 3 1_565 ?
C1 Os Sc3 148.46(8) 8 1_565 ?
Os Os Sc3 89.14(6) 5_665 1_565 ?
C1 Os Sc3 57.95(15) 7_566 1_565 ?
C1 Os Sc3 82.01(8) 4_546 1_565 ?
C2 Os Sc3 99.83(8) 5_666 1_565 ?
C2 Os Sc3 124.20(16) 2_656 1_565 ?
C1 Os Sc3 80.67(8) 4_545 1_565 ?
C1 Os Sc3 57.31(15) 7_565 1_565 ?
C2 Os Sc3 120.96(15) 2_655 1_565 ?
C2 Os Sc3 97.87(8) 5_665 1_565 ?
Sc4 Os Sc3 119.098(17) 5_666 1_565 ?
Sc4 Os Sc3 177.83(2) 5_656 1_565 ?
Sc3 Os Sc3 60.74(2) . 1_565 ?
C1 C1 Os 133.58(11) 6_565 3_455 ?
C1 C1 Sc4 71.84(9) 6_565 7_556 ?
Os C1 Sc4 154.5(2) 3_455 7_556 ?
C1 C1 Sc3 129.7(3) 6_565 1_565 ?
Os C1 Sc3 79.4(3) 3_455 1_565 ?
Sc4 C1 Sc3 83.7(3) 7_556 1_565 ?
C1 C1 Sc4 129.4(2) 6_565 1_565 ?
Os C1 Sc4 77.0(3) 3_455 1_565 ?
Sc4 C1 Sc4 83.6(3) 7_556 1_565 ?
Sc3 C1 Sc4 88.77(13) 1_565 1_565 ?
C1 C1 Sc2 72.43(13) 6_565 3_455 ?
Os C1 Sc2 73.0(3) 3_455 3_455 ?
Sc4 C1 Sc2 122.4(5) 7_556 3_455 ?
Sc3 C1 Sc2 152.39(19) 1_565 3_455 ?
Sc4 C1 Sc2 85.8(5) 1_565 3_455 ?
C1 C1 Sc1 72.45(12) 6_565 . ?
Os C1 Sc1 75.9(3) 3_455 . ?
Sc4 C1 Sc1 121.8(5) 7_556 . ?
Sc3 C1 Sc1 85.4(5) 1_565 . ?
Sc4 C1 Sc1 153.0(2) 1_565 . ?
Sc2 C1 Sc1 87.23(14) 3_455 . ?
C1 C1 C1 180.00(17) 6_565 6_575 ?
Os C1 C1 46.42(11) 3_455 6_575 ?
Sc4 C1 C1 108.16(9) 7_556 6_575 ?
Sc3 C1 C1 50.3(3) 1_565 6_575 ?
Sc4 C1 C1 50.6(2) 1_565 6_575 ?
Sc2 C1 C1 107.57(12) 3_455 6_575 ?
Sc1 C1 C1 107.55(12) . 6_575 ?
C1 C1 C2 89.97(12) 6_565 3_455 ?
Os C1 C2 43.68(11) 3_455 3_455 ?
Sc4 C1 C2 161.8(2) 7_556 3_455 ?
Sc3 C1 C2 108.7(6) 1_565 3_455 ?
Sc4 C1 C2 109.2(6) 1_565 3_455 ?
Sc2 C1 C2 48.8(3) 3_455 3_455 ?
Sc1 C1 C2 48.9(3) . 3_455 ?
C1 C1 C2 90.03(12) 6_575 3_455 ?
C1 C1 C2 89.97(11) 6_565 4_556 ?
Os C1 C2 88.1(5) 3_455 4_556 ?
Sc4 C1 C2 90.1(4) 7_556 4_556 ?
Sc3 C1 C2 134.3(3) 1_565 4_556 ?
Sc4 C1 C2 45.6(3) 1_565 4_556 ?
Sc2 C1 C2 46.6(3) 3_455 4_556 ?
Sc1 C1 C2 133.8(4) . 4_556 ?
C1 C1 C2 90.03(11) 6_575 4_556 ?
C2 C1 C2 90.1(6) 3_455 4_556 ?
C1 C1 C2 89.98(11) 6_565 4 ?
Os C1 C2 92.2(5) 3_455 4 ?
Sc4 C1 C2 89.5(5) 7_556 4 ?
Sc3 C1 C2 45.6(3) 1_565 4 ?
Sc4 C1 C2 134.3(4) 1_565 4 ?
Sc2 C1 C2 133.7(3) 3_455 4 ?
Sc1 C1 C2 46.5(3) . 4 ?
C1 C1 C2 90.03(11) 6_575 4 ?
C2 C1 C2 90.2(6) 3_455 4 ?
C2 C1 C2 179.6(3) 4_556 4 ?
C1 C1 Os 28.20(8) 6_565 3_445 ?
Os C1 Os 105.38(16) 3_455 3_445 ?
Sc4 C1 Os 100.01(12) 7_556 3_445 ?
Sc3 C1 Os 136.9(6) 1_565 3_445 ?
Sc4 C1 Os 134.3(6) 1_565 3_445 ?
Sc2 C1 Os 53.62(9) 3_455 3_445 ?
Sc1 C1 Os 55.95(9) . 3_445 ?
C1 C1 Os 151.80(8) 6_575 3_445 ?
C2 C1 Os 61.81(12) 3_455 3_445 ?
C2 C1 Os 88.7(3) 4_556 3_445 ?
C2 C1 Os 91.4(3) 4 3_445 ?
C1 C1 Sc3 31.6(2) 6_565 . ?
Os C1 Sc3 139.7(5) 3_455 . ?
Sc4 C1 Sc3 61.61(19) 7_556 . ?
Sc3 C1 Sc3 98.1(5) 1_565 . ?
Sc4 C1 Sc3 143.3(3) 1_565 . ?
Sc2 C1 Sc3 102.38(13) 3_455 . ?
Sc1 C1 Sc3 63.8(2) . . ?
C1 C1 Sc3 148.4(2) 6_575 . ?
C2 C1 Sc3 102.6(3) 3_455 . ?
C2 C1 Sc3 118.4(3) 4_556 . ?
C2 C1 Sc3 61.5(3) 4 . ?
Os C1 Sc3 50.45(9) 3_445 . ?
C1 C1 Sc4 31.9(2) 6_565 . ?
Os C1 Sc4 137.0(5) 3_455 . ?
Sc4 C1 Sc4 61.60(19) 7_556 . ?
Sc3 C1 Sc4 143.6(3) 1_565 . ?
Sc4 C1 Sc4 97.5(5) 1_565 . ?
Sc2 C1 Sc4 64.0(2) 3_455 . ?
Sc1 C1 Sc4 102.81(13) . . ?
C1 C1 Sc4 148.1(2) 6_575 . ?
C2 C1 Sc4 103.0(4) 3_455 . ?
C2 C1 Sc4 61.4(3) 4_556 . ?
C2 C1 Sc4 118.5(3) 4 . ?
Os C1 Sc4 49.19(9) 3_445 . ?
Sc3 C1 Sc4 56.96(6) . . ?
C1 C1 C2 65.46(6) 6_565 8_455 ?
Os C1 C2 68.16(12) 3_455 8_455 ?
Sc4 C1 C2 137.30(13) 7_556 8_455 ?
Sc3 C1 C2 123.9(7) 1_565 8_455 ?
Sc4 C1 C2 124.2(7) 1_565 8_455 ?
Sc2 C1 C2 43.5(3) 3_455 8_455 ?
Sc1 C1 C2 43.7(3) . 8_455 ?
C1 C1 C2 114.54(6) 6_575 8_455 ?
C2 C1 C2 24.51(13) 3_455 8_455 ?
C2 C1 C2 90.1(6) 4_556 8_455 ?
C2 C1 C2 90.2(6) 4 8_455 ?
Os C1 C2 37.31(8) 3_445 8_455 ?
Sc3 C1 C2 81.1(3) . 8_455 ?
Sc4 C1 C2 81.5(3) . 8_455 ?
C1 C1 C2 102.98(8) 6_565 6_565 ?
Os C1 C2 118.6(4) 3_455 6_565 ?
Sc4 C1 C2 42.08(12) 7_556 6_565 ?
Sc3 C1 C2 41.6(3) 1_565 6_565 ?
Sc4 C1 C2 84.7(2) 1_565 6_565 ?
Sc2 C1 C2 162.7(7) 3_455 6_565 ?
Sc1 C1 C2 107.6(8) . 6_565 ?
C1 C1 C2 77.02(9) 6_575 6_565 ?
C2 C1 C2 148.5(10) 3_455 6_565 ?
C2 C1 C2 118.0(5) 4_556 6_565 ?
C2 C1 C2 61.6(5) 4 6_565 ?
Os C1 C2 127.7(4) 3_445 6_565 ?
Sc3 C1 C2 77.3(3) . 6_565 ?
Sc4 C1 C2 103.01(15) . 6_565 ?
C2 C1 C2 150.3(10) 8_455 6_565 ?
C1 C1 C1 102.93(13) 6_565 7_566 ?
Os C1 C1 116.5(4) 3_455 7_566 ?
Sc4 C1 C1 42.40(13) 7_556 7_566 ?
Sc3 C1 C1 85.0(3) 1_565 7_566 ?
Sc4 C1 C1 41.2(3) 1_565 7_566 ?
Sc2 C1 C1 107.7(8) 3_455 7_566 ?
Sc1 C1 C1 162.5(7) . 7_566 ?
C1 C1 C1 77.07(14) 6_575 7_566 ?
C2 C1 C1 148.6(10) 3_455 7_566 ?
C2 C1 C1 61.7(5) 4_556 7_566 ?
C2 C1 C1 117.9(5) 4 7_566 ?
Os C1 C1 126.1(4) 3_445 7_566 ?
Sc3 C1 C1 103.2(2) . 7_566 ?
Sc4 C1 C1 76.9(3) . 7_566 ?
C2 C1 C1 150.3(10) 8_455 7_566 ?
C2 C1 C1 56.31(12) 6_565 7_566 ?
C1 C1 C2 66.35(6) 6_565 7_556 ?
Os C1 C2 104.2(4) 3_455 7_556 ?
Sc4 C1 C2 82.9(4) 7_556 7_556 ?
Sc3 C1 C2 153.6(3) 1_565 7_556 ?
Sc4 C1 C2 67.2(3) 1_565 7_556 ?
Sc2 C1 C2 41.4(3) 3_455 7_556 ?
Sc1 C1 C2 120.9(3) . 7_556 ?
C1 C1 C2 113.65(6) 6_575 7_556 ?
C2 C1 C2 90.1(6) 3_455 7_556 ?
C2 C1 C2 23.62(13) 4_556 7_556 ?
C2 C1 C2 156.33(13) 4 7_556 ?
Os C1 C2 68.1(3) 3_445 7_556 ?
Sc3 C1 C2 95.4(3) . 7_556 ?
Sc4 C1 C2 38.8(3) . 7_556 ?
C2 C1 C2 80.5(5) 8_455 7_556 ?
C2 C1 C2 121.4(4) 6_565 7_556 ?
C1 C1 C2 69.9(4) 7_566 7_556 ?
C1 C1 C2 66.44(6) 6_565 7 ?
Os C1 C2 108.1(4) 3_455 7 ?
Sc4 C1 C2 82.4(4) 7_556 7 ?
Sc3 C1 C2 67.2(3) 1_565 7 ?
Sc4 C1 C2 153.3(3) 1_565 7 ?
Sc2 C1 C2 120.9(3) 3_455 7 ?
Sc1 C1 C2 41.3(3) . 7 ?
C1 C1 C2 113.56(6) 6_575 7 ?
C2 C1 C2 90.2(6) 3_455 7 ?
C2 C1 C2 156.41(13) 4_556 7 ?
C2 C1 C2 23.54(13) 4 7 ?
Os C1 C2 70.8(3) 3_445 7 ?
Sc3 C1 C2 39.0(3) . 7 ?
Sc4 C1 C2 95.6(3) . 7 ?
C2 C1 C2 80.6(5) 8_455 7 ?
C2 C1 C2 69.8(5) 6_565 7 ?
C1 C1 C2 121.2(5) 7_566 7 ?
C2 C1 C2 132.79(10) 7_556 7 ?
C1 C1 Os 112.78(10) 6_565 7_566 ?
Os C1 Os 53.9(3) 3_455 7_566 ?
Sc4 C1 Os 120.6(5) 7_556 7_566 ?
Sc3 C1 Os 117.5(2) 1_565 7_566 ?
Sc4 C1 Os 46.2(2) 1_565 7_566 ?
Sc2 C1 Os 43.9(2) 3_455 7_566 ?
Sc1 C1 Os 115.0(2) . 7_566 ?
C1 C1 Os 67.22(10) 6_575 7_566 ?
C2 C1 Os 66.1(5) 3_455 7_566 ?
C2 C1 Os 34.20(16) 4_556 7_566 ?
C2 C1 Os 146.1(2) 4 7_566 ?
Os C1 Os 97.5(3) 3_445 7_566 ?
Sc3 C1 Os 144.3(3) . 7_566 ?
Sc4 C1 Os 91.4(4) . 7_566 ?
C2 C1 Os 78.0(4) 8_455 7_566 ?
C2 C1 Os 130.5(4) 6_565 7_566 ?
C1 C1 Os 82.4(5) 7_566 7_566 ?
C2 C1 Os 52.95(15) 7_556 7_566 ?
C2 C1 Os 156.3(2) 7 7_566 ?
C1 C1 Os 111.95(9) 6_565 7_565 ?
Os C1 Os 59.3(3) 3_455 7_565 ?
Sc4 C1 Os 118.9(5) 7_556 7_565 ?
Sc3 C1 Os 45.4(2) 1_565 7_565 ?
Sc4 C1 Os 118.7(2) 1_565 7_565 ?
Sc2 C1 Os 115.8(2) 3_455 7_565 ?
Sc1 C1 Os 43.5(2) . 7_565 ?
C1 C1 Os 68.05(9) 6_575 7_565 ?
C2 C1 Os 67.1(5) 3_455 7_565 ?
C2 C1 Os 147.4(2) 4_556 7_565 ?
C2 C1 Os 32.87(15) 4 7_565 ?
Os C1 Os 99.5(3) 3_445 7_565 ?
Sc3 C1 Os 90.2(4) . 7_565 ?
Sc4 C1 Os 143.8(3) . 7_565 ?
C2 C1 Os 78.5(4) 8_455 7_565 ?
C2 C1 Os 81.4(5) 6_565 7_565 ?
C1 C1 Os 130.2(4) 7_566 7_565 ?
C2 C1 Os 157.2(2) 7_556 7_565 ?
C2 C1 Os 51.64(14) 7 7_565 ?
Os C1 Os 113.23(10) 7_566 7_565 ?
C1 C1 Sc3 79.71(6) 6_565 7_556 ?
Os C1 Sc3 119.5(5) 3_455 7_556 ?
Sc4 C1 Sc3 54.9(3) 7_556 7_556 ?
Sc3 C1 Sc3 120.5(2) 1_565 7_556 ?
Sc4 C1 Sc3 50.3(3) 1_565 7_556 ?
Sc2 C1 Sc3 75.4(4) 3_455 7_556 ?
Sc1 C1 Sc3 150.6(2) . 7_556 ?
C1 C1 Sc3 100.29(6) 6_575 7_556 ?
C2 C1 Sc3 123.4(7) 3_455 7_556 ?
C2 C1 Sc3 35.23(17) 4_556 7_556 ?
C2 C1 Sc3 144.4(2) 4 7_556 ?
Os C1 Sc3 94.8(3) 3_445 7_556 ?
Sc3 C1 Sc3 96.63(17) . 7_556 ?
Sc4 C1 Sc3 48.31(17) . 7_556 ?
C2 C1 Sc3 115.3(6) 8_455 7_556 ?
C2 C1 Sc3 87.5(3) 6_565 7_556 ?
C1 C1 Sc3 35.5(3) 7_566 7_556 ?
C2 C1 Sc3 34.93(13) 7_556 7_556 ?
C2 C1 Sc3 132.38(19) 7 7_556 ?
Os C1 Sc3 67.5(3) 7_566 7_556 ?
Os C1 Sc3 165.39(13) 7_565 7_556 ?
C1 C1 Sc3 79.74(6) 6_565 7 ?
Os C1 Sc3 123.3(5) 3_455 7 ?
Sc4 C1 Sc3 54.4(3) 7_556 7 ?
Sc3 C1 Sc3 50.7(3) 1_565 7 ?
Sc4 C1 Sc3 120.2(2) 1_565 7 ?
Sc2 C1 Sc3 150.5(2) 3_455 7 ?
Sc1 C1 Sc3 75.2(4) . 7 ?
C1 C1 Sc3 100.26(6) 6_575 7 ?
C2 C1 Sc3 123.3(7) 3_455 7 ?
C2 C1 Sc3 144.5(2) 4_556 7 ?
C2 C1 Sc3 35.09(17) 4 7 ?
Os C1 Sc3 97.0(3) 3_445 7 ?
Sc3 C1 Sc3 48.69(18) . 7 ?
Sc4 C1 Sc3 96.62(17) . 7 ?
C2 C1 Sc3 115.2(6) 8_455 7 ?
C2 C1 Sc3 35.5(3) 6_565 7 ?
C1 C1 Sc3 87.5(4) 7_566 7 ?
C2 C1 Sc3 132.44(18) 7_556 7 ?
C2 C1 Sc3 34.80(14) 7 7 ?
Os C1 Sc3 165.37(11) 7_566 7 ?
Os C1 Sc3 66.1(3) 7_565 7 ?
Sc3 C1 Sc3 109.31(11) 7_556 7 ?
C1 C1 C2 123.21(15) 6_565 1_565 ?
Os C1 C2 99.6(2) 3_455 1_565 ?
Sc4 C1 C2 58.22(13) 7_556 1_565 ?
Sc3 C1 C2 29.7(2) 1_565 1_565 ?
Sc4 C1 C2 72.3(2) 1_565 1_565 ?
Sc2 C1 C2 158.0(6) 3_455 1_565 ?
Sc1 C1 C2 111.5(7) . 1_565 ?
C1 C1 C2 56.79(15) 6_575 1_565 ?
C2 C1 C2 137.1(6) 3_455 1_565 ?
C2 C1 C2 113.8(5) 4_556 1_565 ?
C2 C1 C2 65.9(5) 4 1_565 ?
Os C1 C2 146.9(5) 3_445 1_565 ?
Sc3 C1 C2 96.5(4) . 1_565 ?
Sc4 C1 C2 119.64(15) . 1_565 ?
C2 C1 C2 153.3(9) 8_455 1_565 ?
C2 C1 C2 20.23(12) 6_565 1_565 ?
C1 C1 C2 56.25(12) 7_566 1_565 ?
C2 C1 C2 126.1(4) 7_556 1_565 ?
C2 C1 C2 81.1(4) 7 1_565 ?
Os C1 C2 114.8(3) 7_566 1_565 ?
Os C1 C2 74.9(4) 7_565 1_565 ?
Sc3 C1 C2 91.5(3) 7_556 1_565 ?
Sc3 C1 C2 50.5(3) 7 1_565 ?
C1 C1 C2 56.76(15) 6_565 . ?
Os C1 C2 157.2(8) 3_455 . ?
Sc4 C1 C2 29.78(12) 7_556 . ?
Sc3 C1 C2 80.3(4) 1_565 . ?
Sc4 C1 C2 113.0(2) 1_565 . ?
Sc2 C1 C2 126.6(3) 3_455 . ?
Sc1 C1 C2 92.0(5) . . ?
C1 C1 C2 123.24(15) 6_575 . ?
C2 C1 C2 137.0(6) 3_455 . ?
C2 C1 C2 113.8(4) 4_556 . ?
C2 C1 C2 65.9(5) 4 . ?
Os C1 C2 82.62(14) 3_445 . ?
Sc3 C1 C2 34.94(15) . . ?
Sc4 C1 C2 64.14(19) . . ?
C2 C1 C2 116.0(4) 8_455 . ?
C2 C1 C2 46.2(2) 6_565 . ?
C1 C1 C2 71.93(12) 7_566 . ?
C2 C1 C2 98.6(4) 7_556 . ?
C2 C1 C2 53.6(4) 7 . ?
Os C1 C2 147.6(6) 7_566 . ?
Os C1 C2 98.6(6) 7_565 . ?
Sc3 C1 C2 80.2(3) 7_556 . ?
Sc3 C1 C2 33.8(3) 7 . ?
C2 C1 C2 66.5(3) 1_565 . ?
C1 C1 C1 56.83(14) 6_565 4_546 ?
Os C1 C1 153.2(8) 3_455 4_546 ?
Sc4 C1 C1 30.16(12) 7_556 4_546 ?
Sc3 C1 C1 113.4(3) 1_565 4_546 ?
Sc4 C1 C1 79.8(4) 1_565 4_546 ?
Sc2 C1 C1 92.2(5) 3_455 4_546 ?
Sc1 C1 C1 126.6(3) . 4_546 ?
C1 C1 C1 123.17(13) 6_575 4_546 ?
C2 C1 C1 137.1(6) 3_455 4_546 ?
C2 C1 C1 66.0(4) 4_556 4_546 ?
C2 C1 C1 113.7(5) 4 4_546 ?
Os C1 C1 81.62(11) 3_445 4_546 ?
Sc3 C1 C1 64.31(17) . 4_546 ?
Sc4 C1 C1 34.65(13) . 4_546 ?
C2 C1 C1 116.1(4) 8_455 4_546 ?
C2 C1 C1 71.92(12) 6_565 4_546 ?
C1 C1 C1 46.1(2) 7_566 4_546 ?
C2 C1 C1 53.7(4) 7_556 4_546 ?
C2 C1 C1 98.6(4) 7 4_546 ?
Os C1 C1 100.0(6) 7_566 4_546 ?
Os C1 C1 146.2(6) 7_565 4_546 ?
Sc3 C1 C1 33.8(3) 7_556 4_546 ?
Sc3 C1 C1 80.2(3) 7 4_546 ?
C2 C1 C1 85.85(13) 1_565 4_546 ?
C2 C1 C1 47.80(9) . 4_546 ?
C1 C1 C1 123.17(13) 6_565 4_556 ?
Os C1 C1 98.0(2) 3_455 4_556 ?
Sc4 C1 C1 58.42(16) 7_556 4_556 ?
Sc3 C1 C1 72.46(19) 1_565 4_556 ?
Sc4 C1 C1 29.40(17) 1_565 4_556 ?
Sc2 C1 C1 111.7(7) 3_455 4_556 ?
Sc1 C1 C1 157.8(7) . 4_556 ?
C1 C1 C1 56.83(13) 6_575 4_556 ?
C2 C1 C1 137.1(6) 3_455 4_556 ?
C2 C1 C1 66.0(4) 4_556 4_556 ?
C2 C1 C1 113.7(5) 4 4_556 ?
Os C1 C1 144.9(5) 3_445 4_556 ?
Sc3 C1 C1 119.92(19) . 4_556 ?
Sc4 C1 C1 96.1(4) . 4_556 ?
C2 C1 C1 153.3(9) 8_455 4_556 ?
C2 C1 C1 56.21(12) 6_565 4_556 ?
C1 C1 C1 20.24(14) 7_566 4_556 ?
C2 C1 C1 81.2(4) 7_556 4_556 ?
C2 C1 C1 126.0(4) 7 4_556 ?
Os C1 C1 75.5(4) 7_566 4_556 ?
Os C1 C1 115.0(3) 7_565 4_556 ?
Sc3 C1 C1 50.5(3) 7_556 4_556 ?
Sc3 C1 C1 91.4(3) 7 4_556 ?
C2 C1 C1 47.81(9) 1_565 4_556 ?
C2 C1 C1 85.88(13) . 4_556 ?
C1 C1 C1 66.3(3) 4_546 4_556 ?
C1 C1 Sc4 149.45(6) 6_565 7_566 ?
Os C1 Sc4 76.95(10) 3_455 7_566 ?
Sc4 C1 Sc4 77.61(11) 7_556 7_566 ?
Sc3 C1 Sc4 44.35(16) 1_565 7_566 ?
Sc4 C1 Sc4 44.64(17) 1_565 7_566 ?
Sc2 C1 Sc4 126.6(4) 3_455 7_566 ?
Sc1 C1 Sc4 126.3(4) . 7_566 ?
C1 C1 Sc4 30.55(6) 6_575 7_566 ?
C2 C1 Sc4 120.57(15) 3_455 7_566 ?
C2 C1 Sc4 90.1(3) 4_556 7_566 ?
C2 C1 Sc4 89.8(3) 4 7_566 ?
Os C1 Sc4 177.3(3) 3_445 7_566 ?
Sc3 C1 Sc4 128.4(3) . 7_566 ?
Sc4 C1 Sc4 128.2(2) . 7_566 ?
C2 C1 Sc4 145.08(10) 8_455 7_566 ?
C2 C1 Sc4 51.10(10) 6_565 7_566 ?
C1 C1 Sc4 51.32(13) 7_566 7_566 ?
C2 C1 Sc4 110.3(2) 7_556 7_566 ?
C2 C1 Sc4 109.9(2) 7 7_566 ?
Os C1 Sc4 82.79(18) 7_566 7_566 ?
Os C1 Sc4 82.76(18) 7_565 7_566 ?
Sc3 C1 Sc4 82.88(17) 7_556 7_566 ?
Sc3 C1 Sc4 82.63(18) 7 7_566 ?
C2 C1 Sc4 32.36(16) 1_565 7_566 ?
C2 C1 Sc4 95.70(15) . 7_566 ?
C1 C1 Sc4 95.73(16) 4_546 7_566 ?
C1 C1 Sc4 32.60(14) 4_556 7_566 ?
C1 C1 C2 133.60(5) 6_565 8_465 ?
Os C1 C2 2.04(7) 3_455 8_465 ?
Sc4 C1 C2 154.56(12) 7_556 8_465 ?
Sc3 C1 C2 78.0(3) 1_565 8_465 ?
Sc4 C1 C2 78.5(3) 1_565 8_465 ?
Sc2 C1 C2 74.4(3) 3_455 8_465 ?
Sc1 C1 C2 74.5(3) . 8_465 ?
C1 C1 C2 46.40(5) 6_575 8_465 ?
C2 C1 C2 43.63(13) 3_455 8_465 ?
C2 C1 C2 90.1(5) 4_556 8_465 ?
C2 C1 C2 90.2(5) 4 8_465 ?
Os C1 C2 105.43(10) 3_445 8_465 ?
Sc3 C1 C2 138.2(5) . 8_465 ?
Sc4 C1 C2 138.4(5) . 8_465 ?
C2 C1 C2 68.14(7) 8_455 8_465 ?
C2 C1 C2 117.5(4) 6_565 8_465 ?
C1 C1 C2 117.6(4) 7_566 8_465 ?
C2 C1 C2 106.2(4) 7_556 8_465 ?
C2 C1 C2 106.2(4) 7 8_465 ?
Os C1 C2 55.9(3) 7_566 8_465 ?
Os C1 C2 57.3(3) 7_565 8_465 ?
Sc3 C1 C2 121.5(5) 7_556 8_465 ?
Sc3 C1 C2 121.4(5) 7 8_465 ?
C2 C1 C2 98.8(2) 1_565 8_465 ?
C2 C1 C2 155.2(8) . 8_465 ?
C1 C1 C2 155.2(8) 4_546 8_465 ?
C1 C1 C2 98.8(2) 4_556 8_465 ?
Sc4 C1 C2 76.95(7) 7_566 8_465 ?
C1 C1 Sc2 148.57(14) 6_565 3_465 ?
Os C1 Sc2 30.41(18) 3_455 3_465 ?
Sc4 C1 Sc2 127.6(3) 7_556 3_465 ?
Sc3 C1 Sc2 80.45(12) 1_565 3_465 ?
Sc4 C1 Sc2 46.66(11) 1_565 3_465 ?
Sc2 C1 Sc2 76.1(2) 3_455 3_465 ?
Sc1 C1 Sc2 106.30(14) . 3_465 ?
C1 C1 Sc2 31.43(14) 6_575 3_465 ?
C2 C1 Sc2 68.9(2) 3_455 3_465 ?
C2 C1 Sc2 67.9(2) 4_556 3_465 ?
C2 C1 Sc2 112.2(2) 4 3_465 ?
Os C1 Sc2 125.0(2) 3_445 3_465 ?
Sc3 C1 Sc2 170.1(3) . 3_465 ?
Sc4 C1 Sc2 128.7(4) . 3_465 ?
C2 C1 Sc2 91.5(2) 8_455 3_465 ?
C2 C1 Sc2 107.07(10) 6_565 3_465 ?
C1 C1 Sc2 86.5(3) 7_566 3_465 ?
C2 C1 Sc2 89.9(2) 7_556 3_465 ?
C2 C1 Sc2 133.5(2) 7 3_465 ?
Os C1 Sc2 37.95(9) 7_566 3_465 ?
Os C1 Sc2 81.81(10) 7_565 3_465 ?
Sc3 C1 Sc2 92.5(3) 7_556 3_465 ?
Sc3 C1 Sc2 131.1(2) 7 3_465 ?
C2 C1 Sc2 87.09(14) 1_565 3_465 ?
C2 C1 Sc2 152.15(12) . 3_465 ?
C1 C1 Sc2 125.3(5) 4_546 3_465 ?
C1 C1 Sc2 69.19(19) 4_556 3_465 ?
Sc4 C1 Sc2 56.59(7) 7_566 3_465 ?
C2 C1 Sc2 31.85(19) 8_465 3_465 ?
C2 C2 Os 133.56(11) 6 . ?
C2 C2 Sc3 71.99(9) 6 . ?
Os C2 Sc3 154.3(2) . . ?
C2 C2 Sc4 129.8(3) 6 7_556 ?
Os C2 Sc4 76.8(3) . 7_556 ?
Sc3 C2 Sc4 83.4(3) . 7_556 ?
C2 C2 Sc3 129.6(3) 6 7 ?
Os C2 Sc3 79.3(3) . 7 ?
Sc3 C2 Sc3 84.1(3) . 7 ?
Sc4 C2 Sc3 88.75(13) 7_556 7 ?
C2 C2 Sc2 72.50(13) 6 . ?
Os C2 Sc2 72.8(3) . . ?
Sc3 C2 Sc2 122.4(5) . . ?
Sc4 C2 Sc2 86.1(5) 7_556 . ?
Sc3 C2 Sc2 152.0(2) 7 . ?
C2 C2 Sc1 72.55(12) 6 3_545 ?
Os C2 Sc1 75.7(3) . 3_545 ?
Sc3 C2 Sc1 122.4(5) . 3_545 ?
Sc4 C2 Sc1 152.5(2) 7_556 3_545 ?
Sc3 C2 Sc1 85.1(5) 7 3_545 ?
Sc2 C2 Sc1 86.94(14) . 3_545 ?
C2 C2 C2 179.998(9) 6 6_565 ?
Os C2 C2 46.44(11) . 6_565 ?
Sc3 C2 C2 108.01(9) . 6_565 ?
Sc4 C2 C2 50.2(3) 7_556 6_565 ?
Sc3 C2 C2 50.4(3) 7 6_565 ?
Sc2 C2 C2 107.50(13) . 6_565 ?
Sc1 C2 C2 107.45(13) 3_545 6_565 ?
C2 C2 C1 90.03(12) 6 3_545 ?
Os C2 C1 43.60(11) . 3_545 ?
Sc3 C2 C1 162.0(2) . 3_545 ?
Sc4 C2 C1 109.1(6) 7_556 3_545 ?
Sc3 C2 C1 108.3(6) 7 3_545 ?
Sc2 C2 C1 48.6(3) . 3_545 ?
Sc1 C2 C1 48.7(3) 3_545 3_545 ?
C2 C2 C1 89.97(12) 6_565 3_545 ?
C2 C2 C1 90.03(11) 6 4_546 ?
Os C2 C1 87.8(5) . 4_546 ?
Sc3 C2 C1 90.1(5) . 4_546 ?
Sc4 C2 C1 46.0(3) 7_556 4_546 ?
Sc3 C2 C1 134.8(4) 7 4_546 ?
Sc2 C2 C1 46.4(3) . 4_546 ?
Sc1 C2 C1 133.4(4) 3_545 4_546 ?
C2 C2 C1 89.97(11) 6_565 4_546 ?
C1 C2 C1 89.9(6) 3_545 4_546 ?
C2 C2 C1 90.02(11) 6 4_545 ?
Os C2 C1 91.9(5) . 4_545 ?
Sc3 C2 C1 90.2(5) . 4_545 ?
Sc4 C2 C1 134.1(4) 7_556 4_545 ?
Sc3 C2 C1 45.4(3) 7 4_545 ?
Sc2 C2 C1 133.2(4) . 4_545 ?
Sc1 C2 C1 46.3(3) 3_545 4_545 ?
C2 C2 C1 89.97(11) 6_565 4_545 ?
C1 C2 C1 89.8(6) 3_545 4_545 ?
C1 C2 C1 179.6(3) 4_546 4_545 ?
C2 C2 Os 28.25(8) 6 1_545 ?
Os C2 Os 105.31(16) . 1_545 ?
Sc3 C2 Os 100.21(12) . 1_545 ?
Sc4 C2 Os 134.6(6) 7_556 1_545 ?
Sc3 C2 Os 136.6(6) 7 1_545 ?
Sc2 C2 Os 53.61(9) . 1_545 ?
Sc1 C2 Os 55.92(9) 3_545 1_545 ?
C2 C2 Os 151.75(8) 6_565 1_545 ?
C1 C2 Os 61.81(12) 3_545 1_545 ?
C1 C2 Os 88.6(3) 4_546 1_545 ?
C1 C2 Os 91.2(3) 4_545 1_545 ?
C2 C2 Sc4 31.5(2) 6 7_546 ?
Os C2 Sc4 137.1(5) . 7_546 ?
Sc3 C2 Sc4 61.59(19) . 7_546 ?
Sc4 C2 Sc4 98.2(5) 7_556 7_546 ?
Sc3 C2 Sc4 143.7(3) 7 7_546 ?
Sc2 C2 Sc4 64.3(2) . 7_546 ?
Sc1 C2 Sc4 102.56(13) 3_545 7_546 ?
C2 C2 Sc4 148.5(2) 6_565 7_546 ?
C1 C2 Sc4 102.9(4) 3_545 7_546 ?
C1 C2 Sc4 61.8(3) 4_546 7_546 ?
C1 C2 Sc4 118.3(3) 4_545 7_546 ?
Os C2 Sc4 48.98(9) 1_545 7_546 ?
C2 C2 Sc3 31.7(2) 6 7_545 ?
Os C2 Sc3 139.3(5) . 7_545 ?
Sc3 C2 Sc3 62.17(19) . 7_545 ?
Sc4 C2 Sc3 143.9(3) 7_556 7_545 ?
Sc3 C2 Sc3 97.9(5) 7 7_545 ?
Sc2 C2 Sc3 102.47(13) . 7_545 ?
Sc1 C2 Sc3 63.7(2) 3_545 7_545 ?
C2 C2 Sc3 148.3(2) 6_565 7_545 ?
C1 C2 Sc3 102.4(4) 3_545 7_545 ?
C1 C2 Sc3 118.7(3) 4_546 7_545 ?
C1 C2 Sc3 61.4(3) 4_545 7_545 ?
Os C2 Sc3 50.44(9) 1_545 7_545 ?
Sc4 C2 Sc3 56.91(7) 7_546 7_545 ?
C2 C2 C1 65.46(6) 6 8 ?
Os C2 C1 68.14(12) . 8 ?
Sc3 C2 C1 137.46(13) . 8 ?
Sc4 C2 C1 124.3(7) 7_556 8 ?
Sc3 C2 C1 123.4(7) 7 8 ?
Sc2 C2 C1 43.4(3) . 8 ?
Sc1 C2 C1 43.5(3) 3_545 8 ?
C2 C2 C1 114.54(6) 6_565 8 ?
C1 C2 C1 24.56(13) 3_545 8 ?
C1 C2 C1 89.9(6) 4_546 8 ?
C1 C2 C1 89.8(6) 4_545 8 ?
Os C2 C1 37.26(8) 1_545 8 ?
Sc4 C2 C1 81.3(3) 7_546 8 ?
Sc3 C2 C1 80.9(3) 7_545 8 ?
C2 C2 C2 103.02(14) 6 7 ?
Os C2 C2 118.5(4) . 7 ?
Sc3 C2 C2 42.42(12) . 7 ?
Sc4 C2 C2 84.8(3) 7_556 7 ?
Sc3 C2 C2 41.7(3) 7 7 ?
Sc2 C2 C2 163.2(7) . 7 ?
Sc1 C2 C2 107.5(8) 3_545 7 ?
C2 C2 C2 76.98(14) 6_565 7 ?
C1 C2 C2 148.2(10) 3_545 7 ?
C1 C2 C2 118.6(5) 4_546 7 ?
C1 C2 C2 61.7(5) 4_545 7 ?
Os C2 C2 127.7(4) 1_545 7 ?
Sc4 C2 C2 103.2(2) 7_546 7 ?
Sc3 C2 C2 77.3(3) 7_545 7 ?
C1 C2 C2 150.1(10) 8 7 ?
C2 C2 C1 102.98(9) 6 6_565 ?
Os C2 C1 116.4(4) . 6_565 ?
Sc3 C2 C1 42.16(12) . 6_565 ?
Sc4 C2 C1 41.3(3) 7_556 6_565 ?
Sc3 C2 C1 85.5(2) 7 6_565 ?
Sc2 C2 C1 107.8(8) . 6_565 ?
Sc1 C2 C1 162.8(7) 3_545 6_565 ?
C2 C2 C1 77.02(8) 6_565 6_565 ?
C1 C2 C1 148.5(10) 3_545 6_565 ?
C1 C2 C1 62.0(5) 4_546 6_565 ?
C1 C2 C1 118.4(5) 4_545 6_565 ?
Os C2 C1 126.1(4) 1_545 6_565 ?
Sc4 C2 C1 77.2(3) 7_546 6_565 ?
Sc3 C2 C1 103.58(15) 7_545 6_565 ?
C1 C2 C1 150.3(10) 8 6_565 ?
C2 C2 C1 56.66(12) 7 6_565 ?
C2 C2 C1 66.35(6) 6 7_556 ?
Os C2 C1 104.0(5) . 7_556 ?
Sc3 C2 C1 83.0(4) . 7_556 ?
Sc4 C2 C1 67.7(3) 7_556 7_556 ?
Sc3 C2 C1 154.3(3) 7 7_556 ?
Sc2 C2 C1 41.2(3) . 7_556 ?
Sc1 C2 C1 120.6(3) 3_545 7_556 ?
C2 C2 C1 113.65(6) 6_565 7_556 ?
C1 C2 C1 89.9(6) 3_545 7_556 ?
C1 C2 C1 23.67(13) 4_546 7_556 ?
C1 C2 C1 156.38(13) 4_545 7_556 ?
Os C2 C1 67.9(3) 1_545 7_556 ?
Sc4 C2 C1 39.2(3) 7_546 7_556 ?
Sc3 C2 C1 95.7(3) 7_545 7_556 ?
C1 C2 C1 80.3(5) 8 7_556 ?
C2 C2 C1 122.0(5) 7 7_556 ?
C1 C2 C1 70.1(5) 6_565 7_556 ?
C2 C2 C1 66.44(6) 6 7 ?
Os C2 C1 107.8(4) . 7 ?
Sc3 C2 C1 83.1(4) . 7 ?
Sc4 C2 C1 153.4(3) 7_556 7 ?
Sc3 C2 C1 67.1(3) 7 7 ?
Sc2 C2 C1 120.5(3) . 7 ?
Sc1 C2 C1 41.1(3) 3_545 7 ?
C2 C2 C1 113.56(6) 6_565 7 ?
C1 C2 C1 89.8(6) 3_545 7 ?
C1 C2 C1 156.46(13) 4_546 7 ?
C1 C2 C1 23.59(13) 4_545 7 ?
Os C2 C1 70.6(3) 1_545 7 ?
Sc4 C2 C1 95.4(3) 7_546 7 ?
Sc3 C2 C1 38.8(3) 7_545 7 ?
C1 C2 C1 80.3(5) 8 7 ?
C2 C2 C1 69.9(5) 7 7 ?
C1 C2 C1 121.7(5) 6_565 7 ?
C1 C2 C1 132.79(10) 7_556 7 ?
C2 C2 Os 112.77(10) 6 5_666 ?
Os C2 Os 53.7(3) . 5_666 ?
Sc3 C2 Os 120.5(5) . 5_666 ?
Sc4 C2 Os 46.5(3) 7_556 5_666 ?
Sc3 C2 Os 117.6(2) 7 5_666 ?
Sc2 C2 Os 43.8(2) . 5_666 ?
Sc1 C2 Os 114.6(2) 3_545 5_666 ?
C2 C2 Os 67.24(10) 6_565 5_666 ?
C1 C2 Os 65.9(5) 3_545 5_666 ?
C1 C2 Os 34.09(17) 4_546 5_666 ?
C1 C2 Os 145.6(2) 4_545 5_666 ?
Os C2 Os 97.4(3) 1_545 5_666 ?
Sc4 C2 Os 91.7(4) 7_546 5_666 ?
Sc3 C2 Os 144.4(3) 7_545 5_666 ?
C1 C2 Os 77.9(4) 8 5_666 ?
C2 C2 Os 130.8(4) 7 5_666 ?
C1 C2 Os 82.5(5) 6_565 5_666 ?
C1 C2 Os 52.90(16) 7_556 5_666 ?
C1 C2 Os 155.7(2) 7 5_666 ?
C2 C2 Sc4 79.68(7) 6 1_554 ?
Os C2 Sc4 123.1(6) . 1_554 ?
Sc3 C2 Sc4 55.1(3) . 1_554 ?
Sc4 C2 Sc4 120.4(2) 7_556 1_554 ?
Sc3 C2 Sc4 50.7(3) 7 1_554 ?
Sc2 C2 Sc4 150.4(2) . 1_554 ?
Sc1 C2 Sc4 75.0(4) 3_545 1_554 ?
C2 C2 Sc4 100.32(6) 6_565 1_554 ?
C1 C2 Sc4 123.0(7) 3_545 1_554 ?
C1 C2 Sc4 145.2(2) 4_546 1_554 ?
C1 C2 Sc4 35.17(18) 4_545 1_554 ?
Os C2 Sc4 96.8(3) 1_545 1_554 ?
Sc4 C2 Sc4 96.53(18) 7_546 1_554 ?
Sc3 C2 Sc4 48.52(18) 7_545 1_554 ?
C1 C2 Sc4 114.9(6) 8 1_554 ?
C2 C2 Sc4 35.6(3) 7 1_554 ?
C1 C2 Sc4 87.9(3) 6_565 1_554 ?
C1 C2 Sc4 132.86(18) 7_556 1_554 ?
C1 C2 Sc4 34.81(14) 7 1_554 ?
Os C2 Sc4 165.72(12) 5_666 1_554 ?
C2 C2 Sc4 79.71(6) 6 . ?
Os C2 Sc4 119.2(6) . . ?
Sc3 C2 Sc4 55.1(3) . . ?
Sc4 C2 Sc4 50.7(3) 7_556 . ?
Sc3 C2 Sc4 121.3(2) 7 . ?
Sc2 C2 Sc4 75.1(4) . . ?
Sc1 C2 Sc4 150.5(2) 3_545 . ?
C2 C2 Sc4 100.29(6) 6_565 . ?
C1 C2 Sc4 122.9(7) 3_545 . ?
C1 C2 Sc4 35.07(17) 4_546 . ?
C1 C2 Sc4 145.3(2) 4_545 . ?
Os C2 Sc4 94.6(3) 1_545 . ?
Sc4 C2 Sc4 48.58(18) 7_546 . ?
Sc3 C2 Sc4 97.16(17) 7_545 . ?
C1 C2 Sc4 114.9(6) 8 . ?
C2 C2 Sc4 88.2(4) 7 . ?
C1 C2 Sc4 35.8(3) 6_565 . ?
C1 C2 Sc4 34.77(13) 7_556 . ?
C1 C2 Sc4 133.00(18) 7 . ?
Os C2 Sc4 67.2(3) 5_666 . ?
Sc4 C2 Sc4 110.13(11) 1_554 . ?
C2 C2 Os 111.92(10) 6 5_665 ?
Os C2 Os 59.1(3) . 5_665 ?
Sc3 C2 Os 119.4(5) . 5_665 ?
Sc4 C2 Os 118.3(2) 7_556 5_665 ?
Sc3 C2 Os 45.2(3) 7 5_665 ?
Sc2 C2 Os 115.4(2) . 5_665 ?
Sc1 C2 Os 43.4(2) 3_545 5_665 ?
C2 C2 Os 68.08(10) 6_565 5_665 ?
C1 C2 Os 66.7(5) 3_545 5_665 ?
C1 C2 Os 147.0(2) 4_546 5_665 ?
C1 C2 Os 32.73(15) 4_545 5_665 ?
Os C2 Os 99.3(3) 1_545 5_665 ?
Sc4 C2 Os 143.5(3) 7_546 5_665 ?
Sc3 C2 Os 90.0(4) 7_545 5_665 ?
C1 C2 Os 78.2(4) 8 5_665 ?
C2 C2 Os 81.4(5) 7 5_665 ?
C1 C2 Os 130.5(4) 6_565 5_665 ?
C1 C2 Os 156.6(2) 7_556 5_665 ?
C1 C2 Os 51.56(15) 7 5_665 ?
Os C2 Os 112.88(10) 5_666 5_665 ?
Sc4 C2 Os 66.0(3) 1_554 5_665 ?
Sc4 C2 Os 165.87(12) . 5_665 ?
C2 C2 C2 56.74(15) 6 4_545 ?
Os C2 C2 157.0(9) . 4_545 ?
Sc3 C2 C2 30.35(12) . 4_545 ?
Sc4 C2 C2 113.4(3) 7_556 4_545 ?
Sc3 C2 C2 80.3(5) 7 4_545 ?
Sc2 C2 C2 126.8(3) . 4_545 ?
Sc1 C2 C2 92.0(5) 3_545 4_545 ?
C2 C2 C2 123.26(14) 6_565 4_545 ?
C1 C2 C2 136.8(6) 3_545 4_545 ?
C1 C2 C2 114.3(5) 4_546 4_545 ?
C1 C2 C2 66.0(5) 4_545 4_545 ?
Os C2 C2 82.60(9) 1_545 4_545 ?
Sc4 C2 C2 64.12(17) 7_546 4_545 ?
Sc3 C2 C2 34.98(13) 7_545 4_545 ?
C1 C2 C2 115.8(4) 8 4_545 ?
C2 C2 C2 46.3(2) 7 4_545 ?
C1 C2 C2 72.24(12) 6_565 4_545 ?
C1 C2 C2 99.0(4) 7_556 4_545 ?
C1 C2 C2 53.7(4) 7 4_545 ?
Os C2 C2 148.0(6) 5_666 4_545 ?
Sc4 C2 C2 33.9(3) 1_554 4_545 ?
Sc4 C2 C2 80.9(3) . 4_545 ?
Os C2 C2 98.6(6) 5_665 4_545 ?
C2 C2 C2 123.26(14) 6 4 ?
Os C2 C2 99.5(2) . 4 ?
Sc3 C2 C2 58.41(17) . 4 ?
Sc4 C2 C2 72.22(19) 7_556 4 ?
Sc3 C2 C2 29.91(18) 7 4 ?
Sc2 C2 C2 158.2(7) . 4 ?
Sc1 C2 C2 111.4(7) 3_545 4 ?
C2 C2 C2 56.74(14) 6_565 4 ?
C1 C2 C2 136.8(6) 3_545 4 ?
C1 C2 C2 114.3(5) 4_546 4 ?
C1 C2 C2 66.0(5) 4_545 4 ?
Os C2 C2 146.9(5) 1_545 4 ?
Sc4 C2 C2 119.89(19) 7_546 4 ?
Sc3 C2 C2 96.5(4) 7_545 4 ?
C1 C2 C2 153.0(9) 8 4 ?
C2 C2 C2 20.24(14) 7 4 ?
C1 C2 C2 56.53(11) 6_565 4 ?
C1 C2 C2 126.6(4) 7_556 4 ?
C1 C2 C2 81.2(4) 7 4 ?
Os C2 C2 115.1(3) 5_666 4 ?
Sc4 C2 C2 50.7(3) 1_554 4 ?
Sc4 C2 C2 92.1(3) . 4 ?
Os C2 C2 74.9(4) 5_665 4 ?
C2 C2 C2 66.5(3) 4_545 4 ?
C2 C2 C1 56.79(15) 6 1_545 ?
Os C2 C1 153.2(9) . 1_545 ?
Sc3 C2 C1 30.07(11) . 1_545 ?
Sc4 C2 C1 80.1(4) 7_556 1_545 ?
Sc3 C2 C1 113.8(3) 7 1_545 ?
Sc2 C2 C1 92.3(5) . 1_545 ?
Sc1 C2 C1 126.7(3) 3_545 1_545 ?
C2 C2 C1 123.21(15) 6_565 1_545 ?
C1 C2 C1 137.1(6) 3_545 1_545 ?
C1 C2 C1 66.2(4) 4_546 1_545 ?
C1 C2 C1 114.1(5) 4_545 1_545 ?
Os C2 C1 81.61(15) 1_545 1_545 ?
Sc4 C2 C1 34.73(15) 7_546 1_545 ?
Sc3 C2 C1 64.63(19) 7_545 1_545 ?
C1 C2 C1 116.0(4) 8 1_545 ?
C2 C2 C1 72.24(13) 7 1_545 ?
C1 C2 C1 46.2(2) 6_565 1_545 ?
C1 C2 C1 53.9(4) 7_556 1_545 ?
C1 C2 C1 98.9(4) 7 1_545 ?
Os C2 C1 100.1(6) 5_666 1_545 ?
Sc4 C2 C1 80.6(3) 1_554 1_545 ?
Sc4 C2 C1 34.1(3) . 1_545 ?
Os C2 C1 146.5(6) 5_665 1_545 ?
C2 C2 C1 48.08(9) 4_545 1_545 ?
C2 C2 C1 86.14(13) 4 1_545 ?
C2 C2 C1 123.24(15) 6 . ?
Os C2 C1 97.9(3) . . ?
Sc3 C2 C1 58.24(13) . . ?
Sc4 C2 C1 29.28(19) 7_556 . ?
Sc3 C2 C1 72.9(2) 7 . ?
Sc2 C2 C1 111.7(7) . . ?
Sc1 C2 C1 157.9(7) 3_545 . ?
C2 C2 C1 56.76(15) 6_565 . ?
C1 C2 C1 137.0(6) 3_545 . ?
C1 C2 C1 66.2(4) 4_546 . ?
C1 C2 C1 114.1(5) 4_545 . ?
Os C2 C1 145.0(5) 1_545 . ?
Sc4 C2 C1 96.4(4) 7_546 . ?
Sc3 C2 C1 120.26(15) 7_545 . ?
C1 C2 C1 153.3(9) 8 . ?
C2 C2 C1 56.51(13) 7 . ?
C1 C2 C1 20.26(12) 6_565 . ?
C1 C2 C1 81.4(4) 7_556 . ?
C1 C2 C1 126.4(4) 7 . ?
Os C2 C1 75.6(4) 5_666 . ?
Sc4 C2 C1 91.9(3) 1_554 . ?
Sc4 C2 C1 50.8(3) . . ?
Os C2 C1 115.1(4) 5_665 . ?
C2 C2 C1 86.16(13) 4_545 . ?
C2 C2 C1 48.07(9) 4 . ?
C1 C2 C1 66.5(3) 1_545 . ?
C2 C2 Sc3 149.29(6) 6 1_565 ?
Os C2 Sc3 77.13(10) . 1_565 ?
Sc3 C2 Sc3 77.29(11) . 1_565 ?
Sc4 C2 Sc3 44.15(17) 7_556 1_565 ?
Sc3 C2 Sc3 44.89(16) 7 1_565 ?
Sc2 C2 Sc3 126.6(4) . 1_565 ?
Sc1 C2 Sc3 126.5(4) 3_545 1_565 ?
C2 C2 Sc3 30.71(6) 6_565 1_565 ?
C1 C2 Sc3 120.69(15) 3_545 1_565 ?
C1 C2 Sc3 90.0(3) 4_546 1_565 ?
C1 C2 Sc3 90.1(3) 4_545 1_565 ?
Os C2 Sc3 177.2(3) 1_545 1_565 ?
Sc4 C2 Sc3 128.2(3) 7_546 1_565 ?
Sc3 C2 Sc3 128.5(3) 7_545 1_565 ?
C1 C2 Sc3 145.25(10) 8 1_565 ?
C2 C2 Sc3 51.13(13) 7 1_565 ?
C1 C2 Sc3 51.06(10) 6_565 1_565 ?
C1 C2 Sc3 110.2(3) 7_556 1_565 ?
C1 C2 Sc3 110.2(3) 7 1_565 ?
Os C2 Sc3 82.85(18) 5_666 1_565 ?
Sc4 C2 Sc3 82.89(18) 1_554 1_565 ?
Sc4 C2 Sc3 82.86(18) . 1_565 ?
Os C2 Sc3 83.15(18) 5_665 1_565 ?
C2 C2 Sc3 95.69(17) 4_545 1_565 ?
C2 C2 Sc3 32.45(15) 4 1_565 ?
C1 C2 Sc3 95.57(15) 1_545 1_565 ?
C1 C2 Sc3 32.33(16) . 1_565 ?
C2 C2 C1 133.60(5) 6 8_565 ?
Os C2 C1 2.04(7) . 8_565 ?
Sc3 C2 C1 154.41(12) . 8_565 ?
Sc4 C2 C1 78.2(3) 7_556 8_565 ?
Sc3 C2 C1 77.8(3) 7 8_565 ?
Sc2 C2 C1 74.3(3) . 8_565 ?
Sc1 C2 C1 74.3(3) 3_545 8_565 ?
C2 C2 C1 46.40(5) 6_565 8_565 ?
C1 C2 C1 43.57(13) 3_545 8_565 ?
C1 C2 C1 89.9(5) 4_546 8_565 ?
C1 C2 C1 89.8(5) 4_545 8_565 ?
Os C2 C1 105.38(10) 1_545 8_565 ?
Sc4 C2 C1 138.5(5) 7_546 8_565 ?
Sc3 C2 C1 137.9(5) 7_545 8_565 ?
C1 C2 C1 68.14(7) 8 8_565 ?
C2 C2 C1 117.4(4) 7 8_565 ?
C1 C2 C1 117.5(4) 6_565 8_565 ?
C1 C2 C1 106.0(4) 7_556 8_565 ?
C1 C2 C1 105.9(4) 7 8_565 ?
Os C2 C1 55.8(3) 5_666 8_565 ?
Sc4 C2 C1 121.2(5) 1_554 8_565 ?
Sc4 C2 C1 121.1(5) . 8_565 ?
Os C2 C1 57.1(3) 5_665 8_565 ?
C2 C2 C1 155.0(9) 4_545 8_565 ?
C2 C2 C1 98.6(2) 4 8_565 ?
C1 C2 C1 155.2(8) 1_545 8_565 ?
C1 C2 C1 98.7(2) . 8_565 ?
Sc3 C2 C1 77.11(7) 1_565 8_565 ?
C2 C2 Sc2 148.51(15) 6 1_565 ?
Os C2 Sc2 30.34(19) . 1_565 ?
Sc3 C2 Sc2 127.4(3) . 1_565 ?
Sc4 C2 Sc2 46.48(11) 7_556 1_565 ?
Sc3 C2 Sc2 80.52(12) 7 1_565 ?
Sc2 C2 Sc2 76.0(2) . 1_565 ?
Sc1 C2 Sc2 106.02(14) 3_545 1_565 ?
C2 C2 Sc2 31.49(15) 6_565 1_565 ?
C1 C2 Sc2 68.7(2) 3_545 1_565 ?
C1 C2 Sc2 67.8(2) 4_546 1_565 ?
C1 C2 Sc2 112.0(2) 4_545 1_565 ?
Os C2 Sc2 124.8(2) 1_545 1_565 ?
Sc4 C2 Sc2 129.0(5) 7_546 1_565 ?
Sc3 C2 Sc2 169.7(3) 7_545 1_565 ?
C1 C2 Sc2 91.4(2) 8 1_565 ?
C2 C2 Sc2 107.16(15) 7 1_565 ?
C1 C2 Sc2 86.5(3) 6_565 1_565 ?
C1 C2 Sc2 89.8(2) 7_556 1_565 ?
C1 C2 Sc2 133.2(2) 7 1_565 ?
Os C2 Sc2 37.91(9) 5_666 1_565 ?
Sc4 C2 Sc2 131.2(2) 1_554 1_565 ?
Sc4 C2 Sc2 92.3(3) . 1_565 ?
Os C2 Sc2 81.66(11) 5_665 1_565 ?
C2 C2 Sc2 152.34(13) 4_545 1_565 ?
C2 C2 Sc2 87.16(10) 4 1_565 ?
C1 C2 Sc2 125.4(5) 1_545 1_565 ?
C1 C2 Sc2 69.2(2) . 1_565 ?
Sc3 C2 Sc2 56.75(7) 1_565 1_565 ?
C1 C2 Sc2 31.76(19) 8_565 1_565 ?

loop_
_geom_bond_atom_site_label_1
_geom_bond_atom_site_label_2
_geom_bond_distance
_geom_bond_site_symmetry_2
_geom_bond_publ_flag
Sc1 C1 2.413(12) . ?
Sc1 C1 2.413(12) 5_565 ?
Sc1 C1 2.413(12) 6_565 ?
Sc1 C1 2.413(12) 2 ?
Sc1 C2 2.421(12) 8_455 ?
Sc1 C2 2.421(12) 4 ?
Sc1 C2 2.421(12) 7 ?
Sc1 C2 2.421(12) 3_455 ?
Sc1 Os 2.8415(4) 7 ?
Sc1 Os 2.8415(4) 3_455 ?
Sc1 Os 2.8415(4) 7_565 ?
Sc1 Os 2.8415(4) 3_445 ?
Sc1 Sc3 3.2463(10) 5 ?
Sc1 Sc3 3.2463(10) 1_565 ?
Sc1 Sc3 3.2463(10) 5_565 ?
Sc1 Sc3 3.2463(10) . ?
Sc1 Sc2 3.3264(5) 3_455 ?
Sc1 Sc2 3.3264(5) 3_454 ?
Sc1 Sc4 4.148(2) 7_556 ?
Sc1 Sc4 4.148(2) 3_454 ?
Sc1 Sc3 4.179(2) 7 ?
Sc1 Sc3 4.179(2) 3_455 ?
Sc1 C1 4.406(7) 6_575 ?
Sc1 C1 4.406(7) 2_545 ?
Sc1 C1 4.406(7) 5_575 ?
Sc1 C1 4.406(7) 1_545 ?
Sc1 C2 4.412(8) 7_565 ?
Sc1 C2 4.412(8) 3_445 ?
Sc1 C2 4.412(8) 8_465 ?
Sc1 C2 4.412(8) 4_545 ?
Sc2 C1 2.409(12) 7_556 ?
Sc2 C1 2.409(12) 3_545 ?
Sc2 C1 2.409(12) 8 ?
Sc2 C1 2.409(12) 4_546 ?
Sc2 C2 2.415(12) . ?
Sc2 C2 2.415(12) 6 ?
Sc2 C2 2.415(12) 2_656 ?
Sc2 C2 2.415(12) 5_656 ?
Sc2 Os 2.7444(4) 5_666 ?
Sc2 Os 2.7444(4) 1_545 ?
Sc2 Os 2.7444(4) . ?
Sc2 Os 2.7444(4) 5_656 ?
Sc2 Sc4 3.2653(10) 7_546 ?
Sc2 Sc4 3.2653(10) 3 ?
Sc2 Sc4 3.2653(10) 7_556 ?
Sc2 Sc4 3.2653(10) 3_545 ?
Sc2 Sc1 3.3264(5) 3_546 ?
Sc2 Sc1 3.3264(5) 3_545 ?
Sc2 Sc4 4.156(2) 5_656 ?
Sc2 Sc4 4.156(2) . ?
Sc2 Sc3 4.174(2) . ?
Sc2 Sc3 4.174(2) 5_656 ?
Sc2 C1 4.404(7) 8_565 ?
Sc2 C1 4.404(7) 4_536 ?
Sc2 C1 4.404(7) 7_566 ?
Sc2 C1 4.404(7) 3_535 ?
Sc2 C2 4.409(8) 5_666 ?
Sc2 C2 4.409(8) 1_545 ?
Sc2 C2 4.409(8) 6_565 ?
Sc2 C2 4.409(8) 2_646 ?
Sc3 C2 2.348(5) 6 ?
Sc3 C2 2.348(5) . ?
Sc3 C1 2.372(13) 6_565 ?
Sc3 C1 2.372(13) 1_545 ?
Sc3 C2 2.380(13) 4_545 ?
Sc3 C2 2.380(13) 7 ?
Sc3 Os 2.924(3) 3_445 ?
Sc3 Os 2.925(3) 7 ?
Sc3 Sc4 3.141(5) 7_556 ?
Sc3 Sc4 3.141(5) 7_546 ?
Sc3 Sc3 3.169(5) 7 ?
Sc3 Sc3 3.169(5) 7_545 ?
Sc3 Sc1 3.2463(10) 1_545 ?
Sc3 Sc4 3.3224(15) 1_554 ?
Sc3 Sc4 3.3305(15) . ?
Sc3 C1 3.486(9) . ?
Sc3 C1 3.486(9) 6 ?
Sc3 C2 3.490(9) 7_545 ?
Sc3 C2 3.490(9) 4 ?
Sc3 C1 4.071(14) 4_546 ?
Sc3 C1 4.071(14) 7_556 ?
Sc3 C1 4.085(15) 4_545 ?
Sc3 C1 4.085(15) 7 ?
Sc3 Sc1 4.179(2) 3_545 ?
Sc3 C2 4.373(4) 6_565 ?
Sc3 C2 4.373(4) 1_545 ?
Sc3 Os 4.4362(13) 1_545 ?
Sc3 Os 4.4362(13) . ?
Sc4 C1 2.334(5) 4_546 ?
Sc4 C1 2.334(5) 7_556 ?
Sc4 C2 2.371(13) 7_556 ?
Sc4 C2 2.371(13) 4_546 ?
Sc4 C1 2.389(12) 1_545 ?
Sc4 C1 2.389(12) 6_565 ?
Sc4 Os 2.843(3) 7_556 ?
Sc4 Os 2.861(3) 3_445 ?
Sc4 Sc3 3.141(5) 7_556 ?
Sc4 Sc3 3.141(5) 7_546 ?
Sc4 Sc4 3.149(5) 7_556 ?
Sc4 Sc4 3.149(5) 7_546 ?
Sc4 Sc2 3.2653(10) 3_445 ?
Sc4 Sc2 3.2653(10) 3_455 ?
Sc4 Sc3 3.3224(15) 1_556 ?
Sc4 C2 3.483(9) 4_556 ?
Sc4 C2 3.483(9) 7_546 ?
Sc4 C1 3.498(9) 6 ?
Sc4 C1 3.498(9) . ?
Sc4 C2 4.053(15) 1_556 ?
Sc4 C2 4.053(15) 6_556 ?
Sc4 C2 4.063(15) 6 ?
Sc4 C2 4.063(15) . ?
Sc4 Sc1 4.148(2) 3_546 ?
Sc4 C1 4.364(4) 7_566 ?
Sc4 C1 4.364(4) 4_536 ?
Sc4 Os 4.4208(13) 5_666 ?
Sc4 Os 4.4208(13) 5_656 ?
Os C1 2.198(4) 8_565 ?
Os C1 2.198(4) 3_545 ?
Os C2 2.201(4) . ?
Os C2 2.201(4) 6_565 ?
Os Sc2 2.7444(4) 1_565 ?
Os Sc1 2.8415(4) 3_545 ?
Os Sc1 2.8415(4) 3 ?
Os Sc4 2.843(3) 7_556 ?
Os Sc4 2.861(3) 3 ?
Os Sc3 2.924(3) 3 ?
Os Sc3 2.925(3) 7 ?
Os Os 3.1632(6) 5_666 ?
Os C2 3.370(4) 6 ?
Os C2 3.370(4) 1_565 ?
Os C1 3.370(4) 3 ?
Os C1 3.370(4) 8 ?
Os Os 3.4895(6) 5_665 ?
Os C1 3.913(14) 7_566 ?
Os C1 3.913(14) 4_546 ?
Os C2 3.920(15) 5_666 ?
Os C2 3.920(15) 2_656 ?
Os C1 4.054(14) 4_545 ?
Os C1 4.054(14) 7_565 ?
Os C2 4.063(15) 2_655 ?
Os C2 4.063(15) 5_665 ?
Os Sc4 4.4208(13) 5_666 ?
Os Sc4 4.4208(13) 5_656 ?
Os Sc3 4.4362(13) 1_565 ?
C1 C1 1.455(7) 6_565 ?
C1 Os 2.198(4) 3_455 ?
C1 Sc4 2.334(5) 7_556 ?
C1 Sc3 2.372(13) 1_565 ?
C1 Sc4 2.389(12) 1_565 ?
C1 Sc2 2.409(12) 3_455 ?
C1 C1 3.031(7) 6_575 ?
C1 C2 3.184(4) 3_455 ?
C1 C2 3.320(6) 4_556 ?
C1 C2 3.333(6) 4 ?
C1 Os 3.370(4) 3_445 ?
C1 C2 3.500(4) 8_455 ?
C1 C2 3.514(17) 6_565 ?
C1 C1 3.521(17) 7_566 ?
C1 C2 3.624(5) 7_556 ?
C1 C2 3.636(5) 7 ?
C1 Os 3.913(14) 7_566 ?
C1 Os 4.054(14) 7_565 ?
C1 Sc3 4.071(14) 7_556 ?
C1 Sc3 4.085(15) 7 ?
C1 C2 4.092(15) 1_565 ?
C1 C2 4.094(15) . ?
C1 C1 4.100(15) 4_546 ?
C1 C1 4.100(15) 4_556 ?
C1 Sc4 4.364(4) 7_566 ?
C1 C2 4.397(4) 8_465 ?
C1 Sc2 4.404(7) 3_465 ?
C2 C2 1.452(8) 6 ?
C2 Sc4 2.371(13) 7_556 ?
C2 Sc3 2.380(13) 7 ?
C2 Sc1 2.421(12) 3_545 ?
C2 C2 3.034(8) 6_565 ?
C2 C1 3.184(4) 3_545 ?
C2 C1 3.320(6) 4_546 ?
C2 C1 3.333(6) 4_545 ?
C2 Os 3.370(4) 1_545 ?
C2 Sc4 3.483(9) 7_546 ?
C2 Sc3 3.490(9) 7_545 ?
C2 C1 3.500(4) 8 ?
C2 C2 3.510(18) 7 ?
C2 C1 3.514(17) 6_565 ?
C2 C1 3.624(5) 7_556 ?
C2 C1 3.636(5) 7 ?
C2 Os 3.920(15) 5_666 ?
C2 Sc4 4.053(15) 1_554 ?
C2 Os 4.063(15) 5_665 ?
C2 C2 4.090(16) 4_545 ?
C2 C2 4.090(16) 4 ?
C2 C1 4.092(15) 1_545 ?
C2 Sc3 4.373(4) 1_565 ?
C2 C1 4.397(4) 8_565 ?
C2 Sc2 4.409(7) 1_565 ?
